data_1542338
loop_
_publ_author_name
'Daniel Beaudoin'
'Olivier Levasseur-Grenon'
'Thierry Maris'
'James D. Wuest'

_publ_section_title
;
 Building Giant Carbocycles by Reversible C-C Bond Formation
;
_journal_name_full 'Angew. Chem. Int. Ed.'
_journal_page_first 894
_journal_page_last 898
_journal_volume 55
_journal_year 2016
_chemical_formula_moiety 'C306 H180, 12(C9 H12)'
_chemical_formula_sum 'C414 H324'
_chemical_formula_weight 5298.71
_space_group_crystal_system triclinic
_space_group_IT_number 2
_space_group_name_Hall '-P 1'
_space_group_name_H-M_alt 'P -1'
_symmetry_space_group_name_Hall '-P 1'
_symmetry_space_group_name_H-M 'P -1'
_atom_sites_solution_hydrogens geom
_atom_sites_solution_primary direct
_audit_creation_date 2014-09-30
_audit_creation_method
;
Olex2 1.2
(compiled 2014.09.19 svn.r3010 for OlexSys, GUI svn.r4874)
;
_cell_angle_alpha 78.729(3)
_cell_angle_beta 76.442(3)
_cell_angle_gamma 69.579(3)
_cell_formula_units_Z 2
_cell_length_a 21.4238(13)
_cell_length_b 24.3862(15)
_cell_length_c 32.254(2)
_cell_measurement_reflns_used 9621
_cell_measurement_temperature 150
_cell_measurement_theta_max 63.686
_cell_measurement_theta_min 2.237
_cell_volume 15231.9(17)
_computing_cell_refinement
'SAINT (2013) V8.34A; Integration Software for Single Crystal Data. Bruker AXS Inc., Madison, WI 53719-1173.'
_computing_data_collection
;
APEX 2 (2013) Bruker AXS Inc., Madison, WI 53719-1173.
;
_computing_data_reduction
'SAINT (2013) V8.34A; Integration Software for Single Crystal Data. Bruker AXS Inc., Madison, WI 53719-1173.'
_computing_molecular_graphics 'Olex2 (Dolomanov et al., 2009)'
_computing_publication_material 'Olex2 (Dolomanov et al., 2009)'
_computing_structure_refinement 'XL (Sheldrick, 2008)'
_computing_structure_solution 'XT (Sheldrick, 2008)'
_diffrn_ambient_temperature 150
_diffrn_detector 'CCD area detector'
_diffrn_detector_area_resol_mean 8.3
_diffrn_detector_type 'Bruker Platinum 135 CCD Area Detector'
_diffrn_measured_fraction_theta_full 0.992
_diffrn_measured_fraction_theta_max 0.981
_diffrn_measurement_device 'k-geometry diffractometer'
_diffrn_measurement_device_type 'Bruker Microstar X8'
_diffrn_measurement_method '\w scans'
_diffrn_radiation_collimation 'Focusing mirrors'
_diffrn_radiation_monochromator 'Helios Mirror Optics'
_diffrn_radiation_probe x-ray
_diffrn_radiation_type CuK\a
_diffrn_radiation_wavelength 1.54178
_diffrn_reflns_av_R_equivalents 0.1036
_diffrn_reflns_av_unetI/netI 0.0770
_diffrn_reflns_laue_measured_fraction_full 0.992
_diffrn_reflns_laue_measured_fraction_max 0.981
_diffrn_reflns_limit_h_max 22
_diffrn_reflns_limit_h_min -26
_diffrn_reflns_limit_k_max 26
_diffrn_reflns_limit_k_min -29
_diffrn_reflns_limit_l_max 39
_diffrn_reflns_limit_l_min -39
_diffrn_reflns_number 313741
_diffrn_reflns_point_group_measured_fraction_full 0.992
_diffrn_reflns_point_group_measured_fraction_max 0.981
_diffrn_reflns_theta_full 67.679
_diffrn_reflns_theta_max 70.754
_diffrn_reflns_theta_min 1.420
_diffrn_source 'Rotating-anode X-ray tube'
_diffrn_source_target Cu
_diffrn_source_type 'Bruker Microstar/FR591 generator'
_exptl_absorpt_coefficient_mu 0.491
_exptl_absorpt_correction_T_max 0.4687
_exptl_absorpt_correction_T_min 0.3690
_exptl_absorpt_correction_type multi-scan
_exptl_absorpt_process_details
;
SADABS-2014/3 (Bruker,2014) was used for absorption correction.
wR2(int) was 0.0813 before and 0.0727 after correction.
The Ratio of minimum to maximum transmission is 0.7873.
The \l/2 correction factor is 0.00150.
;
_exptl_crystal_colour 'clear light Colorless'
_exptl_crystal_colour_lustre clear
_exptl_crystal_colour_modifier light
_exptl_crystal_colour_primary Colorless
_exptl_crystal_density_diffrn 1.155
_exptl_crystal_description block
_exptl_crystal_F_000 5616
_exptl_crystal_recrystallization_method 'Crystallized in Mesitylene'
_exptl_crystal_size_max 0.12
_exptl_crystal_size_mid 0.12
_exptl_crystal_size_min 0.1
_refine_diff_density_max 0.894
_refine_diff_density_min -0.782
_refine_diff_density_rms 0.064
_refine_ls_extinction_coef .
_refine_ls_extinction_method none
_refine_ls_goodness_of_fit_ref 1.031
_refine_ls_hydrogen_treatment constr
_refine_ls_matrix_type full
_refine_ls_number_parameters 4009
_refine_ls_number_reflns 57485
_refine_ls_number_restraints 1452
_refine_ls_restrained_S_all 4.362
_refine_ls_R_factor_all 0.1514
_refine_ls_R_factor_gt 0.0896
_refine_ls_shift/su_max 0.000
_refine_ls_shift/su_mean 0.000
_refine_ls_structure_factor_coef Fsqd
_refine_ls_weighting_details 'w=1/[\s^2^(Fo^2^)+(0.1581P)^2^+10.6243P] where P=(Fo^2^+2Fc^2^)/3'
_refine_ls_weighting_scheme calc
_refine_ls_wR_factor_gt 0.2487
_refine_ls_wR_factor_ref 0.3004
_reflns_Friedel_coverage 0.000
_reflns_friedel_fraction_full .
_reflns_friedel_fraction_max .
_reflns_number_gt 32512
_reflns_number_total 57485
_reflns_threshold_expression 'I > 2\s(I)'
_cod_data_source_file jw1598.cif
_cod_data_source_block jw1598
_cod_depositor_comments
;
The following automatic conversions were performed:

'_diffrn_radiation_probe' value 'X-ray' changed to 'x-ray' according
to the built-in table from CIF Core dictionary named 'cif_core.dic'
version 2.4.1 from 2010-06-29.

Automatic conversion script
Id: cif_fix_values 4093 2015-10-18 17:28:56Z antanas 
;
_cod_database_code 1542338
_shelx_space_group_comment
;
The symmetry employed for this shelxl refinement is uniquely defined
by the following loop, which should always be used as a source of
symmetry information in preference to the above space-group names.
They are only intended as comments.
;
_shelx_estimated_absorpt_t_max 0.952
_shelx_estimated_absorpt_t_min 0.943
_olex2_refinement_description
;
1. Fixed Uiso
 At 1.2 times of:
  All C(H) groups
 At 1.5 times of:
  All C(H,H,H) groups
2. Restrained distances
 C445-C451 = C447-C452 = C449-C453
 1.51 with sigma of 0.001
 C454-C460 = C456-C461 = C458-C462
 1.51 with sigma of 0.001
 C463-C469 = C465-C470 = C467-C471
 1.51 with sigma of 0.001
 C472-C478 = C474-C479 = C476-C480
 1.51 with sigma of 0.001
 C481-C487 = C483-C488 = C485-C489
 1.51 with sigma of 0.001
 C490-C496 = C492-C497 = C494-C498
 1.51 with sigma of 0.001
 C44A-C44G = C44C-C44H = C44E-C44I
 1.55 with sigma of 0.001
 C45C-C45G = C45A-C45H = C45E-C45I
 1.51 with sigma of 0.001
 C46B-C46G = C46F-C46H = C46D-C46E
 1.51 with sigma of 0.001
 C48D-C48H = C48A-C48G = C48E-C48I
 1.51 with sigma of 0.001
 C50D-C50I = C50B-C50G = C50F-C50H
 1.51 with sigma of 0.001
 C446-C451 \\sim C450-C451 \\sim C448-C452 \\sim C446-C452 \\sim C448-C453
\\sim C450-C453
 with sigma of 0.001
 C455-C460 \\sim C459-C460 \\sim C457-C462 \\sim C459-C462 \\sim C455-C461
\\sim C457-C461
 with sigma of 0.001
 C466-C470 \\sim C464-C470 \\sim C466-C471 \\sim C468-C471 \\sim C468-C469
\\sim C464-C469
 with sigma of 0.001
 C482-C487 \\sim C486-C487 \\sim C486-C489 \\sim C484-C489 \\sim C484-C488
\\sim C482-C488
 with sigma of 0.001
 C499-C505 \\sim C501-C505 \\sim C501-C506 \\sim C503-C506 \\sim C503-C507
\\sim C499-C507
 with sigma of 0.001
 C46C-C46G \\sim C46A-C46G \\sim C46A-C46H \\sim C46E-C46H \\sim C46E-C46I
\\sim C46C-C46I
 with sigma of 0.001
 C48B-C48H \\sim C48D-C48H \\sim C48D-C48I \\sim C48F-C48I \\sim C48F-C48G
\\sim C48B-C48G
 with sigma of 0.001
 C50C-C50I \\sim C50E-C50I \\sim C50C-C50G \\sim C50A-C50G \\sim C50A-C50H
\\sim C50E-C50H
 with sigma of 0.001
 C44F-C44G \\sim C44B-C44G \\sim C44B-C44H \\sim C44D-C44H \\sim C44D-C44I
\\sim C44F-C44I
 with sigma of 0.001
3. Restrained planarity
 C445, C446, C447, C448, C449, C450, C451, C452, C453
 with sigma of 0.1
 C454, C455, C456, C457, C458, C459, C460, C461, C462
 with sigma of 0.1
 C463, C464, C465, C466, C467, C468, C469, C470, C471
 with sigma of 0.1
 C472, C473, C474, C475, C476, C477, C478, C479, C480
 with sigma of 0.1
 C481, C482, C483, C484, C485, C486, C487, C488, C489
 with sigma of 0.1
 C490, C491, C492, C493, C494, C495, C496, C497, C498
 with sigma of 0.1
 C499, C500, C501, C502, C503, C504, C505, C506, C507
 with sigma of 0.1
4. Uiso/Uaniso restraints and constraints
C400 \\sim C401 \\sim C402 \\sim C403 \\sim C404 \\sim C405 \\sim C406 \\sim
C407 \\sim C408: within 1.7A with sigma of 0.001 and sigma for terminal atoms
of 0.002
C409 \\sim C410 \\sim C411 \\sim C412 \\sim C413 \\sim C414 \\sim C415 \\sim
C416 \\sim C417: within 1.7A with sigma of 0.001 and sigma for terminal atoms
of 0.002
C418 \\sim C419 \\sim C420 \\sim C421 \\sim C422 \\sim C423 \\sim C424 \\sim
C425 \\sim C426: within 1.7A with sigma of 0.001 and sigma for terminal atoms
of 0.002
C427 \\sim C428 \\sim C429 \\sim C430 \\sim C431 \\sim C432 \\sim C433 \\sim
C434 \\sim C435: within 1.7A with sigma of 0.001 and sigma for terminal atoms
of 0.002
C436 \\sim C437 \\sim C438 \\sim C439 \\sim C440 \\sim C441 \\sim C442 \\sim
C443 \\sim C444: within 1.7A with sigma of 0.001 and sigma for terminal atoms
of 0.002
C445 \\sim C446 \\sim C447 \\sim C448 \\sim C449 \\sim C450 \\sim C451 \\sim
C452 \\sim C453: within 1.7A with sigma of 0.001 and sigma for terminal atoms
of 0.002
C454 \\sim C455 \\sim C456 \\sim C457 \\sim C458 \\sim C459 \\sim C460 \\sim
C461 \\sim C462: within 1.7A with sigma of 0.001 and sigma for terminal atoms
of 0.002
C463 \\sim C464 \\sim C465 \\sim C466 \\sim C467 \\sim C468 \\sim C469 \\sim
C470 \\sim C471: within 1.7A with sigma of 0.001 and sigma for terminal atoms
of 0.002
C472 \\sim C473 \\sim C474 \\sim C475 \\sim C476 \\sim C477 \\sim C478 \\sim
C479 \\sim C480: within 1.7A with sigma of 0.001 and sigma for terminal atoms
of 0.002
C481 \\sim C482 \\sim C483 \\sim C484 \\sim C485 \\sim C486 \\sim C487 \\sim
C488 \\sim C489: within 1.7A with sigma of 0.001 and sigma for terminal atoms
of 0.002
C490 \\sim C491 \\sim C492 \\sim C493 \\sim C494 \\sim C495 \\sim C496 \\sim
C497 \\sim C498: within 1.7A with sigma of 0.001 and sigma for terminal atoms
of 0.002
C499 \\sim C500 \\sim C501 \\sim C502 \\sim C503 \\sim C504 \\sim C505 \\sim
C506 \\sim C507: within 1.7A with sigma of 0.001 and sigma for terminal atoms
of 0.002
C44A \\sim C44B \\sim C44C \\sim C44D \\sim C44E \\sim C44F \\sim C44G \\sim
C44H \\sim C44I: within 1.7A with sigma of 0.001 and sigma for terminal atoms
of 0.002
C45A \\sim C45B \\sim C45C \\sim C45D \\sim C45E \\sim C45F \\sim C45G \\sim
C45H \\sim C45I: within 1.7A with sigma of 0.001 and sigma for terminal atoms
of 0.002
C46A \\sim C46B \\sim C46C \\sim C46D \\sim C46E \\sim C46F \\sim C46G \\sim
C46H \\sim C46I: within 1.7A with sigma of 0.001 and sigma for terminal atoms
of 0.002
C48A \\sim C48B \\sim C48C \\sim C48D \\sim C48E \\sim C48F \\sim C48G \\sim
C48H \\sim C48I: within 1.7A with sigma of 0.001 and sigma for terminal atoms
of 0.002
C50A \\sim C50B \\sim C50C \\sim C50D \\sim C50E \\sim C50F \\sim C50G \\sim
C50H \\sim C50I: within 1.7A with sigma of 0.001 and sigma for terminal atoms
of 0.002
Uanis(C499) \\sim Ueq, Uanis(C500) \\sim Ueq, Uanis(C501) \\sim Ueq,
Uanis(C502) \\sim Ueq, Uanis(C503) \\sim Ueq, Uanis(C504) \\sim Ueq,
Uanis(C505) \\sim Ueq, Uanis(C506) \\sim Ueq, Uanis(C507) \\sim Ueq,
Uanis(C50A) \\sim Ueq, Uanis(C50B) \\sim Ueq, Uanis(C50C) \\sim Ueq,
Uanis(C50D) \\sim Ueq, Uanis(C50E) \\sim Ueq, Uanis(C50F) \\sim Ueq,
Uanis(C50G) \\sim Ueq, Uanis(C50H) \\sim Ueq, Uanis(C50I) \\sim Ueq: with sigma
of 0.001 and sigma for terminal atoms of 0.002
Uanis(C445) \\sim Ueq, Uanis(C446) \\sim Ueq, Uanis(C447) \\sim Ueq,
Uanis(C448) \\sim Ueq, Uanis(C449) \\sim Ueq, Uanis(C450) \\sim Ueq,
Uanis(C451) \\sim Ueq, Uanis(C452) \\sim Ueq, Uanis(C453) \\sim Ueq,
Uanis(C44A) \\sim Ueq, Uanis(C44B) \\sim Ueq, Uanis(C44C) \\sim Ueq,
Uanis(C44D) \\sim Ueq, Uanis(C44E) \\sim Ueq, Uanis(C44F) \\sim Ueq,
Uanis(C44G) \\sim Ueq, Uanis(C44H) \\sim Ueq, Uanis(C44I) \\sim Ueq: with sigma
of 0.001 and sigma for terminal atoms of 0.002
Uanis(C463) \\sim Ueq, Uanis(C464) \\sim Ueq, Uanis(C465) \\sim Ueq,
Uanis(C466) \\sim Ueq, Uanis(C467) \\sim Ueq, Uanis(C468) \\sim Ueq,
Uanis(C469) \\sim Ueq, Uanis(C470) \\sim Ueq, Uanis(C471) \\sim Ueq,
Uanis(C46A) \\sim Ueq, Uanis(C46B) \\sim Ueq, Uanis(C46C) \\sim Ueq,
Uanis(C46D) \\sim Ueq, Uanis(C46E) \\sim Ueq, Uanis(C46F) \\sim Ueq,
Uanis(C46G) \\sim Ueq, Uanis(C46H) \\sim Ueq, Uanis(C46I) \\sim Ueq: with sigma
of 0.001 and sigma for terminal atoms of 0.002
5. Others
 Fixed Sof: C445(0.2) C446(0.2) H446(0.2) C447(0.2) C448(0.2) H448(0.2)
 C449(0.2) C450(0.2) H450(0.2) C451(0.2) H45A(0.2) H45B(0.2) H45C(0.2)
 C452(0.2) H45D(0.2) H45E(0.2) H45F(0.2) C453(0.2) H45G(0.2) H45H(0.2)
 H45I(0.2) C44A(0.8) C44B(0.8) H44J(0.8) C44C(0.8) C44D(0.8) H44K(0.8)
 C44E(0.8) C44F(0.8) H44L(0.8) C44G(0.8) H44M(0.8) H44N(0.8) H44O(0.8)
 C44H(0.8) H44P(0.8) H44Q(0.8) H44R(0.8) C44I(0.8) H44S(0.8) H44T(0.8)
 H44U(0.8) C454(0.6) C455(0.6) H455(0.6) C456(0.6) C457(0.6) H457(0.6)
 C458(0.6) C459(0.6) H459(0.6) C460(0.6) H46A(0.6) H46B(0.6) H46C(0.6)
 C461(0.6) H46D(0.6) H46E(0.6) H46F(0.6) C462(0.6) H46G(0.6) H46H(0.6)
 H46I(0.6) C45A(0.4) C45B(0.4) H45J(0.4) C45C(0.4) C45D(0.4) H45K(0.4)
 C45E(0.4) C45F(0.4) H45L(0.4) C45G(0.4) H45M(0.4) H45N(0.4) H45O(0.4)
 C45H(0.4) H45P(0.4) H45Q(0.4) H45R(0.4) C45I(0.4) H45S(0.4) H45T(0.4)
 H45U(0.4) C463(0.7) C464(0.7) H464(0.7) C465(0.7) C466(0.7) H466(0.7)
 C467(0.7) C468(0.7) H468(0.7) C469(0.7) H46J(0.7) H46K(0.7) H46L(0.7)
 C470(0.7) H47A(0.7) H47B(0.7) H47C(0.7) C471(0.7) H47D(0.7) H47E(0.7)
 H47F(0.7) C46A(0.3) H46M(0.3) C46B(0.3) C46C(0.3) H46N(0.3) C46D(0.3)
 C46E(0.3) H46O(0.3) C46F(0.3) C46G(0.3) H46P(0.3) H46Q(0.3) H46R(0.3)
 C46H(0.3) H46S(0.3) H46T(0.3) H46U(0.3) C46I(0.3) H46V(0.3) H46W(0.3)
 H46X(0.3) C481(0.5) C482(0.5) H482(0.5) C483(0.5) C484(0.5) H484(0.5)
 C485(0.5) C486(0.5) H486(0.5) C487(0.5) H48D(0.5) H48E(0.5) H48F(0.5)
 C488(0.5) H48G(0.5) H48H(0.5) H48I(0.5) C489(0.5) H48J(0.5) H48K(0.5)
 H48L(0.5) C48A(0.5) C48B(0.5) H48M(0.5) C48C(0.5) C48D(0.5) H48N(0.5)
 C48E(0.5) C48F(0.5) H48O(0.5) C48G(0.5) H48P(0.5) H48Q(0.5) H48R(0.5)
 C48H(0.5) H48S(0.5) H48T(0.5) H48U(0.5) C48I(0.5) H48V(0.5) H48W(0.5)
 H48X(0.5) C499(0.5) H499(0.5) C500(0.5) C501(0.5) H501(0.5) C502(0.5)
 C503(0.5) H503(0.5) C504(0.5) C505(0.5) H50A(0.5) H50B(0.5) H50C(0.5)
 C506(0.5) H50D(0.5) H50E(0.5) H50F(0.5) C507(0.5) H50G(0.5) H50H(0.5)
 H50I(0.5) C50A(0.5) H50J(0.5) C50B(0.5) C50C(0.5) H50K(0.5) C50D(0.5)
 C50E(0.5) H50L(0.5) C50F(0.5) C50G(0.5) H50M(0.5) H50N(0.5) H50O(0.5)
 C50H(0.5) H50P(0.5) H50Q(0.5) H50R(0.5) C50I(0.5) H50S(0.5) H50T(0.5) H50U(0.5)
6.a Me refined with riding coordinates:
 C451(H45A,H45B,H45C), C452(H45D,H45E,H45F), C453(H45G,H45H,H45I), C44G(H44M,
 H44N,H44O), C44H(H44P,H44Q,H44R), C44I(H44S,H44T,H44U), C45G(H45M,H45N,H45O),
 C45H(H45P,H45Q,H45R), C45I(H45S,H45T,H45U), C46G(H46P,H46Q,H46R), C46H(H46S,
 H46T,H46U), C46I(H46V,H46W,H46X), C48G(H48P,H48Q,H48R), C48H(H48S,H48T,H48U),
 C48I(H48V,H48W,H48X), C50G(H50M,H50N,H50O), C50H(H50P,H50Q,H50R), C50I(H50S,
 H50T,H50U)
6.b Aromatic/amide H refined with riding coordinates:
 C2(H2), C3(H3), C4(H4), C5(H5), C8(H8), C9(H9), C10(H10), C11(H11), C16(H16),
 C17(H17), C18(H18), C19(H19), C22(H22), C23(H23), C24(H24), C25(H25), C28(H28),
  C29(H29), C32(H32), C33(H33), C35(H35), C39(H39), C41(H41), C42(H42),
 C43(H43), C44(H44), C47(H47), C48(H48), C49(H49), C50(H50), C54(H54), C55(H55),
  C56(H56), C57(H57), C60(H60), C61(H61), C62(H62), C63(H63), C67(H67),
 C68(H68), C69(H69), C70(H70), C73(H73), C74(H74), C75(H75), C76(H76), C79(H79),
  C80(H80), C83(H83), C84(H84), C86(H86), C90(H90), C92(H92), C93(H93),
 C94(H94), C95(H95), C98(H98), C99(H99), C100(H100), C101(H101), C105(H105),
 C106(H106), C107(H107), C108(H108), C111(H111), C112(H112), C113(H113),
 C114(H114), C118(H118), C119(H119), C120(H120), C121(H121), C124(H124),
 C125(H125), C126(H126), C127(H127), C130(H130), C131(H131), C134(H134),
 C135(H135), C137(H137), C141(H141), C143(H143), C144(H144), C145(H145),
 C146(H146), C149(H149), C150(H150), C151(H151), C152(H152), C155(H155),
 C156(H156), C157(H157), C158(H158), C161(H161), C162(H162), C163(H163),
 C164(H164), C168(H168), C169(H169), C172(H172), C173(H173), C175(H175),
 C179(H179), C181(H181), C182(H182), C183(H183), C184(H184), C187(H187),
 C188(H188), C189(H189), C190(H190), C194(H194), C195(H195), C196(H196),
 C197(H197), C200(H200), C201(H201), C202(H202), C203(H203), C207(H207),
 C208(H208), C209(H209), C210(H210), C213(H213), C214(H214), C215(H215),
 C216(H216), C219(H219), C220(H220), C223(H223), C224(H224), C226(H226),
 C230(H230), C232(H232), C233(H233), C234(H234), C235(H235), C238(H238),
 C239(H239), C240(H240), C241(H241), C245(H245), C246(H246), C247(H247),
 C248(H248), C251(H251), C252(H252), C253(H253), C254(H254), C258(H258),
 C259(H259), C260(H260), C261(H261), C264(H264), C265(H265), C266(H266),
 C267(H267), C270(H270), C271(H271), C274(H274), C275(H275), C277(H277),
 C281(H281), C283(H283), C284(H284), C285(H285), C286(H286), C289(H289),
 C290(H290), C291(H291), C292(H292), C296(H296), C297(H297), C298(H298),
 C299(H299), C302(H302), C303(H303), C304(H304), C305(H305), C401(H401),
 C403(H403), C405(H405), C410(H410), C412(H412), C414(H414), C419(H419),
 C421(H421), C423(H423), C428(H428), C430(H430), C432(H432), C437(H437),
 C439(H439), C441(H441), C446(H446), C448(H448), C450(H450), C44B(H44J),
 C44D(H44K), C44F(H44L), C455(H455), C457(H457), C459(H459), C45B(H45J),
 C45D(H45K), C45F(H45L), C464(H464), C466(H466), C468(H468), C46A(H46M),
 C46C(H46N), C46E(H46O), C473(H473), C475(H475), C477(H477), C482(H482),
 C484(H484), C486(H486), C48B(H48M), C48D(H48N), C48F(H48O), C491(H491),
 C493(H493), C495(H495), C499(H499), C501(H501), C503(H503), C50A(H50J),
 C50C(H50K), C50E(H50L)
6.c Fitted hexagon refined as free rotating group:
 C409(C410,C411,C412,C413,C414), C445(C446,C447,C448,C449,C450), C44A(C44B,
 C44C,C44D,C44E,C44F), C454(C455,C456,C457,C458,C459), C45A(C45B,C45C,C45D,C45E,
 C45F), C463(C464,C465,C466,C467,C468), C46A(C46B,C46C,C46D,C46E,C46F),
 C472(C473,C474,C475,C476,C477), C481(C482,C483,C484,C485,C486), C48A(C48B,C48C,
 C48D,C48E,C48F), C490(C491,C492,C493,C494,C495), C499(C500,C501,C502,C503,
 C504), C50A(C50B,C50C,C50D,C50E,C50F)
6.d Idealised Me refined as rotating group:
 C406(H40A,H40B,H40C), C407(H40D,H40E,H40F), C408(H40G,H40H,H40I), C415(H41A,
 H41B,H41C), C416(H41D,H41E,H41F), C417(H41G,H41H,H41I), C424(H42A,H42B,H42C),
 C425(H42D,H42E,H42F), C426(H42G,H42H,H42I), C433(H43A,H43B,H43C), C434(H43D,
 H43E,H43F), C435(H43G,H43H,H43I), C442(H44A,H44B,H44C), C443(H44D,H44E,H44F),
 C444(H44G,H44H,H44I), C460(H46A,H46B,H46C), C461(H46D,H46E,H46F), C462(H46G,
 H46H,H46I), C469(H46J,H46K,H46L), C470(H47A,H47B,H47C), C471(H47D,H47E,H47F),
 C478(H47G,H47H,H47I), C479(H47J,H47K,H47L), C480(H48A,H48B,H48C), C487(H48D,
 H48E,H48F), C488(H48G,H48H,H48I), C489(H48J,H48K,H48L), C496(H49A,H49B,H49C),
 C497(H49D,H49E,H49F), C498(H49G,H49H,H49I), C505(H50A,H50B,H50C), C506(H50D,
 H50E,H50F), C507(H50G,H50H,H50I)
;
_shelx_shelxl_version_number 2014/7
_olex2_exptl_crystal_mounting_method 'Mounted on a Cryoloop'
_olex2_submission_special_instructions 'No special instructions were received'

loop_
_space_group_symop_operation_xyz
'x, y, z'
'-x, -y, -z'

loop_
_atom_site_label
_atom_site_type_symbol
_atom_site_fract_x
_atom_site_fract_y
_atom_site_fract_z
_atom_site_U_iso_or_equiv
_atom_site_adp_type
_atom_site_occupancy
_atom_site_site_symmetry_order
_atom_site_calc_flag
_atom_site_refinement_flags_posn
_atom_site_refinement_flags_adp
_atom_site_refinement_flags_occupancy
_atom_site_disorder_assembly
_atom_site_disorder_group
C1 C 0.47347(19) 1.14234(17) 0.18375(12) 0.0446(9) Uani 1 1 d . . . . .
C2 C 0.41842(19) 1.12196(18) 0.19342(13) 0.0484(9) Uani 1 1 d . . . . .
H2 H 0.4063 1.1036 0.2208 0.058 Uiso 1 1 calc R . . . .
C3 C 0.3815(2) 1.1294(2) 0.16149(16) 0.0659(12) Uani 1 1 d . . . . .
H3 H 0.3443 1.1160 0.1677 0.079 Uiso 1 1 calc R . . . .
C4 C 0.3989(3) 1.1564(3) 0.12088(17) 0.0810(16) Uani 1 1 d . . . . .
H4 H 0.3734 1.1607 0.1001 0.097 Uiso 1 1 calc R . . . .
C5 C 0.4532(3) 1.1770(3) 0.11059(16) 0.0767(14) Uani 1 1 d . . . . .
H5 H 0.4646 1.1954 0.0831 0.092 Uiso 1 1 calc R . . . .
C6 C 0.4906(2) 1.16967(19) 0.14223(13) 0.0535(10) Uani 1 1 d . . . . .
C7 C 0.5504(2) 1.18675(19) 0.13996(13) 0.0530(10) Uani 1 1 d . . . . .
C8 C 0.5868(3) 1.2136(2) 0.10547(15) 0.0701(13) Uani 1 1 d . . . . .
H8 H 0.5741 1.2232 0.0786 0.084 Uiso 1 1 calc R . . . .
C9 C 0.6416(3) 1.2256(2) 0.11167(17) 0.0780(15) Uani 1 1 d . . . . .
H9 H 0.6654 1.2446 0.0891 0.094 Uiso 1 1 calc R . . . .
C10 C 0.6617(3) 1.2099(2) 0.15092(16) 0.0698(13) Uani 1 1 d . . . . .
H10 H 0.6994 1.2179 0.1545 0.084 Uiso 1 1 calc R . . . .
C11 C 0.6266(2) 1.18233(19) 0.18531(14) 0.0542(10) Uani 1 1 d . . . . .
H11 H 0.6406 1.1717 0.2118 0.065 Uiso 1 1 calc R . . . .
C12 C 0.5701(2) 1.17086(17) 0.17979(12) 0.0469(9) Uani 1 1 d . . . . .
C13 C 0.52237(18) 1.14186(16) 0.21246(12) 0.0420(8) Uani 1 1 d . . . . .
C14 C 0.56554(18) 1.07413(17) 0.22789(12) 0.0422(8) Uani 1 1 d . . . . .
C15 C 0.52230(18) 1.03603(16) 0.25336(13) 0.0440(9) Uani 1 1 d . . . . .
C16 C 0.49294(19) 1.03217(17) 0.29661(13) 0.0475(9) Uani 1 1 d . . . . .
H16 H 0.4979 1.0554 0.3145 0.057 Uiso 1 1 calc R . . . .
C17 C 0.4560(2) 0.99326(18) 0.31299(15) 0.0566(11) Uani 1 1 d . . . . .
H17 H 0.4350 0.9914 0.3417 0.068 Uiso 1 1 calc R . . . .
C18 C 0.4502(2) 0.95717(18) 0.28667(17) 0.0610(12) Uani 1 1 d . . . . .
H18 H 0.4244 0.9321 0.2977 0.073 Uiso 1 1 calc R . . . .
C19 C 0.4825(2) 0.95805(18) 0.24421(16) 0.0582(11) Uani 1 1 d . . . . .
H19 H 0.4796 0.9331 0.2268 0.070 Uiso 1 1 calc R . . . .
C20 C 0.5194(2) 0.99696(17) 0.22794(14) 0.0497(9) Uani 1 1 d . . . . .
C21 C 0.5635(2) 1.00242(18) 0.18641(13) 0.0522(10) Uani 1 1 d . . . . .
C22 C 0.5790(3) 0.9716(2) 0.15151(16) 0.0716(13) Uani 1 1 d . . . . .
H22 H 0.5577 0.9442 0.1517 0.086 Uiso 1 1 calc R . . . .
C23 C 0.6259(3) 0.9821(2) 0.11692(17) 0.0861(17) Uani 1 1 d . . . . .
H23 H 0.6361 0.9619 0.0933 0.103 Uiso 1 1 calc R . . . .
C24 C 0.6581(3) 1.0220(2) 0.11657(15) 0.0726(14) Uani 1 1 d . . . . .
H24 H 0.6906 1.0280 0.0929 0.087 Uiso 1 1 calc R . . . .
C25 C 0.6429(2) 1.05364(19) 0.15107(13) 0.0559(10) Uani 1 1 d . . . . .
H25 H 0.6647 1.0807 0.1506 0.067 Uiso 1 1 calc R . . . .
C26 C 0.59463(19) 1.04417(17) 0.18616(12) 0.0474(9) Uani 1 1 d . . . . .
C27 C 0.61909(18) 1.07050(16) 0.25363(11) 0.0404(8) Uani 1 1 d . . . . .
C28 C 0.68428(18) 1.03026(16) 0.24447(11) 0.0402(8) Uani 1 1 d . . . . .
H28 H 0.6942 1.0070 0.2227 0.048 Uiso 1 1 calc R . . . .
C29 C 0.73430(19) 1.02431(16) 0.26710(12) 0.0420(8) Uani 1 1 d . . . . .
H29 H 0.7772 0.9972 0.2606 0.050 Uiso 1 1 calc R . . . .
C30 C 0.71972(18) 1.05907(15) 0.29941(11) 0.0377(8) Uani 1 1 d . . . . .
C31 C 0.76306(17) 1.06556(15) 0.32576(11) 0.0376(8) Uani 1 1 d . . . . .
C32 C 0.83138(18) 1.03863(16) 0.32678(12) 0.0418(8) Uani 1 1 d . . . . .
H32 H 0.8579 1.0105 0.3086 0.050 Uiso 1 1 calc R . . . .
C33 C 0.85949(18) 1.05431(16) 0.35534(12) 0.0412(8) Uani 1 1 d . . . . .
H33 H 0.9054 1.0361 0.3560 0.049 Uiso 1 1 calc R . . . .
C34 C 0.82186(17) 1.09639(14) 0.38323(11) 0.0354(7) Uani 1 1 d . . . . .
C35 C 0.75368(18) 1.12518(15) 0.38041(11) 0.0375(8) Uani 1 1 d . . . . .
H35 H 0.7278 1.1550 0.3973 0.045 Uiso 1 1 calc R . . . .
C36 C 0.72472(17) 1.10925(15) 0.35243(11) 0.0370(8) Uani 1 1 d . . . . .
C37 C 0.65214(17) 1.13467(15) 0.34453(11) 0.0374(8) Uani 1 1 d . . . . .
C38 C 0.65453(18) 1.09809(15) 0.30987(11) 0.0387(8) Uani 1 1 d . . . . .
C39 C 0.60454(19) 1.10288(17) 0.28792(12) 0.0422(8) Uani 1 1 d . . . . .
H39 H 0.5608 1.1278 0.2960 0.051 Uiso 1 1 calc R . . . .
C40 C 0.63215(19) 1.20072(15) 0.32885(11) 0.0405(8) Uani 1 1 d . . . . .
C41 C 0.6634(2) 1.22987(19) 0.29346(13) 0.0521(10) Uani 1 1 d . . . . .
H41 H 0.7003 1.2092 0.2746 0.062 Uiso 1 1 calc R . . . .
C42 C 0.6379(3) 1.2912(2) 0.28693(14) 0.0605(11) Uani 1 1 d . . . . .
H42 H 0.6583 1.3118 0.2634 0.073 Uiso 1 1 calc R . . . .
C43 C 0.5833(2) 1.32179(19) 0.31452(15) 0.0603(11) Uani 1 1 d . . . . .
H43 H 0.5677 1.3628 0.3094 0.072 Uiso 1 1 calc R . . . .
C44 C 0.5512(2) 1.29362(17) 0.34935(15) 0.0531(10) Uani 1 1 d . . . . .
H44 H 0.5141 1.3148 0.3678 0.064 Uiso 1 1 calc R . . . .
C45 C 0.57603(19) 1.23186(16) 0.35640(12) 0.0421(8) Uani 1 1 d . . . . .
C46 C 0.55473(18) 1.18993(16) 0.39133(11) 0.0396(8) Uani 1 1 d . . . . .
C47 C 0.50266(19) 1.19900(18) 0.42665(12) 0.0460(9) Uani 1 1 d . . . . .
H47 H 0.4721 1.2365 0.4301 0.055 Uiso 1 1 calc R . . . .
C48 C 0.4970(2) 1.15099(19) 0.45679(13) 0.0519(10) Uani 1 1 d . . . . .
H48 H 0.4621 1.1562 0.4805 0.062 Uiso 1 1 calc R . . . .
C49 C 0.5431(2) 1.09553(18) 0.45171(13) 0.0476(9) Uani 1 1 d . . . . .
H49 H 0.5398 1.0640 0.4726 0.057 Uiso 1 1 calc R . . . .
C50 C 0.59416(19) 1.08626(17) 0.41599(12) 0.0433(8) Uani 1 1 d . . . . .
H50 H 0.6246 1.0487 0.4127 0.052 Uiso 1 1 calc R . . . .
C51 C 0.59932(17) 1.13320(16) 0.38549(11) 0.0383(8) Uani 1 1 d . . . . .
C52 C 0.85598(18) 1.11238(15) 0.41471(11) 0.0376(8) Uani 1 1 d . . . . .
C53 C 0.93207(18) 1.08293(16) 0.40474(12) 0.0413(8) Uani 1 1 d . . . . .
C54 C 0.96997(19) 1.02360(17) 0.40997(12) 0.0444(9) Uani 1 1 d . . . . .
H54 H 0.9488 0.9954 0.4227 0.053 Uiso 1 1 calc R . . . .
C55 C 1.0395(2) 1.00671(19) 0.39617(13) 0.0512(10) Uani 1 1 d . . . . .
H55 H 1.0650 0.9670 0.3997 0.061 Uiso 1 1 calc R . . . .
C56 C 1.0716(2) 1.0482(2) 0.37714(14) 0.0577(11) Uani 1 1 d . . . . .
H56 H 1.1181 1.0361 0.3672 0.069 Uiso 1 1 calc R . . . .
C57 C 1.0348(2) 1.1075(2) 0.37282(14) 0.0559(11) Uani 1 1 d . . . . .
H57 H 1.0562 1.1356 0.3606 0.067 Uiso 1 1 calc R . . . .
C58 C 0.9652(2) 1.12439(18) 0.38703(12) 0.0455(9) Uani 1 1 d . . . . .
C59 C 0.9150(2) 1.18377(18) 0.38672(12) 0.0494(10) Uani 1 1 d . . . . .
C60 C 0.9237(3) 1.2387(2) 0.37343(15) 0.0659(13) Uani 1 1 d . . . . .
H60 H 0.9668 1.2418 0.3628 0.079 Uiso 1 1 calc R . . . .
C61 C 0.8678(3) 1.2884(2) 0.37628(17) 0.0716(14) Uani 1 1 d . . . . .
H61 H 0.8728 1.3255 0.3681 0.086 Uiso 1 1 calc R . . . .
C62 C 0.8041(3) 1.28295(19) 0.39133(14) 0.0614(12) Uani 1 1 d . . . . .
H62 H 0.7665 1.3168 0.3924 0.074 Uiso 1 1 calc R . . . .
C63 C 0.7948(2) 1.22872(16) 0.40486(13) 0.0491(9) Uani 1 1 d . . . . .
H63 H 0.7516 1.2259 0.4152 0.059 Uiso 1 1 calc R . . . .
C64 C 0.8510(2) 1.17847(16) 0.40284(11) 0.0423(8) Uani 1 1 d . . . . .
C65 C 0.82936(17) 1.09911(15) 0.46581(11) 0.0369(8) Uani 1 1 d . . . . .
C66 C 0.86878(18) 1.12267(15) 0.48863(11) 0.0381(8) Uani 1 1 d . . . . .
C67 C 0.93697(19) 1.10249(16) 0.49180(12) 0.0418(8) Uani 1 1 d . . . . .
H67 H 0.9664 1.0700 0.4786 0.050 Uiso 1 1 calc R . . . .
C68 C 0.9608(2) 1.13114(18) 0.51471(13) 0.0500(10) Uani 1 1 d . . . . .
H68 H 1.0065 1.1180 0.5164 0.060 Uiso 1 1 calc R . . . .
C69 C 0.9175(2) 1.17879(18) 0.53498(15) 0.0565(11) Uani 1 1 d . . . . .
H69 H 0.9342 1.1973 0.5504 0.068 Uiso 1 1 calc R . . . .
C70 C 0.8494(2) 1.19936(17) 0.53252(14) 0.0528(10) Uani 1 1 d . . . . .
H70 H 0.8201 1.2317 0.5459 0.063 Uiso 1 1 calc R . . . .
C71 C 0.82576(19) 1.17038(15) 0.50946(12) 0.0423(8) Uani 1 1 d . . . . .
C72 C 0.7562(2) 1.17992(15) 0.50496(12) 0.0428(8) Uani 1 1 d . . . . .
C73 C 0.6963(2) 1.22031(18) 0.52161(13) 0.0525(10) Uani 1 1 d . . . . .
H73 H 0.6966 1.2495 0.5363 0.063 Uiso 1 1 calc R . . . .
C74 C 0.6356(2) 1.21653(19) 0.51601(13) 0.0553(10) Uani 1 1 d . . . . .
H74 H 0.5949 1.2441 0.5263 0.066 Uiso 1 1 calc R . . . .
C75 C 0.6354(2) 1.17198(18) 0.49522(13) 0.0499(9) Uani 1 1 d . . . . .
H75 H 0.5944 1.1691 0.4925 0.060 Uiso 1 1 calc R . . . .
C76 C 0.69602(19) 1.13140(16) 0.47832(12) 0.0428(8) Uani 1 1 d . . . . .
H76 H 0.6957 1.1010 0.4650 0.051 Uiso 1 1 calc R . . . .
C77 C 0.75672(18) 1.13692(15) 0.48167(11) 0.0377(8) Uani 1 1 d . . . . .
C78 C 0.83591(17) 1.03393(14) 0.48137(11) 0.0353(7) Uani 1 1 d . . . . .
C79 C 0.85957(19) 1.00799(16) 0.51961(12) 0.0414(8) Uani 1 1 d . . . . .
H79 H 0.8715 1.0305 0.5347 0.050 Uiso 1 1 calc R . . . .
C80 C 0.86584(19) 0.94980(15) 0.53582(12) 0.0420(8) Uani 1 1 d . . . . .
H80 H 0.8817 0.9334 0.5614 0.050 Uiso 1 1 calc R . . . .
C81 C 0.84818(18) 0.91639(15) 0.51324(11) 0.0378(8) Uani 1 1 d . . . . .
C82 C 0.85190(17) 0.85434(14) 0.52197(11) 0.0356(7) Uani 1 1 d . . . . .
C83 C 0.87369(18) 0.81147(15) 0.55511(11) 0.0401(8) Uani 1 1 d . . . . .
H83 H 0.8912 0.8198 0.5761 0.048 Uiso 1 1 calc R . . . .
C84 C 0.86902(18) 0.75619(15) 0.55645(11) 0.0388(8) Uani 1 1 d . . . . .
H84 H 0.8824 0.7276 0.5792 0.047 Uiso 1 1 calc R . . . .
C85 C 0.84481(17) 0.74150(14) 0.52475(11) 0.0355(7) Uani 1 1 d . . . . .
C86 C 0.82647(17) 0.78487(14) 0.49028(11) 0.0346(7) Uani 1 1 d . . . . .
H86 H 0.8125 0.7759 0.4680 0.042 Uiso 1 1 calc R . . . .
C87 C 0.82908(17) 0.84101(14) 0.48926(11) 0.0344(7) Uani 1 1 d . . . . .
C88 C 0.81008(17) 0.89495(14) 0.45577(11) 0.0352(7) Uani 1 1 d . . . . .
C89 C 0.82288(17) 0.94133(15) 0.47567(11) 0.0347(7) Uani 1 1 d . . . . .
C90 C 0.81543(17) 1.00007(14) 0.45990(11) 0.0362(8) Uani 1 1 d . . . . .
H90 H 0.7970 1.0169 0.4352 0.043 Uiso 1 1 calc R . . . .
C91 C 0.73923(18) 0.91103(14) 0.44612(11) 0.0366(8) Uani 1 1 d . . . . .
C92 C 0.67850(19) 0.92125(16) 0.47457(13) 0.0450(9) Uani 1 1 d . . . . .
H92 H 0.6771 0.9190 0.5039 0.054 Uiso 1 1 calc R . . . .
C93 C 0.6190(2) 0.93513(17) 0.45837(16) 0.0541(10) Uani 1 1 d . . . . .
H93 H 0.5776 0.9416 0.4772 0.065 Uiso 1 1 calc R . . . .
C94 C 0.6206(2) 0.93926(17) 0.41526(16) 0.0561(11) Uani 1 1 d . . . . .
H94 H 0.5804 0.9489 0.4052 0.067 Uiso 1 1 calc R . . . .
C95 C 0.6814(2) 0.92924(17) 0.38641(14) 0.0526(10) Uani 1 1 d . . . . .
H95 H 0.6823 0.9323 0.3571 0.063 Uiso 1 1 calc R . . . .
C96 C 0.74099(19) 0.91452(15) 0.40236(12) 0.0406(8) Uani 1 1 d . . . . .
C97 C 0.8122(2) 0.89816(15) 0.38029(12) 0.0421(8) Uani 1 1 d . . . . .
C98 C 0.8406(2) 0.89244(18) 0.33752(13) 0.0544(10) Uani 1 1 d . . . . .
H98 H 0.8134 0.9006 0.3170 0.065 Uiso 1 1 calc R . . . .
C99 C 0.9104(3) 0.8743(2) 0.32609(15) 0.0659(12) Uani 1 1 d . . . . .
H99 H 0.9304 0.8698 0.2975 0.079 Uiso 1 1 calc R . . . .
C100 C 0.9509(2) 0.8626(2) 0.35650(15) 0.0648(12) Uani 1 1 d . . . . .
H100 H 0.9977 0.8508 0.3480 0.078 Uiso 1 1 calc R . . . .
C101 C 0.9229(2) 0.86824(18) 0.39922(13) 0.0507(10) Uani 1 1 d . . . . .
H101 H 0.9504 0.8605 0.4195 0.061 Uiso 1 1 calc R . . . .
C102 C 0.85314(18) 0.88564(15) 0.41124(11) 0.0381(8) Uani 1 1 d . . . . .
C103 C 0.84207(17) 0.67837(14) 0.52703(11) 0.0360(7) Uani 1 1 d . . . . .
C104 C 0.89298(18) 0.65103(14) 0.48872(11) 0.0371(8) Uani 1 1 d . . . . .
C105 C 0.89450(19) 0.66708(16) 0.44490(12) 0.0425(8) Uani 1 1 d . . . . .
H105 H 0.8592 0.6980 0.4349 0.051 Uiso 1 1 calc R . . . .
C106 C 0.9487(2) 0.63694(17) 0.41596(13) 0.0487(9) Uani 1 1 d . . . . .
H106 H 0.9496 0.6478 0.3866 0.058 Uiso 1 1 calc R . . . .
C107 C 1.0014(2) 0.59109(17) 0.43031(13) 0.0491(9) Uani 1 1 d . . . . .
H107 H 1.0374 0.5713 0.4106 0.059 Uiso 1 1 calc R . . . .
C108 C 1.0010(2) 0.57422(16) 0.47401(13) 0.0483(9) Uani 1 1 d . . . . .
H108 H 1.0366 0.5434 0.4838 0.058 Uiso 1 1 calc R . . . .
C109 C 0.94686(18) 0.60402(15) 0.50265(12) 0.0408(8) Uani 1 1 d . . . . .
C110 C 0.93405(18) 0.59586(15) 0.54972(12) 0.0400(8) Uani 1 1 d . . . . .
C111 C 0.9708(2) 0.55388(16) 0.57810(13) 0.0495(9) Uani 1 1 d . . . . .
H111 H 1.0110 0.5258 0.5679 0.059 Uiso 1 1 calc R . . . .
C112 C 0.9471(2) 0.55414(18) 0.62181(14) 0.0539(10) Uani 1 1 d . . . . .
H112 H 0.9712 0.5257 0.6411 0.065 Uiso 1 1 calc R . . . .
C113 C 0.8878(2) 0.59643(17) 0.63699(13) 0.0489(9) Uani 1 1 d . . . . .
H113 H 0.8726 0.5965 0.6665 0.059 Uiso 1 1 calc R . . . .
C114 C 0.85039(19) 0.63893(15) 0.60873(12) 0.0420(8) Uani 1 1 d . . . . .
H114 H 0.8105 0.6673 0.6191 0.050 Uiso 1 1 calc R . . . .
C115 C 0.87358(18) 0.63823(14) 0.56467(11) 0.0368(8) Uani 1 1 d . . . . .
C116 C 0.76864(18) 0.67136(14) 0.52966(11) 0.0373(8) Uani 1 1 d . . . . .
C117 C 0.78234(18) 0.60628(15) 0.52497(12) 0.0398(8) Uani 1 1 d . . . . .
C118 C 0.80659(19) 0.55515(15) 0.55231(13) 0.0435(9) Uani 1 1 d . . . . .
H118 H 0.8171 0.5573 0.5782 0.052 Uiso 1 1 calc R . . . .
C119 C 0.8150(2) 0.50088(17) 0.54049(14) 0.0517(10) Uani 1 1 d . . . . .
H119 H 0.8322 0.4666 0.5584 0.062 Uiso 1 1 calc R . . . .
C120 C 0.7984(2) 0.49704(17) 0.50300(14) 0.0553(11) Uani 1 1 d . . . . .
H120 H 0.8046 0.4602 0.4957 0.066 Uiso 1 1 calc R . . . .
C121 C 0.7723(2) 0.54738(18) 0.47577(14) 0.0535(10) Uani 1 1 d . . . . .
H121 H 0.7600 0.5448 0.4506 0.064 Uiso 1 1 calc R . . . .
C122 C 0.76501(19) 0.60179(16) 0.48700(12) 0.0438(9) Uani 1 1 d . . . . .
C123 C 0.73506(19) 0.66124(16) 0.46575(12) 0.0436(8) Uani 1 1 d . . . . .
C124 C 0.7061(2) 0.67876(18) 0.42954(14) 0.0533(10) Uani 1 1 d . . . . .
H124 H 0.7078 0.6511 0.4128 0.064 Uiso 1 1 calc R . . . .
C125 C 0.6743(2) 0.73846(19) 0.41835(14) 0.0585(11) Uani 1 1 d . . . . .
H125 H 0.6560 0.7512 0.3934 0.070 Uiso 1 1 calc R . . . .
C126 C 0.6701(2) 0.77898(18) 0.44447(13) 0.0516(10) Uani 1 1 d . . . . .
H126 H 0.6473 0.8187 0.4374 0.062 Uiso 1 1 calc R . . . .
C127 C 0.69906(19) 0.76124(16) 0.48073(12) 0.0433(8) Uani 1 1 d . . . . .
H127 H 0.6951 0.7888 0.4983 0.052 Uiso 1 1 calc R . . . .
C128 C 0.73406(18) 0.70245(15) 0.49102(11) 0.0385(8) Uani 1 1 d . . . . .
C129 C 0.71844(17) 0.69055(14) 0.57077(11) 0.0366(8) Uani 1 1 d . . . . .
C130 C 0.67834(18) 0.65624(15) 0.59347(12) 0.0396(8) Uani 1 1 d . . . . .
H130 H 0.6826 0.6218 0.5832 0.047 Uiso 1 1 calc R . . . .
C131 C 0.63240(18) 0.67167(16) 0.63073(12) 0.0420(8) Uani 1 1 d . . . . .
H131 H 0.6061 0.6480 0.6451 0.050 Uiso 1 1 calc R . . . .
C132 C 0.62615(17) 0.72247(15) 0.64634(12) 0.0378(8) Uani 1 1 d . . . . .
C133 C 0.58548(18) 0.74860(16) 0.68503(12) 0.0399(8) Uani 1 1 d . . . . .
C134 C 0.53895(18) 0.73124(16) 0.71791(12) 0.0422(8) Uani 1 1 d . . . . .
H134 H 0.5299 0.6966 0.7180 0.051 Uiso 1 1 calc R . . . .
C135 C 0.50601(19) 0.76623(16) 0.75062(12) 0.0430(8) Uani 1 1 d . . . . .
H135 H 0.4745 0.7546 0.7725 0.052 Uiso 1 1 calc R . . . .
C136 C 0.51849(18) 0.81862(16) 0.75194(12) 0.0406(8) Uani 1 1 d . . . . .
C137 C 0.56941(17) 0.83268(16) 0.72045(12) 0.0401(8) Uani 1 1 d . . . . .
H137 H 0.5822 0.8648 0.7220 0.048 Uiso 1 1 calc R . . . .
C138 C 0.60100(17) 0.79932(15) 0.68697(11) 0.0381(8) Uani 1 1 d . . . . .
C139 C 0.65559(17) 0.80842(15) 0.64890(11) 0.0378(8) Uani 1 1 d . . . . .
C140 C 0.66525(17) 0.75794(15) 0.62376(11) 0.0370(8) Uani 1 1 d . . . . .
C141 C 0.70926(17) 0.74354(15) 0.58600(11) 0.0377(8) Uani 1 1 d . . . . .
H141 H 0.7329 0.7688 0.5706 0.045 Uiso 1 1 calc R . . . .
C142 C 0.72170(18) 0.80229(16) 0.66246(12) 0.0407(8) Uani 1 1 d . . . . .
C143 C 0.76015(19) 0.75559(18) 0.68688(13) 0.0468(9) Uani 1 1 d . . . . .
H143 H 0.7474 0.7220 0.6971 0.056 Uiso 1 1 calc R . . . .
C144 C 0.8181(2) 0.7599(2) 0.69576(14) 0.0562(10) Uani 1 1 d . . . . .
H144 H 0.8448 0.7285 0.7120 0.067 Uiso 1 1 calc R . . . .
C145 C 0.8370(2) 0.8096(2) 0.68098(14) 0.0583(11) Uani 1 1 d . . . . .
H145 H 0.8756 0.8119 0.6880 0.070 Uiso 1 1 calc R . . . .
C146 C 0.7993(2) 0.85626(19) 0.65580(13) 0.0521(10) Uani 1 1 d . . . . .
H146 H 0.8127 0.8896 0.6456 0.062 Uiso 1 1 calc R . . . .
C147 C 0.74115(18) 0.85263(16) 0.64595(12) 0.0424(8) Uani 1 1 d . . . . .
C148 C 0.69136(19) 0.89363(16) 0.62056(12) 0.0423(8) Uani 1 1 d . . . . .
C149 C 0.6890(2) 0.94814(17) 0.59650(13) 0.0509(10) Uani 1 1 d . . . . .
H149 H 0.7237 0.9639 0.5941 0.061 Uiso 1 1 calc R . . . .
C150 C 0.6347(2) 0.97819(18) 0.57630(13) 0.0529(10) Uani 1 1 d . . . . .
H150 H 0.6325 1.0147 0.5602 0.063 Uiso 1 1 calc R . . . .
C151 C 0.5833(2) 0.95488(18) 0.57958(13) 0.0523(10) Uani 1 1 d . . . . .
H151 H 0.5467 0.9761 0.5659 0.063 Uiso 1 1 calc R . . . .
C152 C 0.5853(2) 0.90004(16) 0.60308(12) 0.0456(9) Uani 1 1 d . . . . .
H152 H 0.5505 0.8845 0.6053 0.055 Uiso 1 1 calc R . . . .
C153 C 0.64024(18) 0.86930(15) 0.62301(11) 0.0390(8) Uani 1 1 d . . . . .
C154 C 0.8424(3) 0.9328(2) -0.02530(14) 0.0736(15) Uani 1 1 d . . . . .
C155 C 0.7813(3) 0.9211(3) -0.01072(15) 0.0823(16) Uani 1 1 d . . . . .
H155 H 0.7804 0.8825 -0.0065 0.099 Uiso 1 1 calc R . . . .
C156 C 0.7209(4) 0.9678(3) -0.00246(18) 0.104(2) Uani 1 1 d . . . . .
H156 H 0.6799 0.9603 0.0072 0.125 Uiso 1 1 calc R . . . .
C157 C 0.7224(5) 1.0247(3) -0.0086(2) 0.134(3) Uani 1 1 d . . . . .
H157 H 0.6821 1.0554 -0.0035 0.161 Uiso 1 1 calc R . . . .
C158 C 0.7821(5) 1.0370(3) -0.0220(2) 0.130(3) Uani 1 1 d . . . . .
H158 H 0.7824 1.0757 -0.0254 0.157 Uiso 1 1 calc R . . . .
C159 C 0.8430(4) 0.9908(2) -0.03068(16) 0.098(2) Uani 1 1 d . . . . .
C160 C 0.9121(4) 0.9915(2) -0.04562(16) 0.093(2) Uani 1 1 d . . . . .
C161 C 0.9384(6) 1.0386(3) -0.0558(2) 0.135(4) Uani 1 1 d . . . . .
H161 H 0.9098 1.0770 -0.0531 0.162 Uiso 1 1 calc R . . . .
C162 C 1.0070(6) 1.0275(3) -0.0699(2) 0.131(3) Uani 1 1 d . . . . .
H162 H 1.0247 1.0586 -0.0766 0.158 Uiso 1 1 calc R . . . .
C163 C 1.0499(4) 0.9706(3) -0.07433(17) 0.104(2) Uani 1 1 d . . . . .
H163 H 1.0962 0.9635 -0.0838 0.125 Uiso 1 1 calc R . . . .
C164 C 1.0230(4) 0.9235(2) -0.06441(15) 0.0793(17) Uani 1 1 d . . . . .
H164 H 1.0516 0.8853 -0.0678 0.095 Uiso 1 1 calc R . . . .
C165 C 0.9547(3) 0.9338(2) -0.04981(14) 0.0731(15) Uani 1 1 d . . . . .
C166 C 0.9147(3) 0.89039(19) -0.03680(13) 0.0611(12) Uani 1 1 d . . . . .
C167 C 0.9336(2) 0.84975(18) 0.00466(13) 0.0550(11) Uani 1 1 d . . . . .
C168 C 0.9852(3) 0.8521(2) 0.02285(13) 0.0634(12) Uani 1 1 d . . . . .
H168 H 1.0084 0.8785 0.0095 0.076 Uiso 1 1 calc R . . . .
C169 C 1.0034(3) 0.81656(19) 0.06013(13) 0.0591(11) Uani 1 1 d . . . . .
H169 H 1.0378 0.8196 0.0718 0.071 Uiso 1 1 calc R . . . .
C170 C 0.9698(2) 0.77678(18) 0.07955(12) 0.0515(10) Uani 1 1 d . . . . .
C171 C 0.9783(2) 0.73365(17) 0.11775(12) 0.0476(9) Uani 1 1 d . . . . .
C172 C 1.0229(2) 0.71903(19) 0.14609(13) 0.0535(10) Uani 1 1 d . . . . .
H172 H 1.0552 0.7380 0.1418 0.064 Uiso 1 1 calc R . . . .
C173 C 1.0192(2) 0.67608(18) 0.18070(12) 0.0489(9) Uani 1 1 d . . . . .
H173 H 1.0488 0.6671 0.1999 0.059 Uiso 1 1 calc R . . . .
C174 C 0.97237(19) 0.64587(16) 0.18773(11) 0.0432(8) Uani 1 1 d . . . . .
C175 C 0.9288(2) 0.65983(17) 0.15782(11) 0.0438(9) Uani 1 1 d . . . . .
H175 H 0.8984 0.6392 0.1608 0.053 Uiso 1 1 calc R . . . .
C176 C 0.9312(2) 0.70399(16) 0.12414(11) 0.0435(8) Uani 1 1 d . . . . .
C177 C 0.8849(2) 0.72911(17) 0.09038(12) 0.0465(9) Uani 1 1 d . . . . .
C178 C 0.9168(2) 0.77450(17) 0.06276(12) 0.0480(9) Uani 1 1 d . . . . .
C179 C 0.8978(2) 0.81117(17) 0.02620(12) 0.0518(10) Uani 1 1 d . . . . .
H179 H 0.8611 0.8101 0.0160 0.062 Uiso 1 1 calc R . . . .
C180 C 0.8108(2) 0.75649(18) 0.10979(12) 0.0518(10) Uani 1 1 d . . . . .
C181 C 0.7823(3) 0.8020(2) 0.13490(15) 0.0679(13) Uani 1 1 d . . . . .
H181 H 0.8097 0.8186 0.1433 0.081 Uiso 1 1 calc R . . . .
C182 C 0.7133(3) 0.8225(2) 0.14732(18) 0.0816(16) Uani 1 1 d . . . . .
H182 H 0.6935 0.8530 0.1643 0.098 Uiso 1 1 calc R . . . .
C183 C 0.6732(3) 0.7976(3) 0.1345(2) 0.0902(18) Uani 1 1 d . . . . .
H183 H 0.6264 0.8125 0.1427 0.108 Uiso 1 1 calc R . . . .
C184 C 0.6999(3) 0.7516(2) 0.11003(17) 0.0743(14) Uani 1 1 d . . . . .
H184 H 0.6721 0.7353 0.1018 0.089 Uiso 1 1 calc R . . . .
C185 C 0.7702(2) 0.73044(19) 0.09804(14) 0.0541(10) Uani 1 1 d . . . . .
C186 C 0.8134(2) 0.68358(18) 0.07199(13) 0.0522(10) Uani 1 1 d . . . . .
C187 C 0.7985(2) 0.6435(2) 0.05401(15) 0.0594(11) Uani 1 1 d . . . . .
H187 H 0.7542 0.6430 0.0586 0.071 Uiso 1 1 calc R . . . .
C188 C 0.8486(3) 0.6050(2) 0.02966(16) 0.0668(13) Uani 1 1 d . . . . .
H188 H 0.8386 0.5783 0.0174 0.080 Uiso 1 1 calc R . . . .
C189 C 0.9152(3) 0.6055(2) 0.02295(14) 0.0636(12) Uani 1 1 d . . . . .
H189 H 0.9493 0.5794 0.0059 0.076 Uiso 1 1 calc R . . . .
C190 C 0.9313(2) 0.64459(18) 0.04143(13) 0.0532(10) Uani 1 1 d . . . . .
H190 H 0.9757 0.6446 0.0371 0.064 Uiso 1 1 calc R . . . .
C191 C 0.8804(2) 0.68324(17) 0.06626(12) 0.0451(9) Uani 1 1 d . . . . .
C192 C 0.96975(19) 0.59829(16) 0.22636(12) 0.0425(8) Uani 1 1 d . . . . .
C193 C 1.0064(2) 0.53797(17) 0.21026(12) 0.0450(9) Uani 1 1 d . . . . .
C194 C 0.9982(2) 0.51481(18) 0.17707(13) 0.0495(9) Uani 1 1 d . . . . .
H194 H 0.9651 0.5365 0.1607 0.059 Uiso 1 1 calc R . . . .
C195 C 1.0401(2) 0.45853(19) 0.16811(15) 0.0580(11) Uani 1 1 d . . . . .
H195 H 1.0346 0.4427 0.1457 0.070 Uiso 1 1 calc R . . . .
C196 C 1.0895(2) 0.4260(2) 0.19208(15) 0.0608(11) Uani 1 1 d . . . . .
H196 H 1.1160 0.3881 0.1862 0.073 Uiso 1 1 calc R . . . .
C197 C 1.1001(2) 0.44880(18) 0.22444(14) 0.0560(10) Uani 1 1 d . . . . .
H197 H 1.1339 0.4270 0.2402 0.067 Uiso 1 1 calc R . . . .
C198 C 1.0594(2) 0.50497(17) 0.23334(13) 0.0479(9) Uani 1 1 d . . . . .
C199 C 1.0636(2) 0.54228(18) 0.26253(12) 0.0471(9) Uani 1 1 d . . . . .
C200 C 1.1105(2) 0.5306(2) 0.28894(13) 0.0556(10) Uani 1 1 d . . . . .
H200 H 1.1440 0.4941 0.2911 0.067 Uiso 1 1 calc R . . . .
C201 C 1.1067(2) 0.5741(2) 0.31198(14) 0.0587(11) Uani 1 1 d . . . . .
H201 H 1.1372 0.5667 0.3303 0.070 Uiso 1 1 calc R . . . .
C202 C 1.0581(2) 0.6283(2) 0.30796(13) 0.0549(11) Uani 1 1 d . . . . .
H202 H 1.0566 0.6574 0.3234 0.066 Uiso 1 1 calc R . . . .
C203 C 1.0109(2) 0.64086(19) 0.28133(12) 0.0496(9) Uani 1 1 d . . . . .
H203 H 0.9782 0.6778 0.2790 0.060 Uiso 1 1 calc R . . . .
C204 C 1.0135(2) 0.59703(17) 0.25824(12) 0.0451(9) Uani 1 1 d . . . . .
C205 C 0.89344(19) 0.60643(16) 0.25326(12) 0.0426(8) Uani 1 1 d . . . . .
C206 C 0.89481(18) 0.56191(17) 0.29438(11) 0.0419(8) Uani 1 1 d . . . . .
C207 C 0.9146(2) 0.50095(17) 0.29931(12) 0.0465(9) Uani 1 1 d . . . . .
H207 H 0.9315 0.4806 0.2754 0.056 Uiso 1 1 calc R . . . .
C208 C 0.9088(2) 0.47066(19) 0.34050(13) 0.0539(10) Uani 1 1 d . . . . .
H208 H 0.9216 0.4297 0.3441 0.065 Uiso 1 1 calc R . . . .
C209 C 0.8840(2) 0.5007(2) 0.37643(14) 0.0562(11) Uani 1 1 d . . . . .
H209 H 0.8800 0.4797 0.4037 0.067 Uiso 1 1 calc R . . . .
C210 C 0.8654(2) 0.56095(19) 0.37189(13) 0.0514(10) Uani 1 1 d . . . . .
H210 H 0.8499 0.5811 0.3959 0.062 Uiso 1 1 calc R . . . .
C211 C 0.87039(19) 0.59161(18) 0.33033(12) 0.0462(9) Uani 1 1 d . . . . .
C212 C 0.8542(2) 0.65508(17) 0.31720(12) 0.0462(9) Uani 1 1 d . . . . .
C213 C 0.8316(2) 0.7014(2) 0.34144(14) 0.0576(11) Uani 1 1 d . . . . .
H213 H 0.8215 0.6944 0.3713 0.069 Uiso 1 1 calc R . . . .
C214 C 0.8241(2) 0.7575(2) 0.32134(15) 0.0615(11) Uani 1 1 d . . . . .
H214 H 0.8098 0.7886 0.3377 0.074 Uiso 1 1 calc R . . . .
C215 C 0.8375(2) 0.76853(19) 0.27697(15) 0.0588(11) Uani 1 1 d . . . . .
H215 H 0.8320 0.8069 0.2637 0.071 Uiso 1 1 calc R . . . .
C216 C 0.8593(2) 0.72240(18) 0.25230(13) 0.0499(9) Uani 1 1 d . . . . .
H216 H 0.8680 0.7299 0.2225 0.060 Uiso 1 1 calc R . . . .
C217 C 0.86805(19) 0.66484(17) 0.27226(12) 0.0451(9) Uani 1 1 d . . . . .
C218 C 0.84083(19) 0.60224(17) 0.22913(11) 0.0425(8) Uani 1 1 d . . . . .
C219 C 0.7847(2) 0.65108(18) 0.22089(12) 0.0484(9) Uani 1 1 d . . . . .
H219 H 0.7795 0.6867 0.2298 0.058 Uiso 1 1 calc R . . . .
C220 C 0.7367(2) 0.64794(19) 0.19989(13) 0.0519(10) Uani 1 1 d . . . . .
H220 H 0.7000 0.6811 0.1949 0.062 Uiso 1 1 calc R . . . .
C221 C 0.7439(2) 0.59503(18) 0.18641(13) 0.0476(9) Uani 1 1 d . . . . .
C222 C 0.7026(2) 0.57774(18) 0.16448(13) 0.0488(9) Uani 1 1 d . . . . .
C223 C 0.6416(2) 0.6091(2) 0.15038(15) 0.0581(11) Uani 1 1 d . . . . .
H223 H 0.6212 0.6490 0.1530 0.070 Uiso 1 1 calc R . . . .
C224 C 0.6119(2) 0.57954(19) 0.13239(14) 0.0554(10) Uani 1 1 d . . . . .
H224 H 0.5707 0.6003 0.1236 0.066 Uiso 1 1 calc R . . . .
C225 C 0.6410(2) 0.52022(19) 0.12689(13) 0.0506(10) Uani 1 1 d . . . . .
C226 C 0.7039(2) 0.49003(19) 0.13933(12) 0.0482(9) Uani 1 1 d . . . . .
H226 H 0.7259 0.4509 0.1347 0.058 Uiso 1 1 calc R . . . .
C227 C 0.7332(2) 0.51856(18) 0.15847(12) 0.0458(9) Uani 1 1 d . . . . .
C228 C 0.7967(2) 0.49220(17) 0.17894(12) 0.0455(9) Uani 1 1 d . . . . .
C229 C 0.7990(2) 0.54566(17) 0.19503(12) 0.0442(9) Uani 1 1 d . . . . .
C230 C 0.84613(19) 0.54865(17) 0.21672(12) 0.0430(8) Uani 1 1 d . . . . .
H230 H 0.8815 0.5149 0.2231 0.052 Uiso 1 1 calc R . . . .
C231 C 0.7908(2) 0.44104(19) 0.21445(13) 0.0512(10) Uani 1 1 d . . . . .
C232 C 0.7424(3) 0.4425(2) 0.25093(14) 0.0649(12) Uani 1 1 d . . . . .
H232 H 0.7076 0.4771 0.2571 0.078 Uiso 1 1 calc R . . . .
C233 C 0.7474(3) 0.3891(3) 0.27894(17) 0.0808(17) Uani 1 1 d . . . . .
H233 H 0.7160 0.3884 0.3043 0.097 Uiso 1 1 calc R . . . .
C234 C 0.7995(4) 0.3376(3) 0.26847(19) 0.0846(17) Uani 1 1 d . . . . .
H234 H 0.8022 0.3028 0.2870 0.101 Uiso 1 1 calc R . . . .
C235 C 0.8465(3) 0.3371(2) 0.23185(18) 0.0752(15) Uani 1 1 d . . . . .
H235 H 0.8807 0.3023 0.2253 0.090 Uiso 1 1 calc R . . . .
C236 C 0.8428(2) 0.38910(19) 0.20453(15) 0.0573(11) Uani 1 1 d . . . . .
C237 C 0.8862(2) 0.40155(19) 0.16395(15) 0.0550(10) Uani 1 1 d . . . . .
C238 C 0.9454(3) 0.3655(2) 0.14056(18) 0.0691(13) Uani 1 1 d . . . . .
H238 H 0.9627 0.3255 0.1501 0.083 Uiso 1 1 calc R . . . .
C239 C 0.9770(3) 0.3905(3) 0.10346(17) 0.0712(14) Uani 1 1 d . . . . .
H239 H 1.0159 0.3670 0.0876 0.085 Uiso 1 1 calc R . . . .
C240 C 0.9523(3) 0.4493(2) 0.08929(16) 0.0657(12) Uani 1 1 d . . . . .
H240 H 0.9751 0.4653 0.0643 0.079 Uiso 1 1 calc R . . . .
C241 C 0.8938(2) 0.4854(2) 0.11163(13) 0.0525(10) Uani 1 1 d . . . . .
H241 H 0.8771 0.5253 0.1016 0.063 Uiso 1 1 calc R . . . .
C242 C 0.8607(2) 0.46163(17) 0.14879(13) 0.0474(9) Uani 1 1 d . . . . .
C243 C 0.6059(2) 0.49045(19) 0.10612(13) 0.0506(10) Uani 1 1 d . . . . .
C244 C 0.5304(2) 0.52495(19) 0.10578(13) 0.0521(10) Uani 1 1 d . . . . .
C245 C 0.4779(2) 0.5445(2) 0.13897(15) 0.0601(11) Uani 1 1 d . . . . .
H245 H 0.4858 0.5384 0.1669 0.072 Uiso 1 1 calc R . . . .
C246 C 0.4127(3) 0.5734(3) 0.13029(17) 0.0773(15) Uani 1 1 d . . . . .
H246 H 0.3771 0.5859 0.1528 0.093 Uiso 1 1 calc R . . . .
C247 C 0.4002(3) 0.5837(3) 0.08943(18) 0.0857(17) Uani 1 1 d . . . . .
H247 H 0.3564 0.6030 0.0844 0.103 Uiso 1 1 calc R . . . .
C248 C 0.4522(2) 0.5658(3) 0.05546(16) 0.0764(15) Uani 1 1 d . . . . .
H248 H 0.4439 0.5732 0.0275 0.092 Uiso 1 1 calc R . . . .
C249 C 0.5178(2) 0.5363(2) 0.06394(14) 0.0597(11) Uani 1 1 d . . . . .
C250 C 0.5816(2) 0.5171(2) 0.03421(13) 0.0583(11) Uani 1 1 d . . . . .
C251 C 0.5950(3) 0.5238(3) -0.01044(15) 0.0746(14) Uani 1 1 d . . . . .
H251 H 0.5596 0.5390 -0.0258 0.090 Uiso 1 1 calc R . . . .
C252 C 0.6607(3) 0.5077(3) -0.03159(16) 0.0814(16) Uani 1 1 d . . . . .
H252 H 0.6702 0.5107 -0.0614 0.098 Uiso 1 1 calc R . . . .
C253 C 0.7135(3) 0.4868(2) -0.00853(15) 0.0704(13) Uani 1 1 d . . . . .
H253 H 0.7580 0.4772 -0.0232 0.084 Uiso 1 1 calc R . . . .
C254 C 0.7004(2) 0.4801(2) 0.03638(14) 0.0574(11) Uani 1 1 d . . . . .
H254 H 0.7359 0.4671 0.0516 0.069 Uiso 1 1 calc R . . . .
C255 C 0.6339(2) 0.49320(19) 0.05783(13) 0.0515(10) Uani 1 1 d . . . . .
C256 C 0.6081(2) 0.42375(19) 0.12969(13) 0.0509(10) Uani 1 1 d . . . . .
C257 C 0.5668(2) 0.43029(19) 0.17522(13) 0.0537(10) Uani 1 1 d . . . . .
C258 C 0.5766(2) 0.4523(2) 0.20894(13) 0.0574(11) Uani 1 1 d . . . . .
H258 H 0.6148 0.4634 0.2063 0.069 Uiso 1 1 calc R . . . .
C259 C 0.5292(2) 0.4576(2) 0.24647(14) 0.0610(11) Uani 1 1 d . . . . .
H259 H 0.5352 0.4732 0.2688 0.073 Uiso 1 1 calc R . . . .
C260 C 0.4730(3) 0.4401(2) 0.25122(16) 0.0717(13) Uani 1 1 d . . . . .
H260 H 0.4418 0.4436 0.2768 0.086 Uiso 1 1 calc R . . . .
C261 C 0.4627(3) 0.4173(2) 0.21842(16) 0.0698(13) Uani 1 1 d . . . . .
H261 H 0.4248 0.4054 0.2216 0.084 Uiso 1 1 calc R . . . .
C262 C 0.5102(2) 0.4125(2) 0.18035(15) 0.0587(11) Uani 1 1 d . . . . .
C263 C 0.5100(2) 0.3928(2) 0.14050(15) 0.0600(11) Uani 1 1 d . . . . .
C264 C 0.4642(3) 0.3700(2) 0.13102(18) 0.0729(14) Uani 1 1 d . . . . .
H264 H 0.4270 0.3658 0.1515 0.088 Uiso 1 1 calc R . . . .
C265 C 0.4756(3) 0.3540(2) 0.09064(19) 0.0785(15) Uani 1 1 d . . . . .
H265 H 0.4456 0.3390 0.0836 0.094 Uiso 1 1 calc R . . . .
C266 C 0.5309(3) 0.3600(2) 0.06047(18) 0.0721(14) Uani 1 1 d . . . . .
H266 H 0.5382 0.3481 0.0336 0.087 Uiso 1 1 calc R . . . .
C267 C 0.5759(2) 0.3836(2) 0.06951(15) 0.0631(12) Uani 1 1 d . . . . .
H267 H 0.6125 0.3884 0.0487 0.076 Uiso 1 1 calc R . . . .
C268 C 0.5655(2) 0.3997(2) 0.11020(14) 0.0551(10) Uani 1 1 d . . . . .
C269 C 0.6783(2) 0.37645(18) 0.13056(12) 0.0487(9) Uani 1 1 d . . . . .
C270 C 0.6972(2) 0.3471(2) 0.16951(13) 0.0530(10) Uani 1 1 d . . . . .
H270 H 0.6668 0.3566 0.1948 0.064 Uiso 1 1 calc R . . . .
C271 C 0.7591(2) 0.30453(19) 0.17205(12) 0.0524(10) Uani 1 1 d . . . . .
H271 H 0.7700 0.2858 0.1986 0.063 Uiso 1 1 calc R . . . .
C272 C 0.8048(2) 0.29002(17) 0.13467(12) 0.0462(9) Uani 1 1 d . . . . .
C273 C 0.8743(2) 0.24971(17) 0.12745(12) 0.0479(9) Uani 1 1 d . . . . .
C274 C 0.9160(2) 0.21288(18) 0.15521(12) 0.0505(10) Uani 1 1 d . . . . .
H274 H 0.9010 0.2113 0.1848 0.061 Uiso 1 1 calc R . . . .
C275 C 0.9805(2) 0.17818(18) 0.13868(12) 0.0507(10) Uani 1 1 d . . . . .
H275 H 1.0080 0.1531 0.1576 0.061 Uiso 1 1 calc R . . . .
C276 C 1.0057(2) 0.17958(16) 0.09452(12) 0.0479(9) Uani 1 1 d . . . . .
C277 C 0.9638(2) 0.21943(17) 0.06673(12) 0.0483(9) Uani 1 1 d . . . . .
H277 H 0.9800 0.2232 0.0373 0.058 Uiso 1 1 calc R . . . .
C278 C 0.8990(2) 0.25286(17) 0.08296(12) 0.0462(9) Uani 1 1 d . . . . .
C279 C 0.8431(2) 0.29336(17) 0.05817(12) 0.0470(9) Uani 1 1 d . . . . .
C280 C 0.7863(2) 0.31660(18) 0.09500(12) 0.0462(9) Uani 1 1 d . . . . .
C281 C 0.7238(2) 0.35817(18) 0.09278(13) 0.0500(10) Uani 1 1 d . . . . .
H281 H 0.7115 0.3743 0.0661 0.060 Uiso 1 1 calc R . . . .
C282 C 0.8623(2) 0.34069(18) 0.02438(12) 0.0499(9) Uani 1 1 d . . . . .
C283 C 0.8798(2) 0.38773(18) 0.03021(14) 0.0520(10) Uani 1 1 d . . . . .
H283 H 0.8814 0.3935 0.0576 0.062 Uiso 1 1 calc R . . . .
C284 C 0.8950(2) 0.42602(19) -0.00523(15) 0.0582(11) Uani 1 1 d . . . . .
H284 H 0.9066 0.4580 -0.0016 0.070 Uiso 1 1 calc R . . . .
C285 C 0.8934(2) 0.4175(2) -0.04661(15) 0.0619(12) Uani 1 1 d . . . . .
H285 H 0.9048 0.4432 -0.0702 0.074 Uiso 1 1 calc R . . . .
C286 C 0.8749(2) 0.3713(2) -0.05236(13) 0.0606(11) Uani 1 1 d . . . . .
H286 H 0.8732 0.3659 -0.0798 0.073 Uiso 1 1 calc R . . . .
C287 C 0.8588(2) 0.33237(19) -0.01666(13) 0.0534(10) Uani 1 1 d . . . . .
C288 C 0.8351(2) 0.2817(2) -0.01263(13) 0.0568(11) Uani 1 1 d . . . . .
C289 C 0.8218(3) 0.2563(2) -0.04319(15) 0.0711(13) Uani 1 1 d . . . . .
H289 H 0.8274 0.2719 -0.0720 0.085 Uiso 1 1 calc R . . . .
C290 C 0.8001(3) 0.2078(3) -0.03015(18) 0.0809(16) Uani 1 1 d . . . . .
H290 H 0.7903 0.1911 -0.0504 0.097 Uiso 1 1 calc R . . . .
C291 C 0.7926(3) 0.1835(2) 0.01250(17) 0.0772(15) Uani 1 1 d . . . . .
H291 H 0.7790 0.1500 0.0206 0.093 Uiso 1 1 calc R . . . .
C292 C 0.8052(3) 0.2090(2) 0.04319(15) 0.0639(12) Uani 1 1 d . . . . .
H292 H 0.7995 0.1932 0.0720 0.077 Uiso 1 1 calc R . . . .
C293 C 0.8263(2) 0.25832(19) 0.03037(13) 0.0531(10) Uani 1 1 d . . . . .
C294 C 1.0779(2) 0.14149(17) 0.07805(12) 0.0526(10) Uani 1 1 d . . . . .
C295 C 1.1255(2) 0.17797(18) 0.07123(13) 0.0536(10) Uani 1 1 d . . . . .
C296 C 1.1176(3) 0.2354(2) 0.05140(13) 0.0598(11) Uani 1 1 d . . . . .
H296 H 1.0787 0.2572 0.0401 0.072 Uiso 1 1 calc R . . . .
C297 C 1.1681(3) 0.2597(3) 0.04865(15) 0.0762(15) Uani 1 1 d . . . . .
H297 H 1.1633 0.2980 0.0353 0.091 Uiso 1 1 calc R . . . .
C298 C 1.2260(3) 0.2274(3) 0.06571(18) 0.097(2) Uani 1 1 d . . . . .
H298 H 1.2604 0.2436 0.0628 0.116 Uiso 1 1 calc R . . . .
C299 C 1.2328(3) 0.1709(3) 0.08708(18) 0.0876(17) Uani 1 1 d . . . . .
H299 H 1.2713 0.1494 0.0989 0.105 Uiso 1 1 calc R . . . .
C300 C 1.1822(3) 0.1472(2) 0.09060(15) 0.0676(12) Uani 1 1 d . . . . .
C301 C 1.1720(3) 0.0929(2) 0.11528(15) 0.0703(13) Uani 1 1 d . . . . .
C302 C 1.2134(3) 0.0491(3) 0.14108(17) 0.0896(18) Uani 1 1 d . . . . .
H302 H 1.2552 0.0507 0.1433 0.108 Uiso 1 1 calc R . . . .
C303 C 1.1901(5) 0.0036(3) 0.16301(19) 0.102(2) Uani 1 1 d . . . . .
H303 H 1.2172 -0.0267 0.1797 0.122 Uiso 1 1 calc R . . . .
C304 C 1.1280(4) 0.0020(2) 0.16069(17) 0.0894(19) Uani 1 1 d . . . . .
H304 H 1.1131 -0.0287 0.1766 0.107 Uiso 1 1 calc R . . . .
C305 C 1.0862(3) 0.04563(19) 0.13494(13) 0.0709(14) Uani 1 1 d . . . . .
H305 H 1.0439 0.0443 0.1335 0.085 Uiso 1 1 calc R . . . .
C306 C 1.1096(3) 0.09062(19) 0.11175(13) 0.0606(12) Uani 1 1 d . . . . .
C400 C -0.1131(3) 0.7903(3) 0.78452(18) 0.0816(7) Uani 1 1 d . . . . .
C401 C -0.0780(3) 0.7359(3) 0.77001(17) 0.0793(7) Uani 1 1 d . . . . .
H401 H -0.0971 0.7057 0.7785 0.095 Uiso 1 1 calc R . . . .
C402 C -0.0161(3) 0.7254(2) 0.74356(18) 0.0779(7) Uani 1 1 d . . . . .
C403 C 0.0124(3) 0.7714(2) 0.73266(17) 0.0779(7) Uani 1 1 d . . . . .
H403 H 0.0546 0.7652 0.7148 0.094 Uiso 1 1 calc R . . . .
C404 C -0.0204(3) 0.8255(2) 0.74764(17) 0.0782(7) Uani 1 1 d . . . . .
C405 C -0.0830(3) 0.8331(3) 0.77339(17) 0.0799(7) Uani 1 1 d . . . . .
H405 H -0.1059 0.8693 0.7837 0.096 Uiso 1 1 calc R . . . .
C406 C -0.1843(3) 0.8016(3) 0.8099(2) 0.0956(12) Uani 1 1 d . . . . .
H40A H -0.1846 0.7719 0.8343 0.143 Uiso 1 1 calc GR . . . .
H40B H -0.2137 0.8004 0.7920 0.143 Uiso 1 1 calc GR . . . .
H40C H -0.1999 0.8397 0.8196 0.143 Uiso 1 1 calc GR . . . .
C407 C 0.0186(3) 0.6671(2) 0.72629(19) 0.0846(11) Uani 1 1 d . . . . .
H40D H 0.0633 0.6657 0.7110 0.127 Uiso 1 1 calc GR . . . .
H40E H -0.0069 0.6627 0.7071 0.127 Uiso 1 1 calc GR . . . .
H40F H 0.0218 0.6357 0.7497 0.127 Uiso 1 1 calc GR . . . .
C408 C 0.0102(3) 0.8741(3) 0.73516(18) 0.0847(11) Uani 1 1 d . . . . .
H40G H 0.0586 0.8576 0.7283 0.127 Uiso 1 1 calc GR . . . .
H40H H -0.0017 0.8969 0.7587 0.127 Uiso 1 1 calc GR . . . .
H40I H -0.0065 0.8991 0.7106 0.127 Uiso 1 1 calc GR . . . .
C409 C 0.2841(2) 0.4248(2) 0.24129(13) 0.1058(9) Uani 1 1 d . . . . .
C410 C 0.2571(2) 0.46772(14) 0.20925(16) 0.1042(10) Uani 1 1 d G . . . .
H410 H 0.2427 0.5074 0.2129 0.125 Uiso 1 1 calc R . . . .
C411 C 0.25151(19) 0.45132(17) 0.17169(14) 0.1044(9) Uani 1 1 d G . . . .
C412 C 0.2730(2) 0.3920(2) 0.16617(13) 0.1053(10) Uani 1 1 d G . . . .
H412 H 0.2692 0.3811 0.1410 0.126 Uiso 1 1 calc R . . . .
C413 C 0.3000(2) 0.34914(14) 0.19821(16) 0.1067(9) Uani 1 1 d G . . . .
C414 C 0.30554(19) 0.36554(17) 0.23577(14) 0.1064(10) Uani 1 1 d G . . . .
H414 H 0.3236 0.3368 0.2572 0.128 Uiso 1 1 calc R . . . .
C415 C 0.2899(3) 0.4430(3) 0.2834(2) 0.1141(14) Uani 1 1 d . . . . .
H41A H 0.3345 0.4228 0.2897 0.171 Uiso 1 1 calc GR . . . .
H41B H 0.2570 0.4328 0.3067 0.171 Uiso 1 1 calc GR . . . .
H41C H 0.2816 0.4848 0.2800 0.171 Uiso 1 1 calc GR . . . .
C416 C 0.2173(3) 0.4988(3) 0.1390(2) 0.1103(14) Uani 1 1 d . . . . .
H41D H 0.2157 0.4812 0.1153 0.165 Uiso 1 1 calc GR . . . .
H41E H 0.2425 0.5261 0.1288 0.165 Uiso 1 1 calc GR . . . .
H41F H 0.1721 0.5194 0.1522 0.165 Uiso 1 1 calc GR . . . .
C417 C 0.3270(3) 0.2847(3) 0.1932(3) 0.1150(14) Uani 1 1 d . . . . .
H41G H 0.3186 0.2791 0.1666 0.173 Uiso 1 1 calc GR . . . .
H41H H 0.3048 0.2634 0.2167 0.173 Uiso 1 1 calc GR . . . .
H41I H 0.3748 0.2705 0.1930 0.173 Uiso 1 1 calc GR . . . .
C418 C 0.6159(3) 0.8477(3) 0.2912(2) 0.0833(7) Uani 1 1 d . . . . .
C419 C 0.5788(3) 0.8509(3) 0.3336(2) 0.0843(8) Uani 1 1 d . . . . .
H419 H 0.5868 0.8716 0.3521 0.101 Uiso 1 1 calc R . . . .
C420 C 0.5302(3) 0.8226(3) 0.3471(2) 0.0892(8) Uani 1 1 d . . . . .
C421 C 0.5143(3) 0.7962(3) 0.3174(2) 0.0883(8) Uani 1 1 d . . . . .
H421 H 0.4793 0.7799 0.3260 0.106 Uiso 1 1 calc R . . . .
C422 C 0.5493(3) 0.7944(3) 0.2762(2) 0.0871(8) Uani 1 1 d . . . . .
C423 C 0.5996(3) 0.8201(2) 0.2634(2) 0.0847(8) Uani 1 1 d . . . . .
H423 H 0.6233 0.8189 0.2353 0.102 Uiso 1 1 calc R . . . .
C424 C 0.6672(3) 0.8790(3) 0.2753(2) 0.0836(11) Uani 1 1 d . . . . .
H42A H 0.7015 0.8642 0.2929 0.125 Uiso 1 1 calc GR . . . .
H42B H 0.6456 0.9205 0.2767 0.125 Uiso 1 1 calc GR . . . .
H42C H 0.6877 0.8724 0.2461 0.125 Uiso 1 1 calc GR . . . .
C425 C 0.4928(3) 0.8253(3) 0.3928(2) 0.1047(13) Uani 1 1 d . . . . .
H42D H 0.4464 0.8286 0.3939 0.157 Uiso 1 1 calc GR . . . .
H42E H 0.4944 0.8590 0.4032 0.157 Uiso 1 1 calc GR . . . .
H42F H 0.5136 0.7901 0.4105 0.157 Uiso 1 1 calc GR . . . .
C426 C 0.5335(3) 0.7642(3) 0.2442(2) 0.0963(12) Uani 1 1 d . . . . .
H42G H 0.5731 0.7326 0.2346 0.144 Uiso 1 1 calc GR . . . .
H42H H 0.5205 0.7924 0.2199 0.144 Uiso 1 1 calc GR . . . .
H42I H 0.4972 0.7488 0.2579 0.144 Uiso 1 1 calc GR . . . .
C427 C 0.3139(3) 0.4853(3) 0.6120(2) 0.0870(7) Uani 1 1 d . . . . .
C428 C 0.3770(3) 0.4733(3) 0.5860(2) 0.0880(8) Uani 1 1 d . . . . .
H428 H 0.3876 0.5035 0.5664 0.106 Uiso 1 1 calc R . . . .
C429 C 0.4243(3) 0.4189(3) 0.5881(2) 0.0883(8) Uani 1 1 d . . . . .
C430 C 0.4077(3) 0.3736(3) 0.61759(19) 0.0854(8) Uani 1 1 d . . . . .
H430 H 0.4390 0.3359 0.6189 0.102 Uiso 1 1 calc R . . . .
C431 C 0.3453(3) 0.3840(3) 0.6449(2) 0.0836(7) Uani 1 1 d . . . . .
C432 C 0.2991(3) 0.4404(3) 0.6426(2) 0.0842(7) Uani 1 1 d . . . . .
H432 H 0.2579 0.4483 0.6615 0.101 Uiso 1 1 calc R . . . .
C433 C 0.2617(3) 0.5448(3) 0.6088(2) 0.0968(12) Uani 1 1 d . . . . .
H43A H 0.2425 0.5563 0.6370 0.145 Uiso 1 1 calc GR . . . .
H43B H 0.2267 0.5434 0.5955 0.145 Uiso 1 1 calc GR . . . .
H43C H 0.2825 0.5729 0.5917 0.145 Uiso 1 1 calc GR . . . .
C434 C 0.4935(3) 0.4080(3) 0.5598(2) 0.1005(12) Uani 1 1 d . . . . .
H43D H 0.5128 0.3669 0.5563 0.151 Uiso 1 1 calc GR . . . .
H43E H 0.5223 0.4192 0.5730 0.151 Uiso 1 1 calc GR . . . .
H43F H 0.4893 0.4309 0.5322 0.151 Uiso 1 1 calc GR . . . .
C435 C 0.3289(3) 0.3344(3) 0.6772(2) 0.0877(11) Uani 1 1 d . . . . .
H43G H 0.2834 0.3358 0.6777 0.132 Uiso 1 1 calc GR . . . .
H43H H 0.3331 0.3388 0.7053 0.132 Uiso 1 1 calc GR . . . .
H43I H 0.3599 0.2972 0.6692 0.132 Uiso 1 1 calc GR . . . .
C436 C 0.1181(3) 0.6680(2) 0.5039(2) 0.0792(7) Uani 1 1 d . . . . .
C437 C 0.1831(3) 0.6536(2) 0.5111(2) 0.0786(7) Uani 1 1 d . . . . .
H437 H 0.1897 0.6529 0.5387 0.094 Uiso 1 1 calc R . . . .
C438 C 0.2391(3) 0.6400(2) 0.4784(2) 0.0806(7) Uani 1 1 d . . . . .
C439 C 0.2288(3) 0.6435(2) 0.4370(2) 0.0820(7) Uani 1 1 d . . . . .
H439 H 0.2658 0.6352 0.4147 0.098 Uiso 1 1 calc R . . . .
C440 C 0.1647(3) 0.6588(2) 0.4283(2) 0.0822(7) Uani 1 1 d . . . . .
C441 C 0.1103(3) 0.6706(2) 0.46162(19) 0.0800(7) Uani 1 1 d . . . . .
H441 H 0.0669 0.6807 0.4558 0.096 Uiso 1 1 calc R . . . .
C442 C 0.0581(3) 0.6820(2) 0.5394(2) 0.0887(11) Uani 1 1 d . . . . .
H44A H 0.0193 0.6800 0.5304 0.133 Uiso 1 1 calc GR . . . .
H44B H 0.0491 0.7210 0.5461 0.133 Uiso 1 1 calc GR . . . .
H44C H 0.0672 0.6539 0.5644 0.133 Uiso 1 1 calc GR . . . .
C443 C 0.3096(3) 0.6203(2) 0.4877(2) 0.0905(11) Uani 1 1 d . . . . .
H44D H 0.3109 0.6421 0.5091 0.136 Uiso 1 1 calc GR . . . .
H44E H 0.3403 0.6271 0.4619 0.136 Uiso 1 1 calc GR . . . .
H44F H 0.3227 0.5789 0.4981 0.136 Uiso 1 1 calc GR . . . .
C444 C 0.1535(3) 0.6634(3) 0.3834(2) 0.0953(11) Uani 1 1 d . . . . .
H44G H 0.1118 0.6562 0.3844 0.143 Uiso 1 1 calc GR . . . .
H44H H 0.1904 0.6347 0.3682 0.143 Uiso 1 1 calc GR . . . .
H44I H 0.1511 0.7022 0.3689 0.143 Uiso 1 1 calc GR . . . .
C445 C 0.4576(10) 0.8176(4) 0.1448(4) 0.163(4) Uani 0.2 1 d D U P A 1
C446 C 0.4202(11) 0.8170(5) 0.1864(4) 0.162(4) Uani 0.2 1 d G U P A 1
H446 H 0.4202 0.7813 0.2030 0.195 Uiso 0.2 1 calc R . P A 1
C447 C 0.3828(12) 0.8698(6) 0.2029(4) 0.162(4) Uani 0.2 1 d DG U P A 1
C448 C 0.3828(11) 0.9231(5) 0.1780(4) 0.162(4) Uani 0.2 1 d G U P A 1
H448 H 0.3578 0.9584 0.1890 0.195 Uiso 0.2 1 calc R . P A 1
C449 C 0.4202(12) 0.9237(4) 0.1364(4) 0.163(4) Uani 0.2 1 d DG U P A 1
C450 C 0.4576(12) 0.8709(5) 0.1199(4) 0.163(4) Uani 0.2 1 d G U P A 1
H450 H 0.4827 0.8713 0.0921 0.195 Uiso 0.2 1 calc R . P A 1
C451 C 0.4937(16) 0.7605(5) 0.1257(5) 0.162(4) Uani 0.2 1 d D U P A 1
H45A H 0.5170 0.7685 0.0970 0.244 Uiso 0.2 1 calc R . P A 1
H45B H 0.5258 0.7347 0.1430 0.244 Uiso 0.2 1 calc R . P A 1
H45C H 0.4613 0.7419 0.1248 0.244 Uiso 0.2 1 calc R . P A 1
C452 C 0.3469(15) 0.8690(8) 0.2492(5) 0.162(4) Uani 0.2 1 d D U P A 1
H45D H 0.3517 0.8290 0.2618 0.243 Uiso 0.2 1 calc R . P A 1
H45E H 0.3665 0.8866 0.2648 0.243 Uiso 0.2 1 calc R . P A 1
H45F H 0.2997 0.8910 0.2504 0.243 Uiso 0.2 1 calc R . P A 1
C453 C 0.4150(17) 0.9816(5) 0.1079(6) 0.163(4) Uani 0.2 1 d D U P A 1
H45G H 0.4438 0.9744 0.0805 0.244 Uiso 0.2 1 calc R . P A 1
H45H H 0.3690 1.0008 0.1040 0.244 Uiso 0.2 1 calc R . P A 1
H45I H 0.4289 1.0064 0.1212 0.244 Uiso 0.2 1 calc R . P A 1
C44A C 0.3616(3) 0.8351(2) 0.21770(15) 0.1348(13) Uani 0.8 1 d D U P B 2
C44B C 0.3889(3) 0.78112(19) 0.20164(16) 0.1345(13) Uani 0.8 1 d G U P B 2
H44J H 0.3810 0.7477 0.2183 0.161 Uiso 0.8 1 calc R . P B 2
C44C C 0.4280(3) 0.77709(19) 0.16067(16) 0.1350(13) Uani 0.8 1 d DG U P B 2
C44D C 0.4398(3) 0.8271(2) 0.13576(15) 0.1356(13) Uani 0.8 1 d G U P B 2
H44K H 0.4660 0.8244 0.1084 0.163 Uiso 0.8 1 calc R . P B 2
C44E C 0.4126(3) 0.88107(19) 0.15182(16) 0.1359(13) Uani 0.8 1 d DG U P B 2
C44F C 0.3734(3) 0.88510(18) 0.19279(16) 0.1351(13) Uani 0.8 1 d G U P B 2
H44L H 0.3552 0.9212 0.2035 0.162 Uiso 0.8 1 calc R . P B 2
C44G C 0.3205(5) 0.8391(3) 0.26405(18) 0.1386(17) Uani 0.8 1 d D U P B 2
H44M H 0.3053 0.8792 0.2701 0.208 Uiso 0.8 1 calc R . P B 2
H44N H 0.2820 0.8263 0.2667 0.208 Uiso 0.8 1 calc R . P B 2
H44O H 0.3486 0.8144 0.2841 0.208 Uiso 0.8 1 calc R . P B 2
C44H C 0.4579(5) 0.7170(2) 0.1426(2) 0.1384(17) Uani 0.8 1 d D U P B 2
H44P H 0.4451 0.6873 0.1637 0.208 Uiso 0.8 1 calc R . P B 2
H44Q H 0.4408 0.7200 0.1170 0.208 Uiso 0.8 1 calc R . P B 2
H44R H 0.5064 0.7064 0.1360 0.208 Uiso 0.8 1 calc R . P B 2
C44I C 0.4195(5) 0.9378(2) 0.1223(2) 0.1412(17) Uani 0.8 1 d D U P B 2
H44S H 0.3981 0.9711 0.1382 0.212 Uiso 0.8 1 calc R . P B 2
H44T H 0.4666 0.9338 0.1125 0.212 Uiso 0.8 1 calc R . P B 2
H44U H 0.3981 0.9437 0.0981 0.212 Uiso 0.8 1 calc R . P B 2
C454 C 0.1426(3) 0.9560(2) 0.8158(2) 0.1248(16) Uani 0.6 1 d D . P C 1
C455 C 0.1510(4) 1.0037(2) 0.8288(2) 0.1250(17) Uani 0.6 1 d G . P C 1
H455 H 0.1837 0.9975 0.8452 0.150 Uiso 0.6 1 calc R . P C 1
C456 C 0.1104(4) 1.0607(2) 0.8172(2) 0.1266(16) Uani 0.6 1 d DG . P C 1
C457 C 0.0614(3) 1.0699(2) 0.7926(2) 0.1270(17) Uani 0.6 1 d G . P C 1
H457 H 0.0343 1.1081 0.7849 0.152 Uiso 0.6 1 calc R . P C 1
C458 C 0.0531(3) 1.0222(2) 0.7796(2) 0.1266(16) Uani 0.6 1 d DG . P C 1
C459 C 0.0937(4) 0.9653(2) 0.7912(2) 0.1253(17) Uani 0.6 1 d G . P C 1
H459 H 0.0881 0.9333 0.7825 0.150 Uiso 0.6 1 calc R . P C 1
C460 C 0.1875(4) 0.8942(2) 0.8277(3) 0.126(2) Uani 0.6 1 d D . P C 1
H46A H 0.2091 0.8755 0.8022 0.189 Uiso 0.6 1 calc GR . P C 1
H46B H 0.1605 0.8720 0.8466 0.189 Uiso 0.6 1 calc GR . P C 1
H46C H 0.2213 0.8958 0.8420 0.189 Uiso 0.6 1 calc GR . P C 1
C461 C 0.1175(5) 1.1123(3) 0.8328(3) 0.131(2) Uani 0.6 1 d D . P C 1
H46D H 0.1131 1.1449 0.8103 0.197 Uiso 0.6 1 calc GR . P C 1
H46E H 0.1612 1.1012 0.8407 0.197 Uiso 0.6 1 calc GR . P C 1
H46F H 0.0828 1.1236 0.8573 0.197 Uiso 0.6 1 calc GR . P C 1
C462 C 0.0035(4) 1.0326(4) 0.7503(3) 0.130(2) Uani 0.6 1 d D . P C 1
H46G H -0.0268 1.0723 0.7502 0.194 Uiso 0.6 1 calc GR . P C 1
H46H H -0.0220 1.0056 0.7603 0.194 Uiso 0.6 1 calc GR . P C 1
H46I H 0.0278 1.0264 0.7216 0.194 Uiso 0.6 1 calc GR . P C 1
C45A C 0.1401(5) 1.0506(5) 0.8534(3) 0.117(2) Uani 0.4 1 d D . P D 2
C45B C 0.1607(5) 0.9942(4) 0.8416(4) 0.117(2) Uani 0.4 1 d G . P D 2
H45J H 0.1978 0.9652 0.8512 0.140 Uiso 0.4 1 calc R . P D 2
C45C C 0.1259(6) 0.9812(4) 0.8154(4) 0.117(2) Uani 0.4 1 d DG . P D 2
C45D C 0.0705(6) 1.0246(6) 0.8011(3) 0.118(2) Uani 0.4 1 d G . P D 2
H45K H 0.0472 1.0159 0.7836 0.141 Uiso 0.4 1 calc R . P D 2
C45E C 0.0499(5) 1.0810(5) 0.8129(4) 0.118(2) Uani 0.4 1 d DG . P D 2
C45F C 0.0847(5) 1.0940(4) 0.8391(4) 0.117(2) Uani 0.4 1 d G . P D 2
H45L H 0.0709 1.1317 0.8470 0.141 Uiso 0.4 1 calc R . P D 2
C45G C 0.1449(9) 0.9196(5) 0.8040(6) 0.118(3) Uani 0.4 1 d D . P D 2
H45M H 0.1156 0.9189 0.7858 0.177 Uiso 0.4 1 calc R . P D 2
H45N H 0.1910 0.9078 0.7891 0.177 Uiso 0.4 1 calc R . P D 2
H45O H 0.1403 0.8928 0.8298 0.177 Uiso 0.4 1 calc R . P D 2
C45H C 0.1736(7) 1.0607(8) 0.8863(4) 0.117(2) Uani 0.4 1 d D . P D 2
H45P H 0.1547 1.1012 0.8914 0.175 Uiso 0.4 1 calc R . P D 2
H45Q H 0.1658 1.0357 0.9126 0.175 Uiso 0.4 1 calc R . P D 2
H45R H 0.2214 1.0515 0.8757 0.175 Uiso 0.4 1 calc R . P D 2
C45I C -0.0088(6) 1.1312(6) 0.7984(5) 0.122(3) Uani 0.4 1 d D . P D 2
H45S H -0.0292 1.1177 0.7806 0.183 Uiso 0.4 1 calc R . P D 2
H45T H -0.0417 1.1453 0.8230 0.183 Uiso 0.4 1 calc R . P D 2
H45U H 0.0073 1.1627 0.7822 0.183 Uiso 0.4 1 calc R . P D 2
C463 C 0.4574(2) 0.3698(2) 0.46200(16) 0.0965(10) Uani 0.7 1 d D U P E 1
C464 C 0.41149(18) 0.4201(2) 0.44470(17) 0.0975(10) Uani 0.7 1 d G U P E 1
H464 H 0.3655 0.4291 0.4561 0.117 Uiso 0.7 1 calc R . P E 1
C465 C 0.4343(2) 0.4568(2) 0.41034(17) 0.0989(10) Uani 0.7 1 d DG U P E 1
C466 C 0.5030(2) 0.4432(2) 0.39328(16) 0.0971(10) Uani 0.7 1 d G U P E 1
H466 H 0.5183 0.4678 0.3703 0.116 Uiso 0.7 1 calc R . P E 1
C467 C 0.54897(18) 0.3929(2) 0.41058(17) 0.0958(10) Uani 0.7 1 d DG U P E 1
C468 C 0.52618(19) 0.3562(2) 0.44494(16) 0.0958(10) Uani 0.7 1 d G U P E 1
H468 H 0.5569 0.3226 0.4565 0.115 Uiso 0.7 1 calc R . P E 1
C469 C 0.4324(3) 0.3282(3) 0.4977(2) 0.1017(14) Uani 0.7 1 d D U P E 1
H46J H 0.4697 0.2939 0.5039 0.153 Uiso 0.7 1 calc GR . P E 1
H46K H 0.3995 0.3165 0.4890 0.153 Uiso 0.7 1 calc GR . P E 1
H46L H 0.4119 0.3477 0.5230 0.153 Uiso 0.7 1 calc GR . P E 1
C470 C 0.3838(3) 0.5082(3) 0.3890(2) 0.1075(15) Uani 0.7 1 d D U P E 1
H47A H 0.4065 0.5229 0.3620 0.161 Uiso 0.7 1 calc GR . P E 1
H47B H 0.3642 0.5389 0.4072 0.161 Uiso 0.7 1 calc GR . P E 1
H47C H 0.3488 0.4955 0.3841 0.161 Uiso 0.7 1 calc GR . P E 1
C471 C 0.62376(19) 0.3790(3) 0.3927(2) 0.0972(14) Uani 0.7 1 d D U P E 1
H47D H 0.6313 0.3803 0.3621 0.146 Uiso 0.7 1 calc GR . P E 1
H47E H 0.6476 0.3403 0.4051 0.146 Uiso 0.7 1 calc GR . P E 1
H47F H 0.6400 0.4075 0.3997 0.146 Uiso 0.7 1 calc GR . P E 1
C46A C 0.3943(3) 0.4405(4) 0.4309(3) 0.0933(19) Uani 0.3 1 d . U P F 2
H46M H 0.3495 0.4444 0.4437 0.112 Uiso 0.3 1 calc R . P F 2
C46B C 0.4087(4) 0.4774(4) 0.3939(3) 0.0938(19) Uani 0.3 1 d DG U P F 2
C46C C 0.4756(4) 0.4715(5) 0.3747(3) 0.0936(19) Uani 0.3 1 d G U P F 2
H46N H 0.4852 0.4962 0.3499 0.112 Uiso 0.3 1 calc R . P F 2
C46D C 0.5280(3) 0.4286(5) 0.3924(3) 0.0936(19) Uani 0.3 1 d DG U P F 2
C46E C 0.5136(4) 0.3917(5) 0.4294(3) 0.0936(19) Uani 0.3 1 d DG U P F 2
H46O H 0.5487 0.3630 0.4413 0.112 Uiso 0.3 1 calc R . P F 2
C46F C 0.4467(4) 0.3976(5) 0.4486(3) 0.0932(19) Uani 0.3 1 d DG U P F 2
C46G C 0.3519(5) 0.5195(6) 0.3720(4) 0.095(2) Uani 0.3 1 d D U P F 2
H46P H 0.3702 0.5417 0.3471 0.143 Uiso 0.3 1 calc R . P F 2
H46Q H 0.3286 0.4975 0.3633 0.143 Uiso 0.3 1 calc R . P F 2
H46R H 0.3207 0.5460 0.3915 0.143 Uiso 0.3 1 calc R . P F 2
C46H C 0.4310(6) 0.3579(6) 0.4890(4) 0.094(2) Uani 0.3 1 d D U P F 2
H46S H 0.3829 0.3677 0.4981 0.141 Uiso 0.3 1 calc R . P F 2
H46T H 0.4498 0.3175 0.4834 0.141 Uiso 0.3 1 calc R . P F 2
H46U H 0.4505 0.3632 0.5113 0.141 Uiso 0.3 1 calc R . P F 2
C46I C 0.6006(4) 0.4227(7) 0.3719(5) 0.095(2) Uani 0.3 1 d . U P F 2
H46V H 0.6017 0.4513 0.3468 0.143 Uiso 0.3 1 calc R . P F 2
H46W H 0.6231 0.4293 0.3920 0.143 Uiso 0.3 1 calc R . P F 2
H46X H 0.6232 0.3838 0.3638 0.143 Uiso 0.3 1 calc R . P F 2
C472 C 0.1532(2) 0.76666(18) 0.22861(11) 0.1106(9) Uani 1 1 d D . . G 2
C473 C 0.1628(2) 0.71358(16) 0.21432(12) 0.1060(9) Uani 1 1 d G . . G 2
H473 H 0.1434 0.6864 0.2316 0.127 Uiso 1 1 calc R . . G 2
C474 C 0.2016(2) 0.70117(14) 0.17417(13) 0.1024(9) Uani 1 1 d DG . . G 2
C475 C 0.2307(2) 0.74184(18) 0.14831(10) 0.1019(9) Uani 1 1 d G . . G 2
H475 H 0.2566 0.7335 0.1214 0.122 Uiso 1 1 calc R . . G 2
C476 C 0.2210(2) 0.79492(16) 0.16259(12) 0.1045(9) Uani 1 1 d DG . . G 2
C477 C 0.1823(3) 0.80733(15) 0.20275(13) 0.1086(9) Uani 1 1 d G . . G 2
H477 H 0.1758 0.8428 0.2123 0.130 Uiso 1 1 calc R . . G 2
C478 C 0.1081(4) 0.7784(3) 0.27172(15) 0.1257(15) Uani 1 1 d D . . G 2
H47G H 0.1169 0.8085 0.2825 0.189 Uiso 1 1 calc GR . . G 2
H47H H 0.1173 0.7428 0.2915 0.189 Uiso 1 1 calc GR . . G 2
H47I H 0.0616 0.7912 0.2686 0.189 Uiso 1 1 calc GR . . G 2
C479 C 0.2130(4) 0.64258(18) 0.1598(2) 0.1040(13) Uani 1 1 d D . . G 2
H47J H 0.1701 0.6374 0.1613 0.156 Uiso 1 1 calc GR . . G 2
H47K H 0.2388 0.6114 0.1782 0.156 Uiso 1 1 calc GR . . G 2
H47L H 0.2373 0.6417 0.1307 0.156 Uiso 1 1 calc GR . . G 2
C480 C 0.2504(4) 0.8403(2) 0.13400(19) 0.1052(13) Uani 1 1 d D . . G 2
H48A H 0.2702 0.8562 0.1506 0.158 Uiso 1 1 calc GR . . G 2
H48B H 0.2150 0.8714 0.1220 0.158 Uiso 1 1 calc GR . . G 2
H48C H 0.2845 0.8220 0.1112 0.158 Uiso 1 1 calc GR . . G 2
C481 C 0.2424(3) 1.0078(2) 0.28913(16) 0.0602(10) Uani 0.5 1 d D . P H 1
C482 C 0.2709(3) 0.9772(3) 0.32485(17) 0.0604(10) Uani 0.5 1 d G . P H 1
H482 H 0.3067 0.9854 0.3311 0.072 Uiso 0.5 1 calc R . P H 1
C483 C 0.2458(3) 0.9344(3) 0.35119(16) 0.0618(10) Uani 0.5 1 d DG . P H 1
C484 C 0.1923(3) 0.9221(2) 0.34181(16) 0.0618(10) Uani 0.5 1 d G . P H 1
H484 H 0.1756 0.8934 0.3594 0.074 Uiso 0.5 1 calc R . P H 1
C485 C 0.1639(3) 0.9527(2) 0.30608(16) 0.0613(10) Uani 0.5 1 d DG . P H 1
C486 C 0.1889(3) 0.9956(2) 0.27974(15) 0.0605(10) Uani 0.5 1 d G . P H 1
H486 H 0.1699 1.0160 0.2558 0.073 Uiso 0.5 1 calc R . P H 1
C487 C 0.2710(4) 1.0531(3) 0.2598(2) 0.0593(14) Uani 0.5 1 d D . P H 1
H48D H 0.2349 1.0892 0.2554 0.089 Uiso 0.5 1 calc GR . P H 1
H48E H 0.2930 1.0387 0.2326 0.089 Uiso 0.5 1 calc GR . P H 1
H48F H 0.3032 1.0600 0.2727 0.089 Uiso 0.5 1 calc GR . P H 1
C488 C 0.2761(4) 0.9018(3) 0.39035(19) 0.0679(16) Uani 0.5 1 d D . P H 1
H48G H 0.2750 0.9296 0.4080 0.102 Uiso 0.5 1 calc GR . P H 1
H48H H 0.3221 0.8782 0.3815 0.102 Uiso 0.5 1 calc GR . P H 1
H48I H 0.2504 0.8767 0.4065 0.102 Uiso 0.5 1 calc GR . P H 1
C489 C 0.1039(3) 0.9411(3) 0.2969(2) 0.0663(14) Uani 0.5 1 d D . P H 1
H48J H 0.0719 0.9392 0.3231 0.100 Uiso 0.5 1 calc GR . P H 1
H48K H 0.1190 0.9043 0.2853 0.100 Uiso 0.5 1 calc GR . P H 1
H48L H 0.0829 0.9724 0.2765 0.100 Uiso 0.5 1 calc GR . P H 1
C48A C 0.2589(3) 0.9333(3) 0.36001(19) 0.0822(13) Uani 0.5 1 d D . P I 2
C48B C 0.2128(3) 0.9057(3) 0.35839(19) 0.0832(13) Uani 0.5 1 d G . P I 2
H48M H 0.2062 0.8754 0.3797 0.100 Uiso 0.5 1 calc R . P I 2
C48C C 0.1765(3) 0.9233(3) 0.3249(2) 0.0846(13) Uani 0.5 1 d G . P I 2
C48D C 0.1863(3) 0.9686(3) 0.2931(2) 0.0852(13) Uani 0.5 1 d DG . P I 2
H48N H 0.1620 0.9804 0.2707 0.102 Uiso 0.5 1 calc R . P I 2
C48E C 0.2324(4) 0.9961(3) 0.2947(2) 0.0849(13) Uani 0.5 1 d DG . P I 2
C48F C 0.2687(4) 0.9785(3) 0.3282(2) 0.0832(13) Uani 0.5 1 d G . P I 2
H48O H 0.2995 0.9970 0.3293 0.100 Uiso 0.5 1 calc R . P I 2
C48G C 0.3027(4) 0.9105(4) 0.3940(3) 0.0795(17) Uani 0.5 1 d D . P I 2
H48P H 0.3315 0.9343 0.3907 0.119 Uiso 0.5 1 calc R . P I 2
H48Q H 0.2745 0.9124 0.4219 0.119 Uiso 0.5 1 calc R . P I 2
H48R H 0.3300 0.8704 0.3909 0.119 Uiso 0.5 1 calc R . P I 2
C48H C 0.1258(4) 0.8944(4) 0.3234(3) 0.0909(17) Uani 0.5 1 d D . P I 2
H48S H 0.1055 0.9117 0.2984 0.136 Uiso 0.5 1 calc R . P I 2
H48T H 0.1483 0.8529 0.3221 0.136 Uiso 0.5 1 calc R . P I 2
H48U H 0.0914 0.9000 0.3488 0.136 Uiso 0.5 1 calc R . P I 2
C48I C 0.2472(5) 1.0416(4) 0.2584(2) 0.0889(18) Uani 0.5 1 d D . P I 2
H48V H 0.2799 1.0562 0.2644 0.133 Uiso 0.5 1 calc R . P I 2
H48W H 0.2650 1.0238 0.2322 0.133 Uiso 0.5 1 calc R . P I 2
H48X H 0.2063 1.0735 0.2553 0.133 Uiso 0.5 1 calc R . P I 2
C490 C 0.48184(17) 0.6207(2) 0.28687(16) 0.1149(9) Uani 1 1 d D . . . .
C491 C 0.4391(2) 0.6108(2) 0.26480(14) 0.1173(10) Uani 1 1 d G . . . .
H491 H 0.4571 0.5871 0.2428 0.141 Uiso 1 1 calc R . . . .
C492 C 0.3694(2) 0.6364(2) 0.27562(15) 0.1193(10) Uani 1 1 d DG . . . .
C493 C 0.34242(17) 0.6719(2) 0.30851(16) 0.1178(10) Uani 1 1 d G . . . .
H493 H 0.2958 0.6891 0.3158 0.141 Uiso 1 1 calc R . . . .
C494 C 0.3852(2) 0.6819(2) 0.33058(14) 0.1152(9) Uani 1 1 d DG . . . .
C495 C 0.4549(2) 0.6563(2) 0.31976(15) 0.1136(10) Uani 1 1 d G . . . .
H495 H 0.4835 0.6629 0.3345 0.136 Uiso 1 1 calc R . . . .
C496 C 0.55768(18) 0.5929(3) 0.2762(3) 0.1198(14) Uani 1 1 d D . . . .
H49A H 0.5788 0.6232 0.2679 0.180 Uiso 1 1 calc GR . . . .
H49B H 0.5688 0.5699 0.2529 0.180 Uiso 1 1 calc GR . . . .
H49C H 0.5737 0.5678 0.3010 0.180 Uiso 1 1 calc GR . . . .
C497 C 0.3230(3) 0.6229(4) 0.2531(2) 0.1303(15) Uani 1 1 d D . . . .
H49D H 0.3384 0.5815 0.2507 0.195 Uiso 1 1 calc GR . . . .
H49E H 0.3233 0.6449 0.2250 0.195 Uiso 1 1 calc GR . . . .
H49F H 0.2778 0.6339 0.2695 0.195 Uiso 1 1 calc GR . . . .
C498 C 0.3550(4) 0.7232(3) 0.36458(19) 0.1178(14) Uani 1 1 d D . . . .
H49G H 0.3072 0.7292 0.3727 0.177 Uiso 1 1 calc GR . . . .
H49H H 0.3624 0.7603 0.3534 0.177 Uiso 1 1 calc GR . . . .
H49I H 0.3761 0.7062 0.3893 0.177 Uiso 1 1 calc GR . . . .
C499 C 0.5389(3) 0.7105(3) 0.0162(4) 0.1322(19) Uani 0.5 1 d . U P J 1
H499 H 0.5226 0.6801 0.0156 0.159 Uiso 0.5 1 calc R . P J 1
C500 C 0.6082(3) 0.7000(3) 0.0110(4) 0.1316(19) Uani 0.5 1 d G U P J 1
C501 C 0.6327(3) 0.7455(3) 0.0119(4) 0.1318(19) Uani 0.5 1 d G U P J 1
H501 H 0.6790 0.7384 0.0084 0.158 Uiso 0.5 1 calc R . P J 1
C502 C 0.5878(4) 0.8015(3) 0.0181(4) 0.1325(19) Uani 0.5 1 d G U P J 1
C503 C 0.5185(3) 0.8121(3) 0.0233(4) 0.1329(19) Uani 0.5 1 d G U P J 1
H503 H 0.4885 0.8496 0.0275 0.159 Uiso 0.5 1 calc R . P J 1
C504 C 0.4940(3) 0.7666(3) 0.0224(4) 0.1330(19) Uani 0.5 1 d G U P J 1
C505 C 0.6581(5) 0.6396(5) -0.0003(6) 0.131(2) Uani 0.5 1 d . U P J 1
H50A H 0.6354 0.6193 -0.0112 0.197 Uiso 0.5 1 calc GR . P J 1
H50B H 0.6743 0.6166 0.0251 0.197 Uiso 0.5 1 calc GR . P J 1
H50C H 0.6956 0.6452 -0.0217 0.197 Uiso 0.5 1 calc GR . P J 1
C506 C 0.6147(5) 0.8515(5) 0.0203(5) 0.134(2) Uani 0.5 1 d . U P J 1
H50D H 0.6563 0.8351 0.0313 0.201 Uiso 0.5 1 calc GR . P J 1
H50E H 0.5819 0.8784 0.0390 0.201 Uiso 0.5 1 calc GR . P J 1
H50F H 0.6229 0.8721 -0.0080 0.201 Uiso 0.5 1 calc GR . P J 1
C507 C 0.4172(5) 0.7775(4) 0.0305(6) 0.136(2) Uani 0.5 1 d . U P J 1
H50G H 0.4089 0.7440 0.0242 0.204 Uiso 0.5 1 calc GR . P J 1
H50H H 0.3964 0.8120 0.0122 0.204 Uiso 0.5 1 calc GR . P J 1
H50I H 0.3985 0.7833 0.0600 0.204 Uiso 0.5 1 calc GR . P J 1
C50A C 0.5904(3) 0.7745(3) 0.0067(4) 0.1334(19) Uani 0.5 1 d . U P K 2
H50J H 0.6349 0.7737 0.0040 0.160 Uiso 0.5 1 calc R . P K 2
C50B C 0.5754(3) 0.7221(2) 0.0132(4) 0.1327(19) Uani 0.5 1 d DG U P K 2
C50C C 0.5089(4) 0.7234(3) 0.0172(4) 0.1331(19) Uani 0.5 1 d G U P K 2
H50K H 0.4989 0.6883 0.0216 0.160 Uiso 0.5 1 calc R . P K 2
C50D C 0.4573(3) 0.7771(3) 0.0148(4) 0.1342(19) Uani 0.5 1 d DG U P K 2
C50E C 0.4723(3) 0.8295(3) 0.0083(4) 0.1344(19) Uani 0.5 1 d G U P K 2
H50L H 0.4378 0.8654 0.0066 0.161 Uiso 0.5 1 calc R . P K 2
C50F C 0.5388(3) 0.8282(3) 0.0042(4) 0.1342(19) Uani 0.5 1 d DG U P K 2
C50G C 0.6321(4) 0.6641(3) 0.0109(6) 0.131(2) Uani 0.5 1 d D U P K 2
H50M H 0.6746 0.6708 0.0082 0.197 Uiso 0.5 1 calc R . P K 2
H50N H 0.6252 0.6379 0.0367 0.197 Uiso 0.5 1 calc R . P K 2
H50O H 0.6327 0.6468 -0.0135 0.197 Uiso 0.5 1 calc R . P K 2
C50H C 0.5541(5) 0.8849(3) 0.0017(6) 0.137(2) Uani 0.5 1 d D U P K 2
H50P H 0.6020 0.8765 -0.0010 0.206 Uiso 0.5 1 calc R . P K 2
H50Q H 0.5389 0.9112 -0.0229 0.206 Uiso 0.5 1 calc R . P K 2
H50R H 0.5311 0.9030 0.0273 0.206 Uiso 0.5 1 calc R . P K 2
C50I C 0.3847(3) 0.7784(4) 0.0217(6) 0.137(2) Uani 0.5 1 d D U P K 2
H50S H 0.3831 0.7388 0.0257 0.205 Uiso 0.5 1 calc R . P K 2
H50T H 0.3595 0.7971 0.0468 0.205 Uiso 0.5 1 calc R . P K 2
H50U H 0.3652 0.8001 -0.0029 0.205 Uiso 0.5 1 calc R . P K 2

loop_
_atom_site_aniso_label
_atom_site_aniso_U_11
_atom_site_aniso_U_22
_atom_site_aniso_U_33
_atom_site_aniso_U_23
_atom_site_aniso_U_13
_atom_site_aniso_U_12
C1 0.038(2) 0.048(2) 0.048(2) -0.0135(17) -0.0095(17) -0.0081(17)
C2 0.039(2) 0.054(2) 0.053(2) -0.0125(18) -0.0096(18) -0.0127(18)
C3 0.047(3) 0.086(3) 0.073(3) -0.017(3) -0.017(2) -0.023(2)
C4 0.071(3) 0.126(5) 0.058(3) 0.000(3) -0.030(3) -0.041(3)
C5 0.066(3) 0.109(4) 0.055(3) 0.005(3) -0.022(2) -0.029(3)
C6 0.051(2) 0.063(3) 0.044(2) -0.0055(19) -0.0090(19) -0.016(2)
C7 0.051(2) 0.059(2) 0.046(2) -0.0062(19) -0.0036(19) -0.018(2)
C8 0.074(3) 0.084(3) 0.050(3) 0.000(2) -0.002(2) -0.032(3)
C9 0.076(4) 0.091(4) 0.068(3) 0.000(3) 0.008(3) -0.047(3)
C10 0.059(3) 0.086(3) 0.070(3) -0.013(3) 0.006(2) -0.039(3)
C11 0.043(2) 0.066(3) 0.056(2) -0.017(2) 0.0042(19) -0.023(2)
C12 0.044(2) 0.053(2) 0.045(2) -0.0120(18) -0.0004(17) -0.0186(18)
C13 0.037(2) 0.048(2) 0.041(2) -0.0082(16) -0.0045(16) -0.0143(16)
C14 0.0329(19) 0.051(2) 0.042(2) -0.0126(16) -0.0041(16) -0.0113(16)
C15 0.036(2) 0.044(2) 0.052(2) -0.0112(17) -0.0088(17) -0.0087(16)
C16 0.039(2) 0.049(2) 0.054(2) -0.0129(18) -0.0032(18) -0.0144(18)
C17 0.046(2) 0.051(2) 0.069(3) -0.010(2) -0.003(2) -0.0133(19)
C18 0.048(3) 0.045(2) 0.091(4) -0.009(2) -0.010(2) -0.0182(19)
C19 0.056(3) 0.048(2) 0.076(3) -0.019(2) -0.018(2) -0.013(2)
C20 0.043(2) 0.042(2) 0.063(3) -0.0157(18) -0.0154(19) -0.0041(17)
C21 0.049(2) 0.051(2) 0.052(2) -0.0166(19) -0.0164(19) -0.0007(19)
C22 0.090(4) 0.055(3) 0.070(3) -0.023(2) -0.022(3) -0.011(3)
C23 0.122(5) 0.070(3) 0.052(3) -0.026(3) -0.003(3) -0.011(3)
C24 0.080(4) 0.069(3) 0.049(3) -0.016(2) -0.002(2) -0.001(3)
C25 0.051(3) 0.058(2) 0.046(2) -0.0120(19) -0.0079(19) 0.000(2)
C26 0.039(2) 0.051(2) 0.046(2) -0.0112(17) -0.0115(17) -0.0018(17)
C27 0.0329(19) 0.048(2) 0.0407(19) -0.0072(16) -0.0041(15) -0.0143(16)
C28 0.038(2) 0.044(2) 0.0383(19) -0.0087(15) -0.0008(16) -0.0149(16)
C29 0.036(2) 0.043(2) 0.045(2) -0.0053(16) -0.0053(16) -0.0107(16)
C30 0.037(2) 0.0380(18) 0.0389(19) -0.0023(15) -0.0073(15) -0.0131(15)
C31 0.0336(19) 0.0384(18) 0.0400(19) -0.0012(15) -0.0057(15) -0.0130(15)
C32 0.039(2) 0.0401(19) 0.046(2) -0.0106(16) -0.0055(16) -0.0102(16)
C33 0.0329(19) 0.043(2) 0.048(2) -0.0028(16) -0.0095(16) -0.0120(16)
C34 0.0358(19) 0.0342(17) 0.0387(18) 0.0026(14) -0.0095(15) -0.0161(15)
C35 0.037(2) 0.0366(18) 0.0373(18) -0.0011(14) -0.0055(15) -0.0130(15)
C36 0.0336(19) 0.0399(19) 0.0373(18) 0.0027(15) -0.0066(15) -0.0153(15)
C37 0.0339(19) 0.0407(19) 0.0361(18) -0.0066(15) -0.0037(15) -0.0107(15)
C38 0.036(2) 0.0413(19) 0.0402(19) -0.0052(15) -0.0051(15) -0.0156(16)
C39 0.0331(19) 0.052(2) 0.042(2) -0.0105(17) -0.0042(16) -0.0143(16)
C40 0.044(2) 0.0404(19) 0.0395(19) -0.0007(15) -0.0104(16) -0.0165(16)
C41 0.053(2) 0.059(3) 0.046(2) -0.0005(19) -0.0106(19) -0.023(2)
C42 0.076(3) 0.058(3) 0.052(2) 0.012(2) -0.016(2) -0.034(2)
C43 0.068(3) 0.045(2) 0.072(3) 0.004(2) -0.028(3) -0.021(2)
C44 0.048(2) 0.043(2) 0.070(3) -0.008(2) -0.018(2) -0.0109(18)
C45 0.041(2) 0.042(2) 0.047(2) -0.0040(16) -0.0147(17) -0.0141(16)
C46 0.036(2) 0.045(2) 0.0399(19) -0.0080(16) -0.0078(16) -0.0137(16)
C47 0.036(2) 0.052(2) 0.050(2) -0.0168(18) -0.0029(17) -0.0117(17)
C48 0.044(2) 0.068(3) 0.048(2) -0.016(2) 0.0029(18) -0.027(2)
C49 0.044(2) 0.053(2) 0.046(2) -0.0033(18) -0.0013(18) -0.0220(19)
C50 0.040(2) 0.045(2) 0.044(2) -0.0026(16) -0.0065(17) -0.0154(17)
C51 0.0322(19) 0.044(2) 0.0406(19) -0.0073(15) -0.0071(15) -0.0138(16)
C52 0.0364(19) 0.0347(18) 0.0436(19) -0.0006(15) -0.0102(15) -0.0139(15)
C53 0.040(2) 0.045(2) 0.044(2) -0.0044(16) -0.0094(16) -0.0191(17)
C54 0.037(2) 0.053(2) 0.045(2) -0.0084(17) -0.0067(16) -0.0174(17)
C55 0.037(2) 0.063(3) 0.055(2) -0.015(2) -0.0100(18) -0.0128(19)
C56 0.039(2) 0.092(3) 0.052(2) -0.020(2) -0.0033(19) -0.030(2)
C57 0.049(3) 0.075(3) 0.055(2) -0.007(2) -0.005(2) -0.035(2)
C58 0.047(2) 0.057(2) 0.042(2) -0.0034(17) -0.0098(17) -0.0286(19)
C59 0.063(3) 0.054(2) 0.042(2) 0.0012(17) -0.0096(19) -0.036(2)
C60 0.082(3) 0.063(3) 0.068(3) 0.004(2) -0.014(3) -0.047(3)
C61 0.097(4) 0.050(3) 0.079(3) 0.006(2) -0.020(3) -0.042(3)
C62 0.081(3) 0.047(2) 0.060(3) -0.001(2) -0.020(2) -0.024(2)
C63 0.063(3) 0.040(2) 0.048(2) 0.0008(17) -0.0166(19) -0.0206(19)
C64 0.052(2) 0.040(2) 0.0392(19) 0.0023(15) -0.0142(17) -0.0208(18)
C65 0.0351(19) 0.0347(18) 0.0429(19) -0.0018(15) -0.0076(15) -0.0149(15)
C66 0.042(2) 0.0330(18) 0.0425(19) 0.0006(15) -0.0116(16) -0.0157(15)
C67 0.044(2) 0.0398(19) 0.047(2) -0.0035(16) -0.0102(17) -0.0193(17)
C68 0.048(2) 0.052(2) 0.059(2) -0.0056(19) -0.0180(19) -0.0221(19)
C69 0.064(3) 0.049(2) 0.074(3) -0.010(2) -0.030(2) -0.026(2)
C70 0.059(3) 0.042(2) 0.063(3) -0.0123(19) -0.021(2) -0.0147(19)
C71 0.050(2) 0.0355(19) 0.046(2) 0.0002(16) -0.0147(17) -0.0182(17)
C72 0.048(2) 0.0361(19) 0.043(2) -0.0015(15) -0.0123(17) -0.0107(16)
C73 0.056(3) 0.049(2) 0.051(2) -0.0108(18) -0.010(2) -0.0130(19)
C74 0.043(2) 0.062(3) 0.050(2) -0.011(2) -0.0017(19) -0.0048(19)
C75 0.037(2) 0.060(2) 0.050(2) -0.0062(19) -0.0062(17) -0.0134(18)
C76 0.044(2) 0.044(2) 0.0393(19) -0.0010(16) -0.0075(16) -0.0151(17)
C77 0.039(2) 0.0373(18) 0.0383(18) 0.0023(15) -0.0100(15) -0.0162(15)
C78 0.0329(18) 0.0326(17) 0.0411(19) -0.0023(14) -0.0078(15) -0.0118(14)
C79 0.044(2) 0.0406(19) 0.046(2) -0.0060(16) -0.0120(17) -0.0187(17)
C80 0.049(2) 0.0397(19) 0.043(2) 0.0003(16) -0.0157(17) -0.0192(17)
C81 0.039(2) 0.0365(18) 0.0394(19) -0.0019(15) -0.0058(15) -0.0167(15)
C82 0.0302(18) 0.0335(17) 0.0425(19) -0.0050(14) -0.0035(15) -0.0110(14)
C83 0.043(2) 0.043(2) 0.0391(19) -0.0026(15) -0.0111(16) -0.0182(16)
C84 0.039(2) 0.0365(18) 0.0404(19) 0.0009(15) -0.0102(16) -0.0129(15)
C85 0.0325(18) 0.0320(17) 0.0400(18) -0.0044(14) -0.0021(15) -0.0107(14)
C86 0.0353(19) 0.0357(18) 0.0354(17) -0.0045(14) -0.0049(14) -0.0153(15)
C87 0.0323(18) 0.0362(18) 0.0351(17) -0.0040(14) -0.0039(14) -0.0131(14)
C88 0.0357(19) 0.0352(17) 0.0386(18) -0.0021(14) -0.0071(15) -0.0171(15)
C89 0.0328(18) 0.0382(18) 0.0368(18) -0.0026(14) -0.0045(14) -0.0178(15)
C90 0.0335(19) 0.0364(18) 0.0413(19) -0.0001(15) -0.0093(15) -0.0153(15)
C91 0.039(2) 0.0309(17) 0.0441(19) 0.0007(14) -0.0119(16) -0.0163(15)
C92 0.042(2) 0.0387(19) 0.053(2) -0.0008(17) -0.0060(18) -0.0165(17)
C93 0.039(2) 0.044(2) 0.081(3) -0.004(2) -0.011(2) -0.0175(18)
C94 0.045(2) 0.045(2) 0.083(3) 0.000(2) -0.027(2) -0.0153(19)
C95 0.064(3) 0.044(2) 0.061(3) 0.0020(18) -0.033(2) -0.021(2)
C96 0.046(2) 0.0325(18) 0.048(2) 0.0004(15) -0.0162(17) -0.0173(16)
C97 0.055(2) 0.0368(19) 0.0397(19) -0.0036(15) -0.0103(17) -0.0204(17)
C98 0.073(3) 0.052(2) 0.041(2) -0.0040(18) -0.013(2) -0.024(2)
C99 0.083(4) 0.066(3) 0.048(2) -0.015(2) 0.006(2) -0.030(3)
C100 0.057(3) 0.073(3) 0.061(3) -0.019(2) 0.011(2) -0.026(2)
C101 0.048(2) 0.054(2) 0.052(2) -0.0109(19) -0.0024(19) -0.0218(19)
C102 0.043(2) 0.0347(18) 0.0391(19) -0.0035(14) -0.0036(16) -0.0180(16)
C103 0.0352(19) 0.0323(17) 0.0379(18) -0.0029(14) -0.0040(15) -0.0099(14)
C104 0.038(2) 0.0321(17) 0.0416(19) -0.0064(14) -0.0023(15) -0.0134(15)
C105 0.042(2) 0.0377(19) 0.047(2) -0.0093(16) -0.0061(17) -0.0109(16)
C106 0.055(2) 0.048(2) 0.043(2) -0.0097(17) 0.0013(18) -0.0198(19)
C107 0.045(2) 0.045(2) 0.052(2) -0.0112(18) 0.0046(18) -0.0130(18)
C108 0.042(2) 0.039(2) 0.058(2) -0.0043(17) -0.0027(18) -0.0096(17)
C109 0.036(2) 0.0324(18) 0.051(2) -0.0054(15) -0.0025(16) -0.0109(15)
C110 0.038(2) 0.0309(17) 0.048(2) -0.0008(15) -0.0060(16) -0.0105(15)
C111 0.046(2) 0.039(2) 0.057(2) 0.0013(17) -0.0081(19) -0.0088(17)
C112 0.056(3) 0.048(2) 0.053(2) 0.0075(19) -0.015(2) -0.015(2)
C113 0.056(3) 0.046(2) 0.043(2) 0.0025(17) -0.0076(18) -0.0188(19)
C114 0.046(2) 0.0350(18) 0.043(2) 0.0002(15) -0.0070(17) -0.0143(16)
C115 0.039(2) 0.0304(17) 0.0398(19) -0.0018(14) -0.0059(15) -0.0120(15)
C116 0.040(2) 0.0297(17) 0.0419(19) -0.0058(14) -0.0022(15) -0.0132(15)
C117 0.038(2) 0.0351(18) 0.046(2) -0.0094(15) 0.0002(16) -0.0142(15)
C118 0.040(2) 0.0360(19) 0.052(2) -0.0057(16) -0.0013(17) -0.0140(16)
C119 0.047(2) 0.037(2) 0.067(3) -0.0045(18) -0.002(2) -0.0135(17)
C120 0.063(3) 0.036(2) 0.064(3) -0.0149(19) 0.006(2) -0.0191(19)
C121 0.057(3) 0.052(2) 0.057(2) -0.018(2) -0.002(2) -0.024(2)
C122 0.043(2) 0.039(2) 0.048(2) -0.0115(16) -0.0010(17) -0.0146(16)
C123 0.046(2) 0.042(2) 0.044(2) -0.0069(16) -0.0057(17) -0.0164(17)
C124 0.061(3) 0.049(2) 0.055(2) -0.0125(19) -0.016(2) -0.017(2)
C125 0.064(3) 0.058(3) 0.056(3) -0.001(2) -0.026(2) -0.018(2)
C126 0.052(2) 0.046(2) 0.057(2) 0.0006(19) -0.015(2) -0.0153(19)
C127 0.042(2) 0.0392(19) 0.052(2) -0.0041(16) -0.0097(17) -0.0170(17)
C128 0.037(2) 0.0388(19) 0.0416(19) -0.0039(15) -0.0052(15) -0.0165(16)
C129 0.0364(19) 0.0305(17) 0.0416(19) -0.0045(14) -0.0066(15) -0.0095(14)
C130 0.040(2) 0.0335(18) 0.047(2) -0.0097(15) -0.0055(16) -0.0130(15)
C131 0.038(2) 0.041(2) 0.048(2) -0.0060(16) -0.0019(16) -0.0179(16)
C132 0.0297(18) 0.0360(18) 0.048(2) -0.0063(15) -0.0054(15) -0.0114(15)
C133 0.0338(19) 0.043(2) 0.044(2) -0.0075(16) -0.0049(16) -0.0139(16)
C134 0.039(2) 0.0399(19) 0.048(2) -0.0070(16) -0.0014(16) -0.0164(16)
C135 0.038(2) 0.050(2) 0.042(2) -0.0048(16) -0.0030(16) -0.0185(17)
C136 0.0330(19) 0.045(2) 0.044(2) -0.0081(16) -0.0058(16) -0.0120(16)
C137 0.0331(19) 0.044(2) 0.046(2) -0.0109(16) -0.0040(16) -0.0155(16)
C138 0.0300(18) 0.0431(19) 0.0428(19) -0.0073(15) -0.0041(15) -0.0144(15)
C139 0.0344(19) 0.0376(18) 0.0430(19) -0.0094(15) -0.0027(15) -0.0138(15)
C140 0.0308(18) 0.0355(18) 0.046(2) -0.0080(15) -0.0054(15) -0.0119(15)
C141 0.0344(19) 0.0354(18) 0.0422(19) -0.0038(15) -0.0025(15) -0.0131(15)
C142 0.0343(19) 0.044(2) 0.045(2) -0.0136(16) 0.0000(16) -0.0152(16)
C143 0.040(2) 0.051(2) 0.051(2) -0.0067(18) -0.0058(18) -0.0181(18)
C144 0.045(2) 0.070(3) 0.055(2) -0.006(2) -0.0117(19) -0.019(2)
C145 0.048(3) 0.083(3) 0.055(3) -0.012(2) -0.009(2) -0.033(2)
C146 0.049(2) 0.063(3) 0.054(2) -0.012(2) -0.0027(19) -0.033(2)
C147 0.038(2) 0.049(2) 0.044(2) -0.0143(17) 0.0025(16) -0.0212(17)
C148 0.043(2) 0.042(2) 0.045(2) -0.0143(16) 0.0003(17) -0.0188(17)
C149 0.055(3) 0.050(2) 0.053(2) -0.0106(18) 0.000(2) -0.027(2)
C150 0.068(3) 0.042(2) 0.049(2) -0.0037(18) -0.008(2) -0.021(2)
C151 0.054(3) 0.049(2) 0.051(2) -0.0062(18) -0.0101(19) -0.0115(19)
C152 0.042(2) 0.044(2) 0.051(2) -0.0092(17) -0.0052(17) -0.0140(17)
C153 0.042(2) 0.0380(18) 0.0393(19) -0.0113(15) -0.0003(16) -0.0158(16)
C154 0.115(5) 0.053(3) 0.037(2) -0.0029(19) -0.006(3) -0.014(3)
C155 0.101(4) 0.074(3) 0.044(3) 0.001(2) -0.005(3) -0.003(3)
C156 0.112(5) 0.091(5) 0.063(3) -0.004(3) 0.008(3) 0.006(4)
C157 0.159(8) 0.086(5) 0.085(5) -0.012(4) 0.026(5) 0.017(5)
C158 0.198(9) 0.059(4) 0.085(5) -0.020(3) 0.026(5) -0.007(5)
C159 0.167(7) 0.056(3) 0.044(3) -0.009(2) 0.007(3) -0.017(4)
C160 0.171(7) 0.057(3) 0.047(3) -0.008(2) 0.004(3) -0.045(4)
C161 0.259(11) 0.063(4) 0.077(4) -0.018(3) 0.028(6) -0.075(6)
C162 0.249(11) 0.086(5) 0.078(4) -0.025(4) 0.029(5) -0.106(6)
C163 0.181(7) 0.098(5) 0.061(3) -0.011(3) 0.012(4) -0.098(5)
C164 0.143(6) 0.066(3) 0.046(3) -0.005(2) -0.005(3) -0.063(3)
C165 0.132(5) 0.054(3) 0.039(2) -0.002(2) -0.005(3) -0.046(3)
C166 0.092(4) 0.048(2) 0.043(2) -0.0036(18) -0.008(2) -0.026(2)
C167 0.082(3) 0.047(2) 0.040(2) -0.0089(17) -0.007(2) -0.027(2)
C168 0.098(4) 0.061(3) 0.042(2) -0.006(2) -0.001(2) -0.048(3)
C169 0.085(3) 0.064(3) 0.044(2) -0.008(2) -0.006(2) -0.046(3)
C170 0.068(3) 0.053(2) 0.041(2) -0.0094(18) -0.0046(19) -0.030(2)
C171 0.059(3) 0.053(2) 0.038(2) -0.0072(17) -0.0061(18) -0.027(2)
C172 0.061(3) 0.066(3) 0.047(2) -0.0041(19) -0.009(2) -0.039(2)
C173 0.052(2) 0.062(2) 0.042(2) -0.0077(18) -0.0088(18) -0.029(2)
C174 0.048(2) 0.048(2) 0.0373(19) -0.0053(16) -0.0053(16) -0.0219(18)
C175 0.047(2) 0.051(2) 0.0385(19) -0.0059(16) -0.0049(16) -0.0234(18)
C176 0.051(2) 0.047(2) 0.0363(19) -0.0069(16) -0.0066(17) -0.0203(18)
C177 0.052(2) 0.050(2) 0.0373(19) -0.0014(16) -0.0067(17) -0.0197(18)
C178 0.058(3) 0.047(2) 0.041(2) -0.0095(17) -0.0059(18) -0.0202(19)
C179 0.065(3) 0.050(2) 0.040(2) -0.0052(17) -0.0069(19) -0.020(2)
C180 0.057(3) 0.051(2) 0.041(2) 0.0006(18) -0.0054(18) -0.015(2)
C181 0.080(4) 0.059(3) 0.054(3) -0.007(2) -0.001(2) -0.018(2)
C182 0.071(4) 0.074(3) 0.075(3) -0.014(3) 0.008(3) -0.003(3)
C183 0.056(3) 0.088(4) 0.092(4) -0.001(3) 0.011(3) -0.003(3)
C184 0.056(3) 0.076(3) 0.081(3) -0.001(3) -0.004(3) -0.019(3)
C185 0.049(3) 0.058(2) 0.053(2) 0.002(2) -0.0074(19) -0.020(2)
C186 0.056(3) 0.057(2) 0.046(2) 0.0024(19) -0.0119(19) -0.024(2)
C187 0.063(3) 0.068(3) 0.061(3) 0.004(2) -0.022(2) -0.036(2)
C188 0.085(4) 0.062(3) 0.066(3) -0.006(2) -0.026(3) -0.034(3)
C189 0.081(3) 0.057(3) 0.054(3) -0.010(2) -0.017(2) -0.019(2)
C190 0.061(3) 0.055(2) 0.046(2) -0.0049(19) -0.013(2) -0.020(2)
C191 0.051(2) 0.051(2) 0.0384(19) 0.0008(17) -0.0135(17) -0.0229(19)
C192 0.045(2) 0.048(2) 0.0402(19) -0.0046(16) -0.0107(16) -0.0215(17)
C193 0.045(2) 0.050(2) 0.045(2) -0.0048(17) -0.0039(17) -0.0237(18)
C194 0.046(2) 0.057(2) 0.053(2) -0.0111(19) -0.0058(18) -0.0246(19)
C195 0.058(3) 0.057(3) 0.063(3) -0.019(2) 0.000(2) -0.025(2)
C196 0.059(3) 0.051(2) 0.071(3) -0.009(2) -0.006(2) -0.019(2)
C197 0.054(3) 0.050(2) 0.062(3) 0.001(2) -0.009(2) -0.020(2)
C198 0.047(2) 0.050(2) 0.048(2) -0.0013(18) -0.0034(18) -0.0242(19)
C199 0.047(2) 0.054(2) 0.045(2) 0.0044(17) -0.0118(18) -0.0260(19)
C200 0.054(3) 0.064(3) 0.049(2) 0.009(2) -0.015(2) -0.024(2)
C201 0.060(3) 0.077(3) 0.047(2) 0.003(2) -0.017(2) -0.033(2)
C202 0.056(3) 0.076(3) 0.046(2) -0.006(2) -0.0116(19) -0.036(2)
C203 0.050(2) 0.063(2) 0.042(2) -0.0039(18) -0.0065(18) -0.028(2)
C204 0.045(2) 0.054(2) 0.041(2) -0.0005(17) -0.0075(17) -0.0246(19)
C205 0.045(2) 0.048(2) 0.040(2) -0.0048(16) -0.0092(16) -0.0200(17)
C206 0.039(2) 0.053(2) 0.0387(19) -0.0045(16) -0.0090(16) -0.0193(17)
C207 0.047(2) 0.052(2) 0.043(2) -0.0022(17) -0.0082(17) -0.0198(18)
C208 0.055(3) 0.056(2) 0.054(2) 0.000(2) -0.014(2) -0.023(2)
C209 0.060(3) 0.066(3) 0.045(2) 0.005(2) -0.012(2) -0.029(2)
C210 0.052(2) 0.064(3) 0.042(2) -0.0079(19) -0.0079(18) -0.023(2)
C211 0.043(2) 0.060(2) 0.041(2) -0.0055(18) -0.0085(17) -0.0232(19)
C212 0.044(2) 0.052(2) 0.047(2) -0.0079(18) -0.0100(17) -0.0177(18)
C213 0.060(3) 0.069(3) 0.048(2) -0.014(2) -0.010(2) -0.022(2)
C214 0.072(3) 0.054(3) 0.064(3) -0.018(2) -0.015(2) -0.019(2)
C215 0.068(3) 0.049(2) 0.064(3) -0.008(2) -0.019(2) -0.019(2)
C216 0.053(2) 0.054(2) 0.049(2) -0.0063(19) -0.0132(19) -0.0227(19)
C217 0.042(2) 0.054(2) 0.046(2) -0.0068(17) -0.0091(17) -0.0214(18)
C218 0.044(2) 0.051(2) 0.0369(19) -0.0044(16) -0.0057(16) -0.0215(18)
C219 0.050(2) 0.053(2) 0.048(2) -0.0070(18) -0.0122(18) -0.0214(19)
C220 0.043(2) 0.058(2) 0.055(2) -0.0097(19) -0.0108(19) -0.0151(19)
C221 0.043(2) 0.056(2) 0.048(2) -0.0058(18) -0.0101(18) -0.0212(19)
C222 0.045(2) 0.059(2) 0.048(2) -0.0031(18) -0.0130(18) -0.0217(19)
C223 0.053(3) 0.059(3) 0.069(3) -0.005(2) -0.023(2) -0.019(2)
C224 0.051(3) 0.061(3) 0.063(3) -0.002(2) -0.024(2) -0.023(2)
C225 0.054(3) 0.062(3) 0.045(2) 0.0030(18) -0.0135(19) -0.031(2)
C226 0.049(2) 0.059(2) 0.045(2) -0.0017(18) -0.0120(18) -0.028(2)
C227 0.044(2) 0.057(2) 0.043(2) 0.0000(17) -0.0114(17) -0.0251(19)
C228 0.047(2) 0.050(2) 0.046(2) 0.0024(17) -0.0136(18) -0.0244(18)
C229 0.046(2) 0.053(2) 0.0393(19) -0.0031(17) -0.0077(17) -0.0240(18)
C230 0.042(2) 0.051(2) 0.041(2) -0.0015(16) -0.0086(16) -0.0224(17)
C231 0.054(3) 0.064(3) 0.049(2) 0.0035(19) -0.018(2) -0.036(2)
C232 0.070(3) 0.087(3) 0.053(3) 0.005(2) -0.018(2) -0.046(3)
C233 0.099(4) 0.108(5) 0.059(3) 0.015(3) -0.021(3) -0.071(4)
C234 0.116(5) 0.088(4) 0.069(4) 0.025(3) -0.044(4) -0.057(4)
C235 0.098(4) 0.064(3) 0.080(4) 0.015(3) -0.045(3) -0.040(3)
C236 0.066(3) 0.055(3) 0.064(3) 0.005(2) -0.035(2) -0.028(2)
C237 0.057(3) 0.053(2) 0.068(3) -0.008(2) -0.023(2) -0.024(2)
C238 0.071(3) 0.053(3) 0.095(4) -0.022(3) -0.034(3) -0.015(2)
C239 0.060(3) 0.090(4) 0.075(3) -0.038(3) -0.006(3) -0.027(3)
C240 0.066(3) 0.079(3) 0.059(3) -0.021(2) -0.007(2) -0.029(3)
C241 0.053(3) 0.061(3) 0.050(2) -0.0091(19) -0.0080(19) -0.025(2)
C242 0.049(2) 0.049(2) 0.054(2) -0.0095(18) -0.0168(19) -0.0219(19)
C243 0.048(2) 0.068(3) 0.046(2) -0.0012(19) -0.0135(18) -0.029(2)
C244 0.045(2) 0.067(3) 0.052(2) -0.004(2) -0.0129(19) -0.027(2)
C245 0.051(3) 0.081(3) 0.054(3) -0.009(2) -0.011(2) -0.026(2)
C246 0.050(3) 0.115(4) 0.067(3) -0.011(3) -0.007(2) -0.028(3)
C247 0.046(3) 0.139(5) 0.071(3) -0.008(3) -0.017(3) -0.027(3)
C248 0.054(3) 0.122(4) 0.056(3) -0.010(3) -0.019(2) -0.027(3)
C249 0.051(3) 0.086(3) 0.052(2) -0.006(2) -0.016(2) -0.030(2)
C250 0.051(3) 0.081(3) 0.046(2) -0.006(2) -0.013(2) -0.023(2)
C251 0.060(3) 0.109(4) 0.051(3) -0.003(3) -0.019(2) -0.019(3)
C252 0.072(4) 0.115(4) 0.045(3) 0.001(3) -0.012(2) -0.019(3)
C253 0.060(3) 0.087(3) 0.052(3) 0.000(2) -0.004(2) -0.017(3)
C254 0.054(3) 0.070(3) 0.051(2) 0.004(2) -0.014(2) -0.026(2)
C255 0.051(3) 0.063(3) 0.046(2) 0.0013(19) -0.0131(19) -0.027(2)
C256 0.050(2) 0.064(3) 0.047(2) -0.0021(19) -0.0113(18) -0.030(2)
C257 0.057(3) 0.064(3) 0.045(2) -0.0024(19) -0.0069(19) -0.029(2)
C258 0.059(3) 0.068(3) 0.047(2) 0.000(2) -0.007(2) -0.027(2)
C259 0.066(3) 0.065(3) 0.048(2) -0.006(2) -0.004(2) -0.020(2)
C260 0.068(3) 0.081(3) 0.051(3) -0.002(2) 0.004(2) -0.018(3)
C261 0.059(3) 0.079(3) 0.069(3) -0.001(3) 0.000(2) -0.031(3)
C262 0.057(3) 0.062(3) 0.060(3) 0.000(2) -0.007(2) -0.028(2)
C263 0.054(3) 0.071(3) 0.065(3) -0.005(2) -0.009(2) -0.035(2)
C264 0.063(3) 0.089(4) 0.083(4) -0.001(3) -0.017(3) -0.047(3)
C265 0.073(4) 0.093(4) 0.093(4) -0.010(3) -0.030(3) -0.047(3)
C266 0.076(3) 0.080(3) 0.078(3) -0.016(3) -0.030(3) -0.033(3)
C267 0.061(3) 0.081(3) 0.061(3) -0.007(2) -0.017(2) -0.037(3)
C268 0.053(3) 0.069(3) 0.056(2) -0.006(2) -0.014(2) -0.033(2)
C269 0.052(2) 0.062(2) 0.044(2) -0.0014(18) -0.0101(18) -0.035(2)
C270 0.055(3) 0.070(3) 0.042(2) -0.0031(19) -0.0100(19) -0.031(2)
C271 0.062(3) 0.066(3) 0.037(2) 0.0019(18) -0.0133(19) -0.031(2)
C272 0.052(2) 0.055(2) 0.040(2) -0.0014(17) -0.0119(18) -0.028(2)
C273 0.063(3) 0.052(2) 0.039(2) -0.0037(17) -0.0100(18) -0.031(2)
C274 0.069(3) 0.053(2) 0.0343(19) -0.0034(17) -0.0089(19) -0.026(2)
C275 0.069(3) 0.049(2) 0.040(2) -0.0013(17) -0.0138(19) -0.025(2)
C276 0.065(3) 0.042(2) 0.041(2) -0.0042(16) -0.0110(19) -0.0223(19)
C277 0.067(3) 0.051(2) 0.0336(19) -0.0055(17) -0.0068(18) -0.028(2)
C278 0.060(3) 0.050(2) 0.038(2) -0.0043(17) -0.0133(18) -0.028(2)
C279 0.061(3) 0.051(2) 0.0368(19) -0.0049(16) -0.0133(18) -0.026(2)
C280 0.055(3) 0.056(2) 0.040(2) -0.0065(17) -0.0112(18) -0.031(2)
C281 0.062(3) 0.061(2) 0.041(2) -0.0008(18) -0.0157(19) -0.034(2)
C282 0.055(3) 0.052(2) 0.043(2) -0.0051(18) -0.0094(18) -0.0188(19)
C283 0.052(2) 0.055(2) 0.051(2) -0.0042(19) -0.0104(19) -0.021(2)
C284 0.055(3) 0.055(2) 0.063(3) -0.002(2) -0.009(2) -0.019(2)
C285 0.056(3) 0.066(3) 0.053(3) 0.008(2) -0.005(2) -0.018(2)
C286 0.067(3) 0.071(3) 0.039(2) -0.001(2) -0.010(2) -0.020(2)
C287 0.060(3) 0.059(2) 0.040(2) -0.0045(18) -0.0096(19) -0.018(2)
C288 0.071(3) 0.064(3) 0.042(2) -0.0067(19) -0.017(2) -0.024(2)
C289 0.090(4) 0.087(3) 0.050(3) -0.009(2) -0.025(2) -0.036(3)
C290 0.104(4) 0.090(4) 0.071(3) -0.021(3) -0.036(3) -0.039(3)
C291 0.105(4) 0.076(3) 0.075(3) -0.014(3) -0.027(3) -0.049(3)
C292 0.082(3) 0.069(3) 0.056(3) -0.005(2) -0.021(2) -0.039(3)
C293 0.060(3) 0.059(2) 0.047(2) -0.0085(19) -0.015(2) -0.024(2)
C294 0.068(3) 0.046(2) 0.038(2) 0.0008(17) -0.0096(19) -0.015(2)
C295 0.066(3) 0.053(2) 0.040(2) -0.0023(18) -0.0081(19) -0.019(2)
C296 0.073(3) 0.069(3) 0.044(2) 0.000(2) -0.016(2) -0.031(2)
C297 0.100(4) 0.093(4) 0.056(3) 0.008(3) -0.027(3) -0.056(3)
C298 0.102(5) 0.142(6) 0.071(3) 0.016(4) -0.031(3) -0.074(4)
C299 0.077(4) 0.122(5) 0.066(3) 0.001(3) -0.028(3) -0.032(4)
C300 0.068(3) 0.082(3) 0.049(2) -0.002(2) -0.019(2) -0.017(3)
C301 0.084(4) 0.066(3) 0.048(3) -0.004(2) -0.015(2) -0.007(3)
C302 0.103(5) 0.085(4) 0.060(3) -0.011(3) -0.026(3) 0.004(3)
C303 0.160(7) 0.062(4) 0.060(3) 0.003(3) -0.037(4) 0.000(4)
C304 0.142(6) 0.059(3) 0.050(3) -0.003(2) -0.009(3) -0.019(4)
C305 0.110(4) 0.049(3) 0.040(2) -0.0027(19) -0.006(2) -0.016(3)
C306 0.083(3) 0.051(2) 0.037(2) -0.0048(18) -0.010(2) -0.008(2)
C400 0.0948(16) 0.0860(14) 0.0746(14) -0.0079(12) -0.0244(12) -0.0372(13)
C401 0.0928(16) 0.0838(14) 0.0735(14) -0.0064(12) -0.0254(12) -0.0382(14)
C402 0.0914(16) 0.0828(14) 0.0734(14) -0.0069(12) -0.0268(12) -0.0386(13)
C403 0.0921(16) 0.0834(14) 0.0729(14) -0.0069(12) -0.0275(12) -0.0393(13)
C404 0.0937(16) 0.0837(14) 0.0725(14) -0.0072(12) -0.0286(12) -0.0397(13)
C405 0.0947(16) 0.0850(14) 0.0732(14) -0.0082(12) -0.0270(12) -0.0379(13)
C406 0.104(2) 0.096(2) 0.086(2) -0.0107(19) -0.014(2) -0.033(2)
C407 0.093(2) 0.085(2) 0.083(2) -0.0089(18) -0.0224(19) -0.0352(19)
C408 0.102(2) 0.087(2) 0.078(2) -0.0043(18) -0.0287(19) -0.0412(19)
C409 0.0674(15) 0.0994(16) 0.134(2) 0.0156(16) -0.0077(16) -0.0294(14)
C410 0.0674(15) 0.0966(17) 0.133(2) 0.0152(16) -0.0069(16) -0.0300(14)
C411 0.0683(15) 0.0953(16) 0.133(2) 0.0147(16) -0.0051(16) -0.0293(14)
C412 0.0681(15) 0.0954(16) 0.135(2) 0.0143(17) -0.0042(16) -0.0294(14)
C413 0.0684(15) 0.0961(16) 0.137(2) 0.0151(16) -0.0045(16) -0.0289(14)
C414 0.0676(15) 0.0979(16) 0.136(2) 0.0163(17) -0.0064(16) -0.0289(14)
C415 0.073(2) 0.113(2) 0.134(3) 0.017(2) -0.011(2) -0.025(2)
C416 0.078(2) 0.099(2) 0.129(3) 0.014(2) -0.002(2) -0.024(2)
C417 0.077(2) 0.098(2) 0.147(3) 0.014(2) -0.003(2) -0.025(2)
C418 0.0708(15) 0.0843(15) 0.0926(16) 0.0013(13) -0.0227(13) -0.0236(12)
C419 0.0708(15) 0.0858(15) 0.0923(16) 0.0023(14) -0.0217(13) -0.0228(12)
C420 0.0741(15) 0.0889(15) 0.0952(16) 0.0039(14) -0.0189(13) -0.0202(12)
C421 0.0736(15) 0.0880(15) 0.0963(16) 0.0033(14) -0.0199(13) -0.0222(13)
C422 0.0738(15) 0.0873(15) 0.0962(16) 0.0013(13) -0.0217(13) -0.0235(12)
C423 0.0722(15) 0.0853(15) 0.0938(16) 0.0010(14) -0.0222(13) -0.0235(12)
C424 0.072(2) 0.084(2) 0.094(2) 0.0009(19) -0.0215(19) -0.0259(18)
C425 0.083(2) 0.103(2) 0.101(2) 0.007(2) -0.010(2) -0.012(2)
C426 0.084(2) 0.096(2) 0.105(2) -0.003(2) -0.023(2) -0.0246(19)
C427 0.0772(15) 0.0951(16) 0.1016(17) -0.0221(14) -0.0198(13) -0.0357(13)
C428 0.0777(15) 0.0966(16) 0.1014(17) -0.0214(14) -0.0182(13) -0.0360(13)
C429 0.0773(15) 0.0984(16) 0.1001(17) -0.0220(14) -0.0170(13) -0.0355(13)
C430 0.0754(15) 0.0963(16) 0.0973(17) -0.0227(14) -0.0188(13) -0.0352(13)
C431 0.0743(15) 0.0949(16) 0.0957(17) -0.0229(14) -0.0204(13) -0.0353(13)
C432 0.0753(15) 0.0941(16) 0.0980(17) -0.0231(14) -0.0208(13) -0.0356(13)
C433 0.084(2) 0.097(2) 0.115(2) -0.019(2) -0.019(2) -0.0331(19)
C434 0.084(2) 0.110(2) 0.107(2) -0.020(2) -0.009(2) -0.033(2)
C435 0.077(2) 0.099(2) 0.094(2) -0.017(2) -0.0189(19) -0.0307(19)
C436 0.0921(16) 0.0622(12) 0.1000(16) -0.0180(12) -0.0232(13) -0.0371(13)
C437 0.0915(16) 0.0613(13) 0.0990(16) -0.0170(13) -0.0230(13) -0.0364(13)
C438 0.0928(16) 0.0623(12) 0.1002(16) -0.0155(12) -0.0220(13) -0.0354(13)
C439 0.0953(16) 0.0635(13) 0.1003(16) -0.0158(13) -0.0215(14) -0.0358(13)
C440 0.0969(16) 0.0647(13) 0.1001(16) -0.0165(13) -0.0236(13) -0.0371(13)
C441 0.0940(16) 0.0626(13) 0.1002(16) -0.0175(13) -0.0241(13) -0.0376(13)
C442 0.094(2) 0.0725(19) 0.107(2) -0.0185(19) -0.017(2) -0.0320(18)
C443 0.095(2) 0.0714(19) 0.107(2) -0.0108(19) -0.020(2) -0.0278(19)
C444 0.110(2) 0.080(2) 0.104(2) -0.0131(19) -0.026(2) -0.0355(19)
C445 0.163(4) 0.163(4) 0.162(4) -0.0203(8) -0.0294(10) -0.0516(14)
C446 0.162(4) 0.163(4) 0.162(4) -0.0203(8) -0.0294(10) -0.0516(14)
C447 0.162(4) 0.162(4) 0.162(4) -0.0204(8) -0.0294(10) -0.0516(14)
C448 0.162(4) 0.163(4) 0.162(4) -0.0203(8) -0.0294(10) -0.0517(14)
C449 0.163(4) 0.163(4) 0.163(4) -0.0202(8) -0.0294(10) -0.0516(14)
C450 0.163(4) 0.163(4) 0.163(4) -0.0203(8) -0.0294(10) -0.0516(14)
C451 0.162(4) 0.163(4) 0.162(4) -0.0203(16) -0.0296(16) -0.0514(19)
C452 0.162(4) 0.162(4) 0.162(4) -0.0206(16) -0.0292(16) -0.0517(19)
C453 0.163(4) 0.163(4) 0.163(4) -0.0203(16) -0.0294(16) -0.0517(19)
C44A 0.1350(14) 0.1349(14) 0.1343(14) -0.0176(7) -0.0246(7) -0.0422(7)
C44B 0.1347(14) 0.1347(14) 0.1340(14) -0.0176(7) -0.0248(7) -0.0422(7)
C44C 0.1352(14) 0.1353(14) 0.1346(14) -0.0180(7) -0.0249(7) -0.0422(7)
C44D 0.1355(14) 0.1360(14) 0.1353(14) -0.0175(7) -0.0245(7) -0.0426(7)
C44E 0.1359(14) 0.1361(14) 0.1359(14) -0.0172(7) -0.0247(7) -0.0432(7)
C44F 0.1353(14) 0.1353(14) 0.1350(14) -0.0175(7) -0.0249(7) -0.0427(7)
C44G 0.139(2) 0.137(2) 0.136(2) -0.0178(14) -0.0231(14) -0.0399(14)
C44H 0.139(2) 0.138(2) 0.136(2) -0.0196(14) -0.0249(14) -0.0396(14)
C44I 0.140(2) 0.140(2) 0.141(2) -0.0163(15) -0.0246(14) -0.0435(14)
C454 0.133(4) 0.120(3) 0.115(3) 0.001(3) 0.012(3) -0.063(3)
C455 0.134(4) 0.120(3) 0.115(3) 0.001(3) 0.012(3) -0.063(3)
C456 0.136(4) 0.120(3) 0.116(3) 0.001(3) 0.012(3) -0.061(3)
C457 0.135(4) 0.121(3) 0.116(3) 0.001(3) 0.012(3) -0.061(3)
C458 0.134(4) 0.121(3) 0.116(3) 0.002(3) 0.011(3) -0.061(3)
C459 0.133(4) 0.120(3) 0.116(3) 0.002(3) 0.011(3) -0.062(3)
C460 0.133(4) 0.120(4) 0.117(4) 0.001(3) 0.011(3) -0.062(3)
C461 0.142(4) 0.122(4) 0.118(4) -0.001(3) 0.011(3) -0.058(3)
C462 0.135(4) 0.124(4) 0.119(4) 0.003(3) 0.010(3) -0.059(3)
C45A 0.091(4) 0.115(4) 0.131(5) -0.030(4) 0.042(4) -0.049(3)
C45B 0.091(4) 0.115(4) 0.131(5) -0.030(4) 0.042(4) -0.050(3)
C45C 0.092(4) 0.116(4) 0.130(5) -0.029(4) 0.043(4) -0.049(3)
C45D 0.092(4) 0.116(4) 0.130(5) -0.029(4) 0.043(4) -0.049(3)
C45E 0.092(4) 0.117(4) 0.131(5) -0.029(4) 0.042(4) -0.048(3)
C45F 0.091(4) 0.116(4) 0.131(5) -0.030(4) 0.042(4) -0.049(3)
C45G 0.093(4) 0.116(5) 0.130(5) -0.028(4) 0.043(4) -0.049(4)
C45H 0.091(4) 0.115(5) 0.133(5) -0.031(4) 0.039(4) -0.049(4)
C45I 0.096(4) 0.120(5) 0.131(5) -0.029(4) 0.042(4) -0.043(4)
C463 0.0968(11) 0.0976(11) 0.0971(11) -0.0138(7) -0.0178(7) -0.0325(7)
C464 0.0978(12) 0.0982(12) 0.0981(12) -0.0144(7) -0.0183(7) -0.0317(7)
C465 0.0992(11) 0.0990(11) 0.0993(11) -0.0142(7) -0.0184(7) -0.0312(7)
C466 0.0976(12) 0.0976(12) 0.0980(12) -0.0142(7) -0.0181(7) -0.0321(7)
C467 0.0962(11) 0.0970(11) 0.0967(11) -0.0138(7) -0.0176(7) -0.0325(7)
C468 0.0960(12) 0.0968(12) 0.0965(12) -0.0134(7) -0.0178(7) -0.0321(7)
C469 0.1016(18) 0.1027(18) 0.1012(18) -0.0135(14) -0.0161(14) -0.0342(14)
C470 0.1068(18) 0.1065(18) 0.1064(18) -0.0134(14) -0.0204(14) -0.0296(14)
C471 0.0961(18) 0.0995(18) 0.0980(18) -0.0140(14) -0.0170(14) -0.0328(14)
C46A 0.094(2) 0.093(2) 0.093(2) -0.0121(7) -0.0169(8) -0.0300(9)
C46B 0.094(2) 0.094(2) 0.094(2) -0.0120(7) -0.0171(7) -0.0297(9)
C46C 0.094(2) 0.094(2) 0.094(2) -0.0122(7) -0.0169(8) -0.0300(9)
C46D 0.094(2) 0.094(2) 0.094(2) -0.0125(7) -0.0171(7) -0.0301(9)
C46E 0.094(2) 0.094(2) 0.094(2) -0.0124(7) -0.0173(8) -0.0300(9)
C46F 0.094(2) 0.093(2) 0.093(2) -0.0124(7) -0.0173(7) -0.0300(9)
C46G 0.095(2) 0.095(2) 0.095(3) -0.0116(15) -0.0177(15) -0.0296(15)
C46H 0.095(3) 0.094(3) 0.094(3) -0.0119(15) -0.0179(15) -0.0301(15)
C46I 0.095(2) 0.096(2) 0.095(3) -0.0126(15) -0.0165(15) -0.0299(15)
C472 0.130(2) 0.0958(17) 0.0963(17) -0.0131(14) -0.0004(15) -0.0359(16)
C473 0.125(2) 0.0932(17) 0.0946(17) -0.0135(14) -0.0038(15) -0.0378(16)
C474 0.121(2) 0.0920(17) 0.0933(17) -0.0145(14) -0.0069(15) -0.0397(16)
C475 0.121(2) 0.0921(17) 0.0922(17) -0.0148(14) -0.0070(15) -0.0403(16)
C476 0.124(2) 0.0936(17) 0.0932(17) -0.0140(14) -0.0051(15) -0.0394(16)
C477 0.128(2) 0.0951(17) 0.0949(17) -0.0134(14) -0.0018(15) -0.0371(16)
C478 0.144(3) 0.104(2) 0.104(2) -0.013(2) 0.009(2) -0.029(2)
C479 0.119(3) 0.093(2) 0.099(2) -0.015(2) -0.009(2) -0.038(2)
C480 0.124(3) 0.096(2) 0.095(2) -0.014(2) -0.008(2) -0.041(2)
C481 0.064(2) 0.059(2) 0.0525(19) -0.0109(17) 0.0045(17) -0.0220(18)
C482 0.064(2) 0.059(2) 0.0522(19) -0.0107(17) 0.0049(17) -0.0209(18)
C483 0.065(2) 0.060(2) 0.0532(19) -0.0102(17) 0.0056(17) -0.0199(18)
C484 0.066(2) 0.060(2) 0.0536(19) -0.0109(17) 0.0056(17) -0.0209(18)
C485 0.066(2) 0.060(2) 0.0541(19) -0.0117(17) 0.0049(17) -0.0224(18)
C486 0.065(2) 0.059(2) 0.0533(19) -0.0115(17) 0.0046(17) -0.0225(18)
C487 0.064(3) 0.061(3) 0.053(2) -0.010(2) 0.001(2) -0.025(2)
C488 0.069(3) 0.064(3) 0.056(3) -0.006(2) 0.005(2) -0.014(2)
C489 0.070(3) 0.065(3) 0.060(3) -0.014(2) 0.003(2) -0.022(2)
C48A 0.077(3) 0.094(3) 0.085(3) -0.029(2) -0.016(2) -0.027(2)
C48B 0.077(3) 0.095(3) 0.085(3) -0.029(2) -0.016(2) -0.027(2)
C48C 0.078(3) 0.097(3) 0.086(3) -0.030(2) -0.016(2) -0.026(2)
C48D 0.079(3) 0.097(3) 0.086(3) -0.029(2) -0.016(2) -0.025(2)
C48E 0.079(3) 0.096(3) 0.085(3) -0.029(2) -0.016(2) -0.025(2)
C48F 0.077(3) 0.095(3) 0.085(3) -0.029(2) -0.016(2) -0.026(2)
C48G 0.075(3) 0.090(3) 0.085(3) -0.026(3) -0.017(3) -0.031(3)
C48H 0.083(3) 0.102(3) 0.093(3) -0.031(3) -0.015(3) -0.026(3)
C48I 0.082(3) 0.098(3) 0.087(3) -0.027(3) -0.015(3) -0.022(3)
C490 0.125(2) 0.121(2) 0.115(2) -0.0344(16) -0.0283(18) -0.0433(18)
C491 0.126(2) 0.123(2) 0.116(2) -0.0345(16) -0.0290(18) -0.0401(19)
C492 0.127(2) 0.125(2) 0.117(2) -0.0340(16) -0.0288(18) -0.0388(18)
C493 0.126(2) 0.123(2) 0.115(2) -0.0335(16) -0.0277(18) -0.0404(19)
C494 0.126(2) 0.121(2) 0.114(2) -0.0335(16) -0.0269(18) -0.0436(18)
C495 0.124(2) 0.120(2) 0.114(2) -0.0341(16) -0.0280(18) -0.0449(18)
C496 0.127(3) 0.123(3) 0.122(3) -0.035(2) -0.024(2) -0.044(2)
C497 0.133(3) 0.136(3) 0.124(3) -0.034(2) -0.030(2) -0.032(2)
C498 0.129(3) 0.121(3) 0.114(3) -0.033(2) -0.020(2) -0.045(2)
C499 0.1325(19) 0.1326(19) 0.1319(19) -0.0168(7) -0.0242(7) -0.0423(9)
C500 0.1320(19) 0.1320(19) 0.1317(19) -0.0168(7) -0.0242(7) -0.0426(9)
C501 0.1321(19) 0.1319(19) 0.1319(19) -0.0166(7) -0.0240(7) -0.0425(9)
C502 0.1326(19) 0.1325(19) 0.1324(19) -0.0167(7) -0.0238(7) -0.0424(9)
C503 0.1330(19) 0.1330(19) 0.1326(19) -0.0168(7) -0.0238(7) -0.0423(9)
C504 0.1330(19) 0.1334(19) 0.1326(19) -0.0167(7) -0.0240(7) -0.0423(9)
C505 0.132(2) 0.132(2) 0.132(2) -0.0172(15) -0.0254(15) -0.0430(15)
C506 0.134(2) 0.133(2) 0.134(2) -0.0166(15) -0.0231(15) -0.0421(15)
C507 0.135(2) 0.137(2) 0.135(2) -0.0175(15) -0.0247(15) -0.0421(15)
C50A 0.134(2) 0.134(2) 0.133(2) -0.0168(7) -0.0239(7) -0.0427(9)
C50B 0.133(2) 0.133(2) 0.133(2) -0.0169(7) -0.0243(7) -0.0427(9)
C50C 0.133(2) 0.134(2) 0.133(2) -0.0170(7) -0.0243(7) -0.0425(9)
C50D 0.134(2) 0.135(2) 0.134(2) -0.0171(7) -0.0242(7) -0.0424(9)
C50E 0.134(2) 0.134(2) 0.134(2) -0.0170(7) -0.0240(7) -0.0422(9)
C50F 0.134(2) 0.134(2) 0.134(2) -0.0169(7) -0.0238(7) -0.0427(9)
C50G 0.131(2) 0.132(2) 0.131(2) -0.0174(15) -0.0253(15) -0.0427(15)
C50H 0.137(2) 0.136(2) 0.136(2) -0.0170(15) -0.0230(15) -0.0424(15)
C50I 0.136(2) 0.138(2) 0.136(2) -0.0178(15) -0.0248(15) -0.0418(15)

loop_
_atom_type_symbol
_atom_type_description
_atom_type_scat_dispersion_real
_atom_type_scat_dispersion_imag
_atom_type_scat_source
C C 0.0181 0.0091 'International Tables Vol C Tables 4.2.6.8 and 6.1.1.4'
H H 0.0000 0.0000 'International Tables Vol C Tables 4.2.6.8 and 6.1.1.4'

loop_
_geom_angle_atom_site_label_1
_geom_angle_atom_site_label_2
_geom_angle_atom_site_label_3
_geom_angle
_geom_angle_site_symmetry_1
_geom_angle_site_symmetry_3
C2 C1 C6 119.4(4) . .
C2 C1 C13 130.4(4) . .
C6 C1 C13 110.1(3) . .
C1 C2 H2 120.7 . .
C1 C2 C3 118.7(4) . .
C3 C2 H2 120.7 . .
C2 C3 H3 119.4 . .
C4 C3 C2 121.2(4) . .
C4 C3 H3 119.4 . .
C3 C4 H4 119.4 . .
C5 C4 C3 121.1(4) . .
C5 C4 H4 119.4 . .
C4 C5 H5 120.9 . .
C4 C5 C6 118.2(5) . .
C6 C5 H5 120.9 . .
C1 C6 C7 109.1(3) . .
C5 C6 C1 121.3(4) . .
C5 C6 C7 129.6(4) . .
C8 C7 C6 130.1(4) . .
C12 C7 C6 109.1(3) . .
C12 C7 C8 120.8(4) . .
C7 C8 H8 120.5 . .
C9 C8 C7 119.0(5) . .
C9 C8 H8 120.5 . .
C8 C9 H9 119.7 . .
C8 C9 C10 120.7(4) . .
C10 C9 H9 119.7 . .
C9 C10 H10 119.6 . .
C9 C10 C11 120.9(5) . .
C11 C10 H10 119.6 . .
C10 C11 H11 120.4 . .
C10 C11 C12 119.1(4) . .
C12 C11 H11 120.4 . .
C7 C12 C11 119.5(4) . .
C7 C12 C13 111.1(3) . .
C11 C12 C13 129.4(4) . .
C1 C13 C14 110.0(3) . .
C12 C13 C1 100.5(3) . .
C12 C13 C14 108.8(3) . .
C12 C13 C136 110.8(3) . 2_676
C136 C13 C1 108.4(3) 2_676 .
C136 C13 C14 117.0(3) 2_676 .
C15 C14 C13 114.5(3) . .
C15 C14 C26 100.5(3) . .
C15 C14 C27 109.0(3) . .
C26 C14 C13 105.2(3) . .
C27 C14 C13 112.7(3) . .
C27 C14 C26 114.4(3) . .
C16 C15 C14 129.7(3) . .
C16 C15 C20 119.2(4) . .
C20 C15 C14 110.8(3) . .
C15 C16 H16 120.2 . .
C15 C16 C17 119.5(4) . .
C17 C16 H16 120.2 . .
C16 C17 H17 119.8 . .
C18 C17 C16 120.4(4) . .
C18 C17 H17 119.8 . .
C17 C18 H18 119.6 . .
C19 C18 C17 120.7(4) . .
C19 C18 H18 119.6 . .
C18 C19 H19 120.6 . .
C18 C19 C20 118.8(4) . .
C20 C19 H19 120.6 . .
C15 C20 C21 109.0(3) . .
C19 C20 C15 121.1(4) . .
C19 C20 C21 129.8(4) . .
C22 C21 C20 130.0(4) . .
C22 C21 C26 120.8(4) . .
C26 C21 C20 109.0(3) . .
C21 C22 H22 120.5 . .
C23 C22 C21 119.0(5) . .
C23 C22 H22 120.5 . .
C22 C23 H23 119.6 . .
C22 C23 C24 120.9(5) . .
C24 C23 H23 119.6 . .
C23 C24 H24 119.6 . .
C23 C24 C25 120.9(5) . .
C25 C24 H24 119.6 . .
C24 C25 H25 120.5 . .
C26 C25 C24 119.0(5) . .
C26 C25 H25 120.5 . .
C21 C26 C14 110.1(3) . .
C25 C26 C14 130.5(4) . .
C25 C26 C21 119.4(4) . .
C28 C27 C14 119.1(3) . .
C39 C27 C14 122.8(3) . .
C39 C27 C28 118.0(3) . .
C27 C28 H28 119.2 . .
C29 C28 C27 121.7(3) . .
C29 C28 H28 119.2 . .
C28 C29 H29 120.4 . .
C30 C29 C28 119.2(3) . .
C30 C29 H29 120.4 . .
C29 C30 C31 131.0(3) . .
C29 C30 C38 119.9(3) . .
C38 C30 C31 109.0(3) . .
C32 C31 C30 131.5(3) . .
C32 C31 C36 119.5(3) . .
C36 C31 C30 108.9(3) . .
C31 C32 H32 120.6 . .
C33 C32 C31 118.8(3) . .
C33 C32 H32 120.6 . .
C32 C33 H33 118.6 . .
C32 C33 C34 122.8(3) . .
C34 C33 H33 118.6 . .
C33 C34 C35 117.7(3) . .
C33 C34 C52 120.7(3) . .
C35 C34 C52 121.5(3) . .
C34 C35 H35 120.0 . .
C36 C35 C34 119.9(3) . .
C36 C35 H35 120.0 . .
C31 C36 C37 110.5(3) . .
C35 C36 C31 121.1(3) . .
C35 C36 C37 128.3(3) . .
C36 C37 C38 101.3(3) . .
C36 C37 C40 112.6(3) . .
C36 C37 C51 113.4(3) . .
C40 C37 C38 112.2(3) . .
C40 C37 C51 101.1(3) . .
C51 C37 C38 116.8(3) . .
C30 C38 C37 110.2(3) . .
C39 C38 C30 120.6(3) . .
C39 C38 C37 129.0(3) . .
C27 C39 H39 119.8 . .
C38 C39 C27 120.4(3) . .
C38 C39 H39 119.8 . .
C41 C40 C37 128.3(4) . .
C41 C40 C45 120.8(3) . .
C45 C40 C37 110.9(3) . .
C40 C41 H41 121.0 . .
C40 C41 C42 117.9(4) . .
C42 C41 H41 121.0 . .
C41 C42 H42 119.4 . .
C43 C42 C41 121.2(4) . .
C43 C42 H42 119.4 . .
C42 C43 H43 119.2 . .
C44 C43 C42 121.7(4) . .
C44 C43 H43 119.2 . .
C43 C44 H44 121.0 . .
C43 C44 C45 118.0(4) . .
C45 C44 H44 121.0 . .
C40 C45 C44 120.4(4) . .
C40 C45 C46 108.8(3) . .
C44 C45 C46 130.7(4) . .
C47 C46 C45 130.9(3) . .
C47 C46 C51 120.6(3) . .
C51 C46 C45 108.5(3) . .
C46 C47 H47 120.7 . .
C46 C47 C48 118.7(4) . .
C48 C47 H47 120.7 . .
C47 C48 H48 119.9 . .
C49 C48 C47 120.3(4) . .
C49 C48 H48 119.9 . .
C48 C49 H49 119.5 . .
C48 C49 C50 121.0(4) . .
C50 C49 H49 119.5 . .
C49 C50 H50 120.4 . .
C51 C50 C49 119.2(4) . .
C51 C50 H50 120.4 . .
C46 C51 C37 110.7(3) . .
C50 C51 C37 129.0(3) . .
C50 C51 C46 120.2(3) . .
C34 C52 C65 117.9(3) . .
C53 C52 C34 109.5(3) . .
C53 C52 C64 101.0(3) . .
C53 C52 C65 109.2(3) . .
C64 C52 C34 108.3(3) . .
C64 C52 C65 109.7(3) . .
C54 C53 C52 129.9(3) . .
C54 C53 C58 119.1(4) . .
C58 C53 C52 111.0(3) . .
C53 C54 H54 120.2 . .
C55 C54 C53 119.5(4) . .
C55 C54 H54 120.2 . .
C54 C55 H55 119.6 . .
C56 C55 C54 120.8(4) . .
C56 C55 H55 119.6 . .
C55 C56 H56 119.9 . .
C57 C56 C55 120.3(4) . .
C57 C56 H56 119.9 . .
C56 C57 H57 120.6 . .
C56 C57 C58 118.8(4) . .
C58 C57 H57 120.6 . .
C53 C58 C59 108.9(3) . .
C57 C58 C53 121.4(4) . .
C57 C58 C59 129.7(4) . .
C60 C59 C58 130.1(4) . .
C60 C59 C64 121.1(4) . .
C64 C59 C58 108.8(3) . .
C59 C60 H60 120.5 . .
C61 C60 C59 118.9(4) . .
C61 C60 H60 120.5 . .
C60 C61 H61 120.1 . .
C60 C61 C62 119.9(4) . .
C62 C61 H61 120.1 . .
C61 C62 H62 119.2 . .
C63 C62 C61 121.7(5) . .
C63 C62 H62 119.2 . .
C62 C63 H63 120.6 . .
C62 C63 C64 118.9(4) . .
C64 C63 H63 120.6 . .
C59 C64 C52 110.2(3) . .
C63 C64 C52 130.3(3) . .
C63 C64 C59 119.5(3) . .
C66 C65 C52 106.3(3) . .
C77 C65 C52 114.3(3) . .
C77 C65 C66 100.4(3) . .
C77 C65 C78 108.7(3) . .
C78 C65 C52 113.8(3) . .
C78 C65 C66 112.7(3) . .
C67 C66 C65 130.3(3) . .
C71 C66 C65 110.8(3) . .
C71 C66 C67 118.9(3) . .
C66 C67 H67 120.2 . .
C68 C67 C66 119.6(4) . .
C68 C67 H67 120.2 . .
C67 C68 H68 119.6 . .
C69 C68 C67 120.8(4) . .
C69 C68 H68 119.6 . .
C68 C69 H69 119.7 . .
C68 C69 C70 120.5(4) . .
C70 C69 H69 119.7 . .
C69 C70 H70 120.8 . .
C69 C70 C71 118.4(4) . .
C71 C70 H70 120.8 . .
C66 C71 C70 121.7(4) . .
C66 C71 C72 109.0(3) . .
C70 C71 C72 129.2(4) . .
C73 C72 C71 130.0(4) . .
C73 C72 C77 121.4(4) . .
C77 C72 C71 108.5(3) . .
C72 C73 H73 120.7 . .
C72 C73 C74 118.6(4) . .
C74 C73 H73 120.7 . .
C73 C74 H74 119.8 . .
C75 C74 C73 120.4(4) . .
C75 C74 H74 119.8 . .
C74 C75 H75 119.7 . .
C74 C75 C76 120.7(4) . .
C76 C75 H75 119.7 . .
C75 C76 H76 120.4 . .
C77 C76 C75 119.2(4) . .
C77 C76 H76 120.4 . .
C72 C77 C65 110.8(3) . .
C76 C77 C65 129.6(3) . .
C76 C77 C72 119.5(3) . .
C79 C78 C65 119.0(3) . .
C79 C78 C90 118.2(3) . .
C90 C78 C65 122.7(3) . .
C78 C79 H79 119.0 . .
C80 C79 C78 122.1(3) . .
C80 C79 H79 119.0 . .
C79 C80 H80 120.6 . .
C81 C80 C79 118.8(3) . .
C81 C80 H80 120.6 . .
C80 C81 C82 130.3(3) . .
C80 C81 C89 120.5(3) . .
C89 C81 C82 109.3(3) . .
C83 C82 C81 130.9(3) . .
C83 C82 C87 120.6(3) . .
C87 C82 C81 108.5(3) . .
C82 C83 H83 120.6 . .
C84 C83 C82 118.7(3) . .
C84 C83 H83 120.6 . .
C83 C84 H84 118.8 . .
C83 C84 C85 122.3(3) . .
C85 C84 H84 118.8 . .
C84 C85 C103 120.5(3) . .
C86 C85 C84 117.8(3) . .
C86 C85 C103 121.7(3) . .
C85 C86 H86 119.8 . .
C87 C86 C85 120.4(3) . .
C87 C86 H86 119.8 . .
C82 C87 C88 110.7(3) . .
C86 C87 C82 120.1(3) . .
C86 C87 C88 129.2(3) . .
C87 C88 C89 100.9(3) . .
C91 C88 C87 114.6(3) . .
C91 C88 C89 115.5(3) . .
C91 C88 C102 101.2(3) . .
C102 C88 C87 113.1(3) . .
C102 C88 C89 112.2(3) . .
C81 C89 C88 110.5(3) . .
C81 C89 C90 120.6(3) . .
C90 C89 C88 128.8(3) . .
C78 C90 H90 120.1 . .
C89 C90 C78 119.7(3) . .
C89 C90 H90 120.1 . .
C92 C91 C88 128.3(3) . .
C92 C91 C96 120.5(3) . .
C96 C91 C88 111.1(3) . .
C91 C92 H92 120.7 . .
C91 C92 C93 118.5(4) . .
C93 C92 H92 120.7 . .
C92 C93 H93 119.5 . .
C94 C93 C92 120.9(4) . .
C94 C93 H93 119.5 . .
C93 C94 H94 119.5 . .
C93 C94 C95 121.0(4) . .
C95 C94 H94 119.5 . .
C94 C95 H95 120.8 . .
C94 C95 C96 118.4(4) . .
C96 C95 H95 120.8 . .
C91 C96 C95 120.6(4) . .
C91 C96 C97 108.7(3) . .
C95 C96 C97 130.6(4) . .
C98 C97 C96 131.1(4) . .
C98 C97 C102 120.8(4) . .
C102 C97 C96 108.1(3) . .
C97 C98 H98 120.8 . .
C99 C98 C97 118.3(4) . .
C99 C98 H98 120.8 . .
C98 C99 H99 119.5 . .
C98 C99 C100 120.9(4) . .
C100 C99 H99 119.5 . .
C99 C100 H100 119.5 . .
C101 C100 C99 121.1(4) . .
C101 C100 H100 119.5 . .
C100 C101 H101 120.7 . .
C100 C101 C102 118.7(4) . .
C102 C101 H101 120.7 . .
C97 C102 C88 110.8(3) . .
C101 C102 C88 129.0(3) . .
C101 C102 C97 120.2(3) . .
C85 C103 C116 117.4(3) . .
C104 C103 C85 107.1(3) . .
C104 C103 C115 101.0(3) . .
C104 C103 C116 111.2(3) . .
C115 C103 C85 110.5(3) . .
C115 C103 C116 108.4(3) . .
C105 C104 C103 130.6(3) . .
C105 C104 C109 118.6(3) . .
C109 C104 C103 110.8(3) . .
C104 C105 H105 120.1 . .
C106 C105 C104 119.9(4) . .
C106 C105 H105 120.1 . .
C105 C106 H106 119.7 . .
C107 C106 C105 120.6(4) . .
C107 C106 H106 119.7 . .
C106 C107 H107 119.7 . .
C106 C107 C108 120.5(4) . .
C108 C107 H107 119.7 . .
C107 C108 H108 120.7 . .
C109 C108 C107 118.7(4) . .
C109 C108 H108 120.7 . .
C104 C109 C110 108.4(3) . .
C108 C109 C104 121.7(4) . .
C108 C109 C110 129.9(3) . .
C111 C110 C109 130.0(3) . .
C111 C110 C115 120.9(3) . .
C115 C110 C109 109.1(3) . .
C110 C111 H111 120.3 . .
C112 C111 C110 119.4(4) . .
C112 C111 H111 120.3 . .
C111 C112 H112 119.9 . .
C113 C112 C111 120.2(4) . .
C113 C112 H112 119.9 . .
C112 C113 H113 119.5 . .
C112 C113 C114 120.9(4) . .
C114 C113 H113 119.5 . .
C113 C114 H114 120.5 . .
C115 C114 C113 119.0(4) . .
C115 C114 H114 120.5 . .
C110 C115 C103 110.7(3) . .
C114 C115 C103 129.7(3) . .
C114 C115 C110 119.6(3) . .
C117 C116 C103 106.0(3) . .
C128 C116 C103 115.2(3) . .
C128 C116 C117 100.7(3) . .
C128 C116 C129 108.3(3) . .
C129 C116 C103 113.3(3) . .
C129 C116 C117 112.7(3) . .
C118 C117 C116 130.3(3) . .
C118 C117 C122 119.0(3) . .
C122 C117 C116 110.6(3) . .
C117 C118 H118 120.4 . .
C119 C118 C117 119.3(4) . .
C119 C118 H118 120.4 . .
C118 C119 H119 119.4 . .
C120 C119 C118 121.1(4) . .
C120 C119 H119 119.4 . .
C119 C120 H120 119.6 . .
C119 C120 C121 120.8(4) . .
C121 C120 H120 119.6 . .
C120 C121 H121 120.8 . .
C120 C121 C122 118.4(4) . .
C122 C121 H121 120.8 . .
C117 C122 C123 109.1(3) . .
C121 C122 C117 121.4(4) . .
C121 C122 C123 129.4(4) . .
C124 C123 C122 130.0(3) . .
C124 C123 C128 121.3(3) . .
C128 C123 C122 108.5(3) . .
C123 C124 H124 120.5 . .
C123 C124 C125 119.0(4) . .
C125 C124 H124 120.5 . .
C124 C125 H125 120.1 . .
C126 C125 C124 119.9(4) . .
C126 C125 H125 120.1 . .
C125 C126 H126 119.5 . .
C127 C126 C125 120.9(4) . .
C127 C126 H126 119.5 . .
C126 C127 H127 120.0 . .
C126 C127 C128 119.9(4) . .
C128 C127 H127 120.0 . .
C123 C128 C116 110.8(3) . .
C127 C128 C116 130.2(3) . .
C127 C128 C123 118.8(3) . .
C130 C129 C116 120.2(3) . .
C130 C129 C141 117.7(3) . .
C141 C129 C116 122.1(3) . .
C129 C130 H130 118.8 . .
C131 C130 C129 122.3(3) . .
C131 C130 H130 118.8 . .
C130 C131 H131 120.4 . .
C132 C131 C130 119.3(3) . .
C132 C131 H131 120.4 . .
C131 C132 C133 132.1(3) . .
C131 C132 C140 119.4(3) . .
C140 C132 C133 108.6(3) . .
C134 C133 C132 131.8(3) . .
C134 C133 C138 119.2(3) . .
C138 C133 C132 109.0(3) . .
C133 C134 H134 120.4 . .
C133 C134 C135 119.2(3) . .
C135 C134 H134 120.4 . .
C134 C135 H135 118.8 . .
C134 C135 C136 122.3(3) . .
C136 C135 H135 118.8 . .
C135 C136 C13 120.6(3) . 2_676
C137 C136 C13 122.0(3) . 2_676
C137 C136 C135 117.4(3) . .
C136 C137 H137 119.7 . .
C138 C137 C136 120.6(3) . .
C138 C137 H137 119.7 . .
C133 C138 C139 110.3(3) . .
C137 C138 C133 121.0(3) . .
C137 C138 C139 128.7(3) . .
C138 C139 C140 101.3(3) . .
C138 C139 C142 112.7(3) . .
C142 C139 C140 110.7(3) . .
C153 C139 C138 116.2(3) . .
C153 C139 C140 114.9(3) . .
C153 C139 C142 101.5(3) . .
C132 C140 C139 110.6(3) . .
C141 C140 C132 121.3(3) . .
C141 C140 C139 127.9(3) . .
C129 C141 H141 120.0 . .
C140 C141 C129 119.9(3) . .
C140 C141 H141 120.0 . .
C143 C142 C139 128.2(3) . .
C143 C142 C147 121.4(3) . .
C147 C142 C139 110.4(3) . .
C142 C143 H143 120.8 . .
C142 C143 C144 118.4(4) . .
C144 C143 H143 120.8 . .
C143 C144 H144 119.4 . .
C145 C144 C143 121.1(4) . .
C145 C144 H144 119.4 . .
C144 C145 H145 119.6 . .
C144 C145 C146 120.9(4) . .
C146 C145 H145 119.6 . .
C145 C146 H146 120.5 . .
C145 C146 C147 119.0(4) . .
C147 C146 H146 120.5 . .
C142 C147 C148 108.7(3) . .
C146 C147 C142 119.1(4) . .
C146 C147 C148 132.1(3) . .
C149 C148 C147 131.1(3) . .
C149 C148 C153 120.4(4) . .
C153 C148 C147 108.5(3) . .
C148 C149 H149 120.6 . .
C150 C149 C148 118.8(4) . .
C150 C149 H149 120.6 . .
C149 C150 H150 119.6 . .
C149 C150 C151 120.9(4) . .
C151 C150 H150 119.6 . .
C150 C151 H151 119.5 . .
C150 C151 C152 121.0(4) . .
C152 C151 H151 119.5 . .
C151 C152 H152 120.8 . .
C153 C152 C151 118.5(4) . .
C153 C152 H152 120.8 . .
C148 C153 C139 110.9(3) . .
C152 C153 C139 128.6(3) . .
C152 C153 C148 120.5(3) . .
C155 C154 C159 119.4(6) . .
C155 C154 C166 130.1(4) . .
C159 C154 C166 110.5(6) . .
C154 C155 H155 120.2 . .
C154 C155 C156 119.7(6) . .
C156 C155 H155 120.2 . .
C155 C156 H156 120.0 . .
C157 C156 C155 120.0(8) . .
C157 C156 H156 120.0 . .
C156 C157 H157 119.4 . .
C158 C157 C156 121.3(7) . .
C158 C157 H157 119.4 . .
C157 C158 H158 120.2 . .
C157 C158 C159 119.5(7) . .
C159 C158 H158 120.2 . .
C154 C159 C158 120.1(8) . .
C154 C159 C160 109.1(5) . .
C158 C159 C160 130.8(6) . .
C161 C160 C159 130.6(7) . .
C165 C160 C159 108.8(5) . .
C165 C160 C161 120.6(8) . .
C160 C161 H161 120.3 . .
C162 C161 C160 119.3(7) . .
C162 C161 H161 120.3 . .
C161 C162 H162 119.6 . .
C161 C162 C163 120.8(6) . .
C163 C162 H162 119.6 . .
C162 C163 H163 120.2 . .
C162 C163 C164 119.6(7) . .
C164 C163 H163 120.2 . .
C163 C164 H164 119.9 . .
C165 C164 C163 120.3(6) . .
C165 C164 H164 119.9 . .
C160 C165 C166 111.0(6) . .
C164 C165 C160 119.5(5) . .
C164 C165 C166 129.5(5) . .
C154 C166 C167 107.8(4) . .
C154 C166 C294 111.0(4) . 2_765
C165 C166 C154 100.6(4) . .
C165 C166 C167 110.5(4) . .
C165 C166 C294 108.9(3) . 2_765
C167 C166 C294 116.9(3) . 2_765
C168 C167 C166 121.0(4) . .
C168 C167 C179 117.5(4) . .
C179 C167 C166 121.4(4) . .
C167 C168 H168 118.6 . .
C167 C168 C169 122.7(4) . .
C169 C168 H168 118.6 . .
C168 C169 H169 120.7 . .
C170 C169 C168 118.7(4) . .
C170 C169 H169 120.7 . .
C169 C170 C171 131.1(4) . .
C169 C170 C178 119.9(4) . .
C178 C170 C171 109.0(3) . .
C172 C171 C170 131.8(4) . .
C172 C171 C176 119.4(3) . .
C176 C171 C170 108.8(3) . .
C171 C172 H172 120.2 . .
C173 C172 C171 119.6(4) . .
C173 C172 H172 120.2 . .
C172 C173 H173 119.1 . .
C172 C173 C174 121.9(4) . .
C174 C173 H173 119.1 . .
C173 C174 C175 117.9(3) . .
C173 C174 C192 120.6(3) . .
C175 C174 C192 121.6(3) . .
C174 C175 H175 120.0 . .
C176 C175 C174 120.0(3) . .
C176 C175 H175 120.0 . .
C171 C176 C177 110.7(3) . .
C175 C176 C171 121.1(4) . .
C175 C176 C177 128.1(3) . .
C178 C177 C176 100.3(3) . .
C180 C177 C176 113.3(3) . .
C180 C177 C178 112.9(3) . .
C191 C177 C176 114.6(3) . .
C191 C177 C178 115.2(3) . .
C191 C177 C180 101.1(3) . .
C170 C178 C177 111.1(3) . .
C179 C178 C170 121.0(4) . .
C179 C178 C177 127.9(4) . .
C167 C179 H179 120.0 . .
C178 C179 C167 120.0(4) . .
C178 C179 H179 120.0 . .
C181 C180 C177 128.5(4) . .
C181 C180 C185 120.6(4) . .
C185 C180 C177 110.8(4) . .
C180 C181 H181 120.3 . .
C182 C181 C180 119.3(5) . .
C182 C181 H181 120.3 . .
C181 C182 H182 120.1 . .
C181 C182 C183 119.7(5) . .
C183 C182 H182 120.1 . .
C182 C183 H183 118.8 . .
C184 C183 C182 122.4(5) . .
C184 C183 H183 118.8 . .
C183 C184 H184 121.2 . .
C183 C184 C185 117.5(5) . .
C185 C184 H184 121.2 . .
C180 C185 C184 120.3(4) . .
C180 C185 C186 108.9(4) . .
C184 C185 C186 130.7(4) . .
C187 C186 C185 131.7(4) . .
C187 C186 C191 120.2(4) . .
C191 C186 C185 108.1(4) . .
C186 C187 H187 120.0 . .
C188 C187 C186 119.9(4) . .
C188 C187 H187 120.0 . .
C187 C188 H188 120.0 . .
C187 C188 C189 120.0(4) . .
C189 C188 H188 120.0 . .
C188 C189 H189 119.6 . .
C190 C189 C188 120.8(5) . .
C190 C189 H189 119.6 . .
C189 C190 H190 120.5 . .
C191 C190 C189 118.9(4) . .
C191 C190 H190 120.5 . .
C186 C191 C177 110.9(4) . .
C190 C191 C177 129.0(4) . .
C190 C191 C186 120.1(4) . .
C174 C192 C193 107.9(3) . .
C174 C192 C204 112.6(3) . .
C174 C192 C205 112.8(3) . .
C193 C192 C204 101.3(3) . .
C193 C192 C205 114.8(3) . .
C204 C192 C205 107.1(3) . .
C194 C193 C192 130.7(4) . .
C194 C193 C198 119.0(4) . .
C198 C193 C192 110.2(3) . .
C193 C194 H194 120.3 . .
C193 C194 C195 119.4(4) . .
C195 C194 H194 120.3 . .
C194 C195 H195 119.6 . .
C196 C195 C194 120.9(4) . .
C196 C195 H195 119.6 . .
C195 C196 H196 119.6 . .
C197 C196 C195 120.9(4) . .
C197 C196 H196 119.6 . .
C196 C197 H197 120.6 . .
C196 C197 C198 118.8(4) . .
C198 C197 H197 120.6 . .
C193 C198 C199 108.4(3) . .
C197 C198 C193 121.0(4) . .
C197 C198 C199 130.5(4) . .
C200 C199 C198 129.0(4) . .
C200 C199 C204 121.7(4) . .
C204 C199 C198 109.1(3) . .
C199 C200 H200 120.6 . .
C201 C200 C199 118.8(4) . .
C201 C200 H200 120.6 . .
C200 C201 H201 119.9 . .
C202 C201 C200 120.2(4) . .
C202 C201 H201 119.9 . .
C201 C202 H202 119.2 . .
C201 C202 C203 121.6(4) . .
C203 C202 H202 119.2 . .
C202 C203 H203 120.6 . .
C202 C203 C204 118.9(4) . .
C204 C203 H203 120.6 . .
C199 C204 C192 110.8(3) . .
C203 C204 C192 130.5(4) . .
C203 C204 C199 118.7(4) . .
C206 C205 C192 110.4(3) . .
C206 C205 C218 108.2(3) . .
C217 C205 C192 108.1(3) . .
C217 C205 C206 101.1(3) . .
C217 C205 C218 110.7(3) . .
C218 C205 C192 117.1(3) . .
C207 C206 C205 130.2(3) . .
C207 C206 C211 119.8(3) . .
C211 C206 C205 110.0(3) . .
C206 C207 H207 120.5 . .
C206 C207 C208 119.0(4) . .
C208 C207 H207 120.5 . .
C207 C208 H208 119.5 . .
C207 C208 C209 120.9(4) . .
C209 C208 H208 119.5 . .
C208 C209 H209 119.7 . .
C210 C209 C208 120.5(4) . .
C210 C209 H209 119.7 . .
C209 C210 H210 120.7 . .
C209 C210 C211 118.6(4) . .
C211 C210 H210 120.7 . .
C206 C211 C210 121.1(4) . .
C206 C211 C212 109.9(3) . .
C210 C211 C212 128.9(4) . .
C213 C212 C211 130.7(4) . .
C213 C212 C217 121.0(4) . .
C217 C212 C211 108.3(3) . .
C212 C213 H213 120.2 . .
C214 C213 C212 119.6(4) . .
C214 C213 H213 120.2 . .
C213 C214 H214 119.6 . .
C213 C214 C215 120.7(4) . .
C215 C214 H214 119.6 . .
C214 C215 H215 119.9 . .
C214 C215 C216 120.1(4) . .
C216 C215 H215 119.9 . .
C215 C216 H216 120.0 . .
C215 C216 C217 119.9(4) . .
C217 C216 H216 120.0 . .
C212 C217 C205 110.7(3) . .
C216 C217 C205 130.7(3) . .
C216 C217 C212 118.6(4) . .
C219 C218 C205 121.3(3) . .
C219 C218 C230 117.7(3) . .
C230 C218 C205 121.0(3) . .
C218 C219 H219 119.0 . .
C220 C219 C218 122.1(4) . .
C220 C219 H219 119.0 . .
C219 C220 H220 120.2 . .
C219 C220 C221 119.6(4) . .
C221 C220 H220 120.2 . .
C220 C221 C222 132.6(4) . .
C220 C221 C229 119.0(3) . .
C229 C221 C222 108.4(3) . .
C223 C222 C221 131.7(4) . .
C227 C222 C221 109.0(3) . .
C227 C222 C223 119.2(4) . .
C222 C223 H223 120.7 . .
C224 C223 C222 118.7(4) . .
C224 C223 H223 120.7 . .
C223 C224 H224 118.6 . .
C223 C224 C225 122.8(4) . .
C225 C224 H224 118.6 . .
C224 C225 C226 117.8(4) . .
C224 C225 C243 120.1(4) . .
C226 C225 C243 122.0(4) . .
C225 C226 H226 120.0 . .
C227 C226 C225 119.9(4) . .
C227 C226 H226 120.0 . .
C222 C227 C228 110.2(3) . .
C226 C227 C222 121.4(4) . .
C226 C227 C228 128.2(4) . .
C227 C228 C231 111.5(3) . .
C229 C228 C227 101.4(3) . .
C229 C228 C231 114.2(3) . .
C229 C228 C242 114.7(3) . .
C242 C228 C227 114.5(3) . .
C242 C228 C231 101.1(3) . .
C221 C229 C228 110.9(3) . .
C230 C229 C221 121.3(4) . .
C230 C229 C228 127.8(4) . .
C218 C230 H230 119.8 . .
C229 C230 C218 120.3(4) . .
C229 C230 H230 119.8 . .
C232 C231 C228 127.8(4) . .
C232 C231 C236 121.9(4) . .
C236 C231 C228 110.3(4) . .
C231 C232 H232 121.3 . .
C231 C232 C233 117.4(5) . .
C233 C232 H232 121.3 . .
C232 C233 H233 120.0 . .
C234 C233 C232 119.9(5) . .
C234 C233 H233 120.0 . .
C233 C234 H234 119.2 . .
C235 C234 C233 121.7(5) . .
C235 C234 H234 119.2 . .
C234 C235 H235 120.5 . .
C234 C235 C236 119.0(6) . .
C236 C235 H235 120.5 . .
C231 C236 C237 109.1(4) . .
C235 C236 C231 120.1(5) . .
C235 C236 C237 130.7(5) . .
C238 C237 C236 131.9(4) . .
C242 C237 C236 108.4(4) . .
C242 C237 C238 119.7(4) . .
C237 C238 H238 120.7 . .
C239 C238 C237 118.7(5) . .
C239 C238 H238 120.7 . .
C238 C239 H239 119.4 . .
C240 C239 C238 121.3(5) . .
C240 C239 H239 119.4 . .
C239 C240 H240 119.5 . .
C239 C240 C241 120.9(5) . .
C241 C240 H240 119.5 . .
C240 C241 H241 120.4 . .
C242 C241 C240 119.2(4) . .
C242 C241 H241 120.4 . .
C237 C242 C228 110.9(4) . .
C241 C242 C228 128.8(4) . .
C241 C242 C237 120.3(4) . .
C225 C243 C244 113.7(4) . .
C225 C243 C256 113.7(3) . .
C244 C243 C256 105.6(3) . .
C255 C243 C225 109.0(3) . .
C255 C243 C244 100.4(3) . .
C255 C243 C256 113.7(3) . .
C245 C244 C243 130.6(4) . .
C245 C244 C249 119.3(4) . .
C249 C244 C243 110.1(4) . .
C244 C245 H245 120.3 . .
C244 C245 C246 119.4(4) . .
C246 C245 H245 120.3 . .
C245 C246 H246 119.4 . .
C247 C246 C245 121.2(5) . .
C247 C246 H246 119.4 . .
C246 C247 H247 119.7 . .
C246 C247 C248 120.6(5) . .
C248 C247 H247 119.7 . .
C247 C248 H248 120.7 . .
C247 C248 C249 118.6(4) . .
C249 C248 H248 120.7 . .
C244 C249 C248 120.9(4) . .
C244 C249 C250 109.2(4) . .
C248 C249 C250 129.7(4) . .
C251 C250 C249 130.0(4) . .
C251 C250 C255 121.2(4) . .
C255 C250 C249 108.5(4) . .
C250 C251 H251 120.4 . .
C252 C251 C250 119.3(4) . .
C252 C251 H251 120.4 . .
C251 C252 H252 119.9 . .
C251 C252 C253 120.1(5) . .
C253 C252 H252 119.9 . .
C252 C253 H253 119.6 . .
C252 C253 C254 120.9(5) . .
C254 C253 H253 119.6 . .
C253 C254 H254 120.5 . .
C255 C254 C253 119.0(4) . .
C255 C254 H254 120.5 . .
C250 C255 C243 110.9(4) . .
C254 C255 C243 129.6(4) . .
C254 C255 C250 119.3(4) . .
C257 C256 C243 107.0(3) . .
C257 C256 C268 101.1(3) . .
C257 C256 C269 111.1(3) . .
C268 C256 C243 110.5(3) . .
C268 C256 C269 108.3(3) . .
C269 C256 C243 117.8(3) . .
C258 C257 C256 130.4(4) . .
C258 C257 C262 119.2(4) . .
C262 C257 C256 110.4(4) . .
C257 C258 H258 120.2 . .
C259 C258 C257 119.7(4) . .
C259 C258 H258 120.2 . .
C258 C259 H259 119.6 . .
C260 C259 C258 120.7(4) . .
C260 C259 H259 119.6 . .
C259 C260 H260 119.7 . .
C261 C260 C259 120.7(4) . .
C261 C260 H260 119.7 . .
C260 C261 H261 120.7 . .
C260 C261 C262 118.5(4) . .
C262 C261 H261 120.7 . .
C257 C262 C261 121.2(4) . .
C257 C262 C263 109.2(4) . .
C261 C262 C263 129.6(4) . .
C264 C263 C262 129.5(4) . .
C268 C263 C262 109.0(4) . .
C268 C263 C264 121.5(4) . .
C263 C264 H264 120.9 . .
C265 C264 C263 118.2(5) . .
C265 C264 H264 120.9 . .
C264 C265 H265 119.6 . .
C264 C265 C266 120.8(4) . .
C266 C265 H265 119.6 . .
C265 C266 H266 119.4 . .
C265 C266 C267 121.2(5) . .
C267 C266 H266 119.4 . .
C266 C267 H267 120.6 . .
C266 C267 C268 118.9(4) . .
C268 C267 H267 120.6 . .
C263 C268 C256 110.4(4) . .
C263 C268 C267 119.4(4) . .
C267 C268 C256 130.2(4) . .
C270 C269 C256 120.4(4) . .
C270 C269 C281 117.0(4) . .
C281 C269 C256 122.4(4) . .
C269 C270 H270 118.6 . .
C271 C270 C269 122.7(4) . .
C271 C270 H270 118.6 . .
C270 C271 H271 120.4 . .
C270 C271 C272 119.3(4) . .
C272 C271 H271 120.4 . .
C271 C272 C273 131.5(4) . .
C271 C272 C280 119.5(4) . .
C280 C272 C273 109.0(3) . .
C274 C273 C272 132.5(4) . .
C274 C273 C278 119.2(4) . .
C278 C273 C272 108.3(3) . .
C273 C274 H274 120.2 . .
C273 C274 C275 119.5(4) . .
C275 C274 H274 120.2 . .
C274 C275 H275 118.8 . .
C274 C275 C276 122.3(4) . .
C276 C275 H275 118.8 . .
C275 C276 C277 117.5(4) . .
C275 C276 C294 120.1(4) . .
C277 C276 C294 122.3(3) . .
C276 C277 H277 119.8 . .
C278 C277 C276 120.4(4) . .
C278 C277 H277 119.8 . .
C273 C278 C279 110.5(4) . .
C277 C278 C273 121.0(4) . .
C277 C278 C279 128.4(3) . .
C280 C279 C278 101.0(3) . .
C280 C279 C293 114.5(3) . .
C282 C279 C278 115.8(3) . .
C282 C279 C280 114.9(3) . .
C282 C279 C293 100.9(3) . .
C293 C279 C278 110.3(3) . .
C272 C280 C279 111.0(4) . .
C281 C280 C272 120.7(4) . .
C281 C280 C279 128.3(3) . .
C269 C281 H281 119.7 . .
C280 C281 C269 120.5(4) . .
C280 C281 H281 119.7 . .
C283 C282 C279 128.5(4) . .
C283 C282 C287 120.8(4) . .
C287 C282 C279 110.7(3) . .
C282 C283 H283 120.5 . .
C284 C283 C282 118.9(4) . .
C284 C283 H283 120.5 . .
C283 C284 H284 119.5 . .
C283 C284 C285 121.0(4) . .
C285 C284 H284 119.5 . .
C284 C285 H285 120.0 . .
C286 C285 C284 120.1(4) . .
C286 C285 H285 120.0 . .
C285 C286 H286 120.2 . .
C285 C286 C287 119.6(4) . .
C287 C286 H286 120.2 . .
C282 C287 C286 119.6(4) . .
C282 C287 C288 108.6(3) . .
C286 C287 C288 131.8(4) . .
C289 C288 C287 131.4(4) . .
C293 C288 C287 108.4(3) . .
C293 C288 C289 120.2(4) . .
C288 C289 H289 120.5 . .
C290 C289 C288 119.0(4) . .
C290 C289 H289 120.5 . .
C289 C290 H290 119.4 . .
C289 C290 C291 121.3(4) . .
C291 C290 H290 119.4 . .
C290 C291 H291 120.0 . .
C290 C291 C292 120.0(5) . .
C292 C291 H291 120.0 . .
C291 C292 H292 120.5 . .
C293 C292 C291 119.1(4) . .
C293 C292 H292 120.5 . .
C288 C293 C279 111.3(3) . .
C292 C293 C279 128.2(4) . .
C292 C293 C288 120.5(4) . .
C276 C294 C166 114.4(4) . 2_765
C276 C294 C306 114.3(3) . .
C295 C294 C166 113.6(3) . 2_765
C295 C294 C276 108.9(3) . .
C295 C294 C306 100.0(4) . .
C306 C294 C166 104.8(3) . 2_765
C296 C295 C294 129.3(4) . .
C296 C295 C300 119.5(4) . .
C300 C295 C294 111.1(4) . .
C295 C296 H296 120.4 . .
C297 C296 C295 119.3(5) . .
C297 C296 H296 120.4 . .
C296 C297 H297 119.7 . .
C296 C297 C298 120.5(5) . .
C298 C297 H297 119.7 . .
C297 C298 H298 119.8 . .
C299 C298 C297 120.3(5) . .
C299 C298 H298 119.8 . .
C298 C299 H299 120.4 . .
C300 C299 C298 119.2(5) . .
C300 C299 H299 120.4 . .
C295 C300 C301 108.1(4) . .
C299 C300 C295 121.0(5) . .
C299 C300 C301 130.7(5) . .
C302 C301 C300 129.3(6) . .
C306 C301 C300 109.3(4) . .
C306 C301 C302 121.4(5) . .
C301 C302 H302 121.2 . .
C303 C302 C301 117.7(7) . .
C303 C302 H302 121.2 . .
C302 C303 H303 119.4 . .
C304 C303 C302 121.3(6) . .
C304 C303 H303 119.4 . .
C303 C304 H304 119.3 . .
C303 C304 C305 121.4(6) . .
C305 C304 H304 119.3 . .
C304 C305 H305 121.0 . .
C306 C305 C304 118.1(6) . .
C306 C305 H305 121.0 . .
C301 C306 C294 110.1(4) . .
C305 C306 C294 129.6(5) . .
C305 C306 C301 120.1(4) . .
C401 C400 C406 119.9(5) . .
C405 C400 C401 118.2(6) . .
C405 C400 C406 121.8(6) . .
C400 C401 H401 119.0 . .
C402 C401 C400 122.1(5) . .
C402 C401 H401 119.0 . .
C401 C402 C403 117.3(5) . .
C401 C402 C407 120.6(5) . .
C403 C402 C407 122.0(5) . .
C402 C403 H403 119.0 . .
C404 C403 C402 122.0(6) . .
C404 C403 H403 119.0 . .
C403 C404 C408 121.2(6) . .
C405 C404 C403 117.2(5) . .
C405 C404 C408 121.6(5) . .
C400 C405 C404 123.1(6) . .
C400 C405 H405 118.4 . .
C404 C405 H405 118.4 . .
C400 C406 H40A 109.5 . .
C400 C406 H40B 109.5 . .
C400 C406 H40C 109.5 . .
H40A C406 H40B 109.5 . .
H40A C406 H40C 109.5 . .
H40B C406 H40C 109.5 . .
C402 C407 H40D 109.5 . .
C402 C407 H40E 109.5 . .
C402 C407 H40F 109.5 . .
H40D C407 H40E 109.5 . .
H40D C407 H40F 109.5 . .
H40E C407 H40F 109.5 . .
C404 C408 H40G 109.5 . .
C404 C408 H40H 109.5 . .
C404 C408 H40I 109.5 . .
H40G C408 H40H 109.5 . .
H40G C408 H40I 109.5 . .
H40H C408 H40I 109.5 . .
C410 C409 C414 120.0 . .
C410 C409 C415 120.1(4) . .
C414 C409 C415 119.9(4) . .
C409 C410 H410 120.0 . .
C411 C410 C409 120.0 . .
C411 C410 H410 120.0 . .
C410 C411 C412 120.0 . .
C410 C411 C416 118.4(4) . .
C412 C411 C416 121.4(4) . .
C411 C412 H412 120.0 . .
C413 C412 C411 120.0 . .
C413 C412 H412 120.0 . .
C412 C413 C417 122.3(5) . .
C414 C413 C412 120.0 . .
C414 C413 C417 117.6(5) . .
C409 C414 H414 120.0 . .
C413 C414 C409 120.0 . .
C413 C414 H414 120.0 . .
C409 C415 H41A 109.5 . .
C409 C415 H41B 109.5 . .
C409 C415 H41C 109.5 . .
H41A C415 H41B 109.5 . .
H41A C415 H41C 109.5 . .
H41B C415 H41C 109.5 . .
C411 C416 H41D 109.5 . .
C411 C416 H41E 109.5 . .
C411 C416 H41F 109.5 . .
H41D C416 H41E 109.5 . .
H41D C416 H41F 109.5 . .
H41E C416 H41F 109.5 . .
C413 C417 H41G 109.5 . .
C413 C417 H41H 109.5 . .
C413 C417 H41I 109.5 . .
H41G C417 H41H 109.5 . .
H41G C417 H41I 109.5 . .
H41H C417 H41I 109.5 . .
C419 C418 C424 120.0(5) . .
C423 C418 C419 119.5(5) . .
C423 C418 C424 120.3(6) . .
C418 C419 H419 120.7 . .
C420 C419 C418 118.6(6) . .
C420 C419 H419 120.7 . .
C419 C420 C421 119.8(6) . .
C419 C420 C425 117.5(6) . .
C421 C420 C425 122.6(6) . .
C420 C421 H421 119.5 . .
C422 C421 C420 121.1(6) . .
C422 C421 H421 119.5 . .
C421 C422 C423 119.2(6) . .
C421 C422 C426 121.3(5) . .
C423 C422 C426 119.6(6) . .
C418 C423 H423 119.1 . .
C422 C423 C418 121.7(6) . .
C422 C423 H423 119.1 . .
C418 C424 H42A 109.5 . .
C418 C424 H42B 109.5 . .
C418 C424 H42C 109.5 . .
H42A C424 H42B 109.5 . .
H42A C424 H42C 109.5 . .
H42B C424 H42C 109.5 . .
C420 C425 H42D 109.5 . .
C420 C425 H42E 109.5 . .
C420 C425 H42F 109.5 . .
H42D C425 H42E 109.5 . .
H42D C425 H42F 109.5 . .
H42E C425 H42F 109.5 . .
C422 C426 H42G 109.5 . .
C422 C426 H42H 109.5 . .
C422 C426 H42I 109.5 . .
H42G C426 H42H 109.5 . .
H42G C426 H42I 109.5 . .
H42H C426 H42I 109.5 . .
C428 C427 C432 118.6(6) . .
C428 C427 C433 122.1(6) . .
C432 C427 C433 119.3(6) . .
C427 C428 H428 118.8 . .
C429 C428 C427 122.5(6) . .
C429 C428 H428 118.8 . .
C428 C429 C430 118.3(6) . .
C428 C429 C434 120.8(6) . .
C430 C429 C434 120.9(6) . .
C429 C430 H430 119.5 . .
C431 C430 C429 121.1(6) . .
C431 C430 H430 119.5 . .
C430 C431 C435 120.1(6) . .
C432 C431 C430 118.9(6) . .
C432 C431 C435 121.0(5) . .
C427 C432 H432 119.7 . .
C431 C432 C427 120.5(6) . .
C431 C432 H432 119.7 . .
C427 C433 H43A 109.5 . .
C427 C433 H43B 109.5 . .
C427 C433 H43C 109.5 . .
H43A C433 H43B 109.5 . .
H43A C433 H43C 109.5 . .
H43B C433 H43C 109.5 . .
C429 C434 H43D 109.5 . .
C429 C434 H43E 109.5 . .
C429 C434 H43F 109.5 . .
H43D C434 H43E 109.5 . .
H43D C434 H43F 109.5 . .
H43E C434 H43F 109.5 . .
C431 C435 H43G 109.5 . .
C431 C435 H43H 109.5 . .
C431 C435 H43I 109.5 . .
H43G C435 H43H 109.5 . .
H43G C435 H43I 109.5 . .
H43H C435 H43I 109.5 . .
C437 C436 C441 117.1(6) . .
C437 C436 C442 121.7(5) . .
C441 C436 C442 121.2(5) . .
C436 C437 H437 119.0 . .
C436 C437 C438 122.1(6) . .
C438 C437 H437 119.0 . .
C437 C438 C443 120.9(6) . .
C439 C438 C437 118.6(6) . .
C439 C438 C443 120.4(6) . .
C438 C439 H439 119.5 . .
C440 C439 C438 121.1(6) . .
C440 C439 H439 119.5 . .
C439 C440 C441 118.9(6) . .
C439 C440 C444 121.0(6) . .
C441 C440 C444 120.1(6) . .
C436 C441 H441 118.9 . .
C440 C441 C436 122.2(6) . .
C440 C441 H441 118.9 . .
C436 C442 H44A 109.5 . .
C436 C442 H44B 109.5 . .
C436 C442 H44C 109.5 . .
H44A C442 H44B 109.5 . .
H44A C442 H44C 109.5 . .
H44B C442 H44C 109.5 . .
C438 C443 H44D 109.5 . .
C438 C443 H44E 109.5 . .
C438 C443 H44F 109.5 . .
H44D C443 H44E 109.5 . .
H44D C443 H44F 109.5 . .
H44E C443 H44F 109.5 . .
C440 C444 H44G 109.5 . .
C440 C444 H44H 109.5 . .
C440 C444 H44I 109.5 . .
H44G C444 H44H 109.5 . .
H44G C444 H44I 109.5 . .
H44H C444 H44I 109.5 . .
C446 C445 C450 120.0 . .
C446 C445 C451 119.91(7) . .
C450 C445 C451 119.91(7) . .
C445 C446 H446 120.0 . .
C447 C446 C445 120.0 . .
C447 C446 H446 120.0 . .
C446 C447 C452 119.90(8) . .
C448 C447 C446 120.0 . .
C448 C447 C452 119.90(8) . .
C447 C448 H448 120.0 . .
C449 C448 C447 120.0 . .
C449 C448 H448 120.0 . .
C448 C449 C450 120.0 . .
C448 C449 C453 119.87(8) . .
C450 C449 C453 119.87(8) . .
C445 C450 H450 120.0 . .
C449 C450 C445 120.0 . .
C449 C450 H450 120.0 . .
C445 C451 H45A 109.5 . .
C445 C451 H45B 109.5 . .
C445 C451 H45C 109.5 . .
H45A C451 H45B 109.5 . .
H45A C451 H45C 109.5 . .
H45B C451 H45C 109.5 . .
C447 C452 H45D 109.5 . .
C447 C452 H45E 109.5 . .
C447 C452 H45F 109.5 . .
H45D C452 H45E 109.5 . .
H45D C452 H45F 109.5 . .
H45E C452 H45F 109.5 . .
C449 C453 H45G 109.5 . .
C449 C453 H45H 109.5 . .
C449 C453 H45I 109.5 . .
H45G C453 H45H 109.5 . .
H45G C453 H45I 109.5 . .
H45H C453 H45I 109.5 . .
C44B C44A C44F 120.0 . .
C44B C44A C44G 120.0 . .
C44F C44A C44G 120.0 . .
C44A C44B H44J 120.0 . .
C44A C44B C44C 120.0 . .
C44C C44B H44J 120.0 . .
C44B C44C C44H 120.0 . .
C44D C44C C44B 120.0 . .
C44D C44C C44H 120.0 . .
C44C C44D H44K 120.0 . .
C44C C44D C44E 120.0 . .
C44E C44D H44K 120.0 . .
C44D C44E C44F 120.0 . .
C44D C44E C44I 119.85(5) . .
C44F C44E C44I 119.84(5) . .
C44A C44F H44L 120.0 . .
C44E C44F C44A 120.0 . .
C44E C44F H44L 120.0 . .
C44A C44G H44M 109.5 . .
C44A C44G H44N 109.5 . .
C44A C44G H44O 109.5 . .
H44M C44G H44N 109.5 . .
H44M C44G H44O 109.5 . .
H44N C44G H44O 109.5 . .
C44C C44H H44P 109.5 . .
C44C C44H H44Q 109.5 . .
C44C C44H H44R 109.5 . .
H44P C44H H44Q 109.5 . .
H44P C44H H44R 109.5 . .
H44Q C44H H44R 109.5 . .
C44E C44I H44S 109.5 . .
C44E C44I H44T 109.5 . .
C44E C44I H44U 109.5 . .
H44S C44I H44T 109.5 . .
H44S C44I H44U 109.5 . .
H44T C44I H44U 109.5 . .
C455 C454 C459 120.0 . .
C455 C454 C460 120.0 . .
C459 C454 C460 120.0 . .
C454 C455 H455 120.0 . .
C456 C455 C454 120.0 . .
C456 C455 H455 120.0 . .
C455 C456 C457 120.0 . .
C455 C456 C461 120.0 . .
C457 C456 C461 120.0 . .
C456 C457 H457 120.0 . .
C458 C457 C456 120.0 . .
C458 C457 H457 120.0 . .
C457 C458 C462 119.9 . .
C459 C458 C457 120.0 . .
C459 C458 C462 119.9 . .
C454 C459 H459 120.0 . .
C458 C459 C454 120.0 . .
C458 C459 H459 120.0 . .
C454 C460 H46A 109.5 . .
C454 C460 H46B 109.5 . .
C454 C460 H46C 109.5 . .
H46A C460 H46B 109.5 . .
H46A C460 H46C 109.5 . .
H46B C460 H46C 109.5 . .
C456 C461 H46D 109.5 . .
C456 C461 H46E 109.5 . .
C456 C461 H46F 109.5 . .
H46D C461 H46E 109.5 . .
H46D C461 H46F 109.5 . .
H46E C461 H46F 109.5 . .
C458 C462 H46G 109.5 . .
C458 C462 H46H 109.5 . .
C458 C462 H46I 109.5 . .
H46G C462 H46H 109.5 . .
H46G C462 H46I 109.5 . .
H46H C462 H46I 109.5 . .
C45B C45A C45F 120.0 . .
C45B C45A C45H 118.1(11) . .
C45F C45A C45H 121.4(10) . .
C45A C45B H45J 120.0 . .
C45C C45B C45A 120.0 . .
C45C C45B H45J 120.0 . .
C45B C45C C45D 120.0 . .
C45B C45C C45G 121.1(12) . .
C45D C45C C45G 118.8(12) . .
C45C C45D H45K 120.0 . .
C45E C45D C45C 120.0 . .
C45E C45D H45K 120.0 . .
C45D C45E C45I 123.9(11) . .
C45F C45E C45D 120.0 . .
C45F C45E C45I 116.1(11) . .
C45A C45F H45L 120.0 . .
C45E C45F C45A 120.0 . .
C45E C45F H45L 120.0 . .
C45C C45G H45M 109.5 . .
C45C C45G H45N 109.5 . .
C45C C45G H45O 109.5 . .
H45M C45G H45N 109.5 . .
H45M C45G H45O 109.5 . .
H45N C45G H45O 109.5 . .
C45A C45H H45P 109.5 . .
C45A C45H H45Q 109.5 . .
C45A C45H H45R 109.5 . .
H45P C45H H45Q 109.5 . .
H45P C45H H45R 109.5 . .
H45Q C45H H45R 109.5 . .
C45E C45I H45S 109.5 . .
C45E C45I H45T 109.5 . .
C45E C45I H45U 109.5 . .
H45S C45I H45T 109.5 . .
H45S C45I H45U 109.5 . .
H45T C45I H45U 109.5 . .
C464 C463 C468 120.0 . .
C464 C463 C469 120.0 . .
C468 C463 C469 119.9 . .
C463 C464 H464 120.0 . .
C463 C464 C465 120.0 . .
C465 C464 H464 120.0 . .
C464 C465 C470 119.9 . .
C466 C465 C464 120.0 . .
C466 C465 C470 119.9 . .
C465 C466 H466 120.0 . .
C467 C466 C465 120.0 . .
C467 C466 H466 120.0 . .
C466 C467 C468 120.0 . .
C466 C467 C471 120.0 . .
C468 C467 C471 120.0 . .
C463 C468 H468 120.0 . .
C467 C468 C463 120.0 . .
C467 C468 H468 120.0 . .
C463 C469 H46J 109.5 . .
C463 C469 H46K 109.5 . .
C463 C469 H46L 109.5 . .
H46J C469 H46K 109.5 . .
H46J C469 H46L 109.5 . .
H46K C469 H46L 109.5 . .
C465 C470 H47A 109.5 . .
C465 C470 H47B 109.5 . .
C465 C470 H47C 109.5 . .
H47A C470 H47B 109.5 . .
H47A C470 H47C 109.5 . .
H47B C470 H47C 109.5 . .
C467 C471 H47D 109.5 . .
C467 C471 H47E 109.5 . .
C467 C471 H47F 109.5 . .
H47D C471 H47E 109.5 . .
H47D C471 H47F 109.5 . .
H47E C471 H47F 109.5 . .
C46B C46A H46M 120.0 . .
C46B C46A C46F 120.0 . .
C46F C46A H46M 120.0 . .
C46A C46B C46C 120.0 . .
C46A C46B C46G 119.83(7) . .
C46C C46B C46G 119.85(7) . .
C46B C46C H46N 120.0 . .
C46D C46C C46B 120.0 . .
C46D C46C H46N 120.0 . .
C46C C46D C46I 120.0 . .
C46E C46D C46C 120.0 . .
C46E C46D C46I 120.0 . .
C46D C46E H46O 120.0 . .
C46D C46E C46F 120.0 . .
C46F C46E H46O 120.0 . .
C46A C46F C46H 120.0 . .
C46E C46F C46A 120.0 . .
C46E C46F C46H 120.0 . .
C46B C46G H46P 109.5 . .
C46B C46G H46Q 109.5 . .
C46B C46G H46R 109.5 . .
H46P C46G H46Q 109.5 . .
H46P C46G H46R 109.5 . .
H46Q C46G H46R 109.5 . .
C46F C46H H46S 109.5 . .
C46F C46H H46T 109.5 . .
C46F C46H H46U 109.5 . .
H46S C46H H46T 109.5 . .
H46S C46H H46U 109.5 . .
H46T C46H H46U 109.5 . .
C46D C46I H46V 109.5 . .
C46D C46I H46W 109.5 . .
C46D C46I H46X 109.5 . .
H46V C46I H46W 109.5 . .
H46V C46I H46X 109.5 . .
H46W C46I H46X 109.5 . .
C473 C472 C477 120.0 . .
C473 C472 C478 117.2(4) . .
C477 C472 C478 122.7(4) . .
C472 C473 H473 120.0 . .
C474 C473 C472 120.0 . .
C474 C473 H473 120.0 . .
C473 C474 C475 120.0 . .
C473 C474 C479 119.1(4) . .
C475 C474 C479 120.9(4) . .
C474 C475 H475 120.0 . .
C474 C475 C476 120.0 . .
C476 C475 H475 120.0 . .
C475 C476 C480 120.3(4) . .
C477 C476 C475 120.0 . .
C477 C476 C480 119.7(4) . .
C472 C477 H477 120.0 . .
C476 C477 C472 120.0 . .
C476 C477 H477 120.0 . .
C472 C478 H47G 109.5 . .
C472 C478 H47H 109.5 . .
C472 C478 H47I 109.5 . .
H47G C478 H47H 109.5 . .
H47G C478 H47I 109.5 . .
H47H C478 H47I 109.5 . .
C474 C479 H47J 109.5 . .
C474 C479 H47K 109.5 . .
C474 C479 H47L 109.5 . .
H47J C479 H47K 109.5 . .
H47J C479 H47L 109.5 . .
H47K C479 H47L 109.5 . .
C476 C480 H48A 109.5 . .
C476 C480 H48B 109.5 . .
C476 C480 H48C 109.5 . .
H48A C480 H48B 109.5 . .
H48A C480 H48C 109.5 . .
H48B C480 H48C 109.5 . .
C482 C481 C486 120.0 . .
C482 C481 C487 120.0 . .
C486 C481 C487 120.0 . .
C481 C482 H482 120.0 . .
C481 C482 C483 120.0 . .
C483 C482 H482 120.0 . .
C482 C483 C488 120.0 . .
C484 C483 C482 120.0 . .
C484 C483 C488 120.0 . .
C483 C484 H484 120.0 . .
C483 C484 C485 120.0 . .
C485 C484 H484 120.0 . .
C484 C485 C489 120.0 . .
C486 C485 C484 120.0 . .
C486 C485 C489 120.0 . .
C481 C486 H486 120.0 . .
C485 C486 C481 120.0 . .
C485 C486 H486 120.0 . .
C481 C487 H48D 109.5 . .
C481 C487 H48E 109.5 . .
C481 C487 H48F 109.5 . .
H48D C487 H48E 109.5 . .
H48D C487 H48F 109.5 . .
H48E C487 H48F 109.5 . .
C483 C488 H48G 109.5 . .
C483 C488 H48H 109.5 . .
C483 C488 H48I 109.5 . .
H48G C488 H48H 109.5 . .
H48G C488 H48I 109.5 . .
H48H C488 H48I 109.5 . .
C485 C489 H48J 109.5 . .
C485 C489 H48K 109.5 . .
C485 C489 H48L 109.5 . .
H48J C489 H48K 109.5 . .
H48J C489 H48L 109.5 . .
H48K C489 H48L 109.5 . .
C48B C48A C48F 120.0 . .
C48B C48A C48G 119.89(5) . .
C48F C48A C48G 119.88(5) . .
C48A C48B H48M 120.0 . .
C48C C48B C48A 120.0 . .
C48C C48B H48M 120.0 . .
C48B C48C C48D 120.0 . .
C48B C48C C48H 120.2 . .
C48D C48C C48H 119.8 . .
C48C C48D H48N 120.0 . .
C48E C48D C48C 120.0 . .
C48E C48D H48N 120.0 . .
C48D C48E C48F 120.0 . .
C48D C48E C48I 119.91(5) . .
C48F C48E C48I 119.89(5) . .
C48A C48F H48O 120.0 . .
C48E C48F C48A 120.0 . .
C48E C48F H48O 120.0 . .
C48A C48G H48P 109.5 . .
C48A C48G H48Q 109.5 . .
C48A C48G H48R 109.5 . .
H48P C48G H48Q 109.5 . .
H48P C48G H48R 109.5 . .
H48Q C48G H48R 109.5 . .
C48C C48H H48S 109.5 . .
C48C C48H H48T 109.5 . .
C48C C48H H48U 109.5 . .
H48S C48H H48T 109.5 . .
H48S C48H H48U 109.5 . .
H48T C48H H48U 109.5 . .
C48E C48I H48V 109.5 . .
C48E C48I H48W 109.5 . .
C48E C48I H48X 109.5 . .
H48V C48I H48W 109.5 . .
H48V C48I H48X 109.5 . .
H48W C48I H48X 109.5 . .
C491 C490 C495 120.0 . .
C491 C490 C496 121.2(4) . .
C495 C490 C496 118.8(4) . .
C490 C491 H491 120.0 . .
C492 C491 C490 120.0 . .
C492 C491 H491 120.0 . .
C491 C492 C493 120.0 . .
C491 C492 C497 119.8(4) . .
C493 C492 C497 120.1(4) . .
C492 C493 H493 120.0 . .
C492 C493 C494 120.0 . .
C494 C493 H493 120.0 . .
C493 C494 C498 119.0(4) . .
C495 C494 C493 120.0 . .
C495 C494 C498 120.9(4) . .
C490 C495 H495 120.0 . .
C494 C495 C490 120.0 . .
C494 C495 H495 120.0 . .
C490 C496 H49A 109.5 . .
C490 C496 H49B 109.5 . .
C490 C496 H49C 109.5 . .
H49A C496 H49B 109.5 . .
H49A C496 H49C 109.5 . .
H49B C496 H49C 109.5 . .
C492 C497 H49D 109.5 . .
C492 C497 H49E 109.5 . .
C492 C497 H49F 109.5 . .
H49D C497 H49E 109.5 . .
H49D C497 H49F 109.5 . .
H49E C497 H49F 109.5 . .
C494 C498 H49G 109.5 . .
C494 C498 H49H 109.5 . .
C494 C498 H49I 109.5 . .
H49G C498 H49H 109.5 . .
H49G C498 H49I 109.5 . .
H49H C498 H49I 109.5 . .
C500 C499 H499 120.0 . .
C500 C499 C504 120.0 . .
C504 C499 H499 120.0 . .
C499 C500 C501 120.0 . .
C499 C500 C505 119.87(7) . .
C501 C500 C505 119.86(7) . .
C500 C501 H501 120.0 . .
C502 C501 C500 120.0 . .
C502 C501 H501 120.0 . .
C501 C502 C506 120.0 . .
C503 C502 C501 120.0 . .
C503 C502 C506 120.0 . .
C502 C503 H503 120.0 . .
C502 C503 C504 120.0 . .
C504 C503 H503 120.0 . .
C499 C504 C507 120.0 . .
C503 C504 C499 120.0 . .
C503 C504 C507 120.0 . .
C500 C505 H50A 109.5 . .
C500 C505 H50B 109.5 . .
C500 C505 H50C 109.5 . .
H50A C505 H50B 109.5 . .
H50A C505 H50C 109.5 . .
H50B C505 H50C 109.5 . .
C502 C506 H50D 109.5 . .
C502 C506 H50E 109.5 . .
C502 C506 H50F 109.5 . .
H50D C506 H50E 109.5 . .
H50D C506 H50F 109.5 . .
H50E C506 H50F 109.5 . .
C504 C507 H50G 109.5 . .
C504 C507 H50H 109.5 . .
C504 C507 H50I 109.5 . .
H50G C507 H50H 109.5 . .
H50G C507 H50I 109.5 . .
H50H C507 H50I 109.5 . .
C50B C50A H50J 120.0 . .
C50B C50A C50F 120.0 . .
C50F C50A H50J 120.0 . .
C50A C50B C50G 119.83(7) . .
C50C C50B C50A 120.0 . .
C50C C50B C50G 119.82(7) . .
C50B C50C H50K 120.0 . .
C50D C50C C50B 120.0 . .
C50D C50C H50K 120.0 . .
C50C C50D C50I 119.95(5) . .
C50E C50D C50C 120.0 . .
C50E C50D C50I 119.96(5) . .
C50D C50E H50L 120.0 . .
C50D C50E C50F 120.0 . .
C50F C50E H50L 120.0 . .
C50A C50F C50H 119.85(7) . .
C50E C50F C50A 120.0 . .
C50E C50F C50H 119.86(7) . .
C50B C50G H50M 109.5 . .
C50B C50G H50N 109.5 . .
C50B C50G H50O 109.5 . .
H50M C50G H50N 109.5 . .
H50M C50G H50O 109.5 . .
H50N C50G H50O 109.5 . .
C50F C50H H50P 109.5 . .
C50F C50H H50Q 109.5 . .
C50F C50H H50R 109.5 . .
H50P C50H H50Q 109.5 . .
H50P C50H H50R 109.5 . .
H50Q C50H H50R 109.5 . .
C50D C50I H50S 109.5 . .
C50D C50I H50T 109.5 . .
C50D C50I H50U 109.5 . .
H50S C50I H50T 109.5 . .
H50S C50I H50U 109.5 . .
H50T C50I H50U 109.5 . .

loop_
_geom_bond_atom_site_label_1
_geom_bond_atom_site_label_2
_geom_bond_distance
_geom_bond_site_symmetry_2
C1 C2 1.382(5) .
C1 C6 1.401(6) .
C1 C13 1.548(5) .
C2 H2 0.9300 .
C2 C3 1.388(6) .
C3 H3 0.9300 .
C3 C4 1.376(7) .
C4 H4 0.9300 .
C4 C5 1.369(7) .
C5 H5 0.9300 .
C5 C6 1.389(6) .
C6 C7 1.462(6) .
C7 C8 1.391(6) .
C7 C12 1.387(6) .
C8 H8 0.9300 .
C8 C9 1.370(7) .
C9 H9 0.9300 .
C9 C10 1.373(7) .
C10 H10 0.9300 .
C10 C11 1.385(6) .
C11 H11 0.9300 .
C11 C12 1.389(6) .
C12 C13 1.538(5) .
C13 C14 1.631(5) .
C13 C136 1.545(5) 2_676
C14 C15 1.530(5) .
C14 C26 1.552(5) .
C14 C27 1.536(5) .
C15 C16 1.389(5) .
C15 C20 1.398(5) .
C16 H16 0.9300 .
C16 C17 1.393(6) .
C17 H17 0.9300 .
C17 C18 1.388(6) .
C18 H18 0.9300 .
C18 C19 1.381(7) .
C19 H19 0.9300 .
C19 C20 1.392(6) .
C20 C21 1.459(6) .
C21 C22 1.387(6) .
C21 C26 1.396(6) .
C22 H22 0.9300 .
C22 C23 1.364(8) .
C23 H23 0.9300 .
C23 C24 1.374(8) .
C24 H24 0.9300 .
C24 C25 1.389(6) .
C25 H25 0.9300 .
C25 C26 1.385(6) .
C27 C28 1.401(5) .
C27 C39 1.397(5) .
C28 H28 0.9300 .
C28 C29 1.385(5) .
C29 H29 0.9300 .
C29 C30 1.382(5) .
C30 C31 1.461(5) .
C30 C38 1.395(5) .
C31 C32 1.385(5) .
C31 C36 1.402(5) .
C32 H32 0.9300 .
C32 C33 1.384(5) .
C33 H33 0.9300 .
C33 C34 1.398(5) .
C34 C35 1.399(5) .
C34 C52 1.555(5) .
C35 H35 0.9300 .
C35 C36 1.385(5) .
C36 C37 1.523(5) .
C37 C38 1.542(5) .
C37 C40 1.528(5) .
C37 C51 1.528(5) .
C38 C39 1.378(5) .
C39 H39 0.9300 .
C40 C41 1.383(5) .
C40 C45 1.392(5) .
C41 H41 0.9300 .
C41 C42 1.393(6) .
C42 H42 0.9300 .
C42 C43 1.371(7) .
C43 H43 0.9300 .
C43 C44 1.368(6) .
C44 H44 0.9300 .
C44 C45 1.402(5) .
C45 C46 1.469(5) .
C46 C47 1.386(5) .
C46 C51 1.399(5) .
C47 H47 0.9300 .
C47 C48 1.389(6) .
C48 H48 0.9300 .
C48 C49 1.382(6) .
C49 H49 0.9300 .
C49 C50 1.383(5) .
C50 H50 0.9300 .
C50 C51 1.374(5) .
C52 C53 1.518(5) .
C52 C64 1.554(5) .
C52 C65 1.621(5) .
C53 C54 1.389(5) .
C53 C58 1.392(5) .
C54 H54 0.9300 .
C54 C55 1.386(5) .
C55 H55 0.9300 .
C55 C56 1.384(6) .
C56 H56 0.9300 .
C56 C57 1.382(6) .
C57 H57 0.9300 .
C57 C58 1.388(6) .
C58 C59 1.472(6) .
C59 C60 1.388(6) .
C59 C64 1.388(5) .
C60 H60 0.9300 .
C60 C61 1.375(7) .
C61 H61 0.9300 .
C61 C62 1.380(7) .
C62 H62 0.9300 .
C62 C63 1.377(6) .
C63 H63 0.9300 .
C63 C64 1.386(6) .
C65 C66 1.543(5) .
C65 C77 1.531(5) .
C65 C78 1.537(5) .
C66 C67 1.391(5) .
C66 C71 1.386(5) .
C67 H67 0.9300 .
C67 C68 1.386(5) .
C68 H68 0.9300 .
C68 C69 1.377(6) .
C69 H69 0.9300 .
C69 C70 1.385(6) .
C70 H70 0.9300 .
C70 C71 1.393(5) .
C71 C72 1.464(5) .
C72 C73 1.380(5) .
C72 C77 1.400(5) .
C73 H73 0.9300 .
C73 C74 1.390(6) .
C74 H74 0.9300 .
C74 C75 1.386(6) .
C75 H75 0.9300 .
C75 C76 1.395(5) .
C76 H76 0.9300 .
C76 C77 1.384(5) .
C78 C79 1.394(5) .
C78 C90 1.405(5) .
C79 H79 0.9300 .
C79 C80 1.384(5) .
C80 H80 0.9300 .
C80 C81 1.383(5) .
C81 C82 1.461(5) .
C81 C89 1.386(5) .
C82 C83 1.382(5) .
C82 C87 1.394(5) .
C83 H83 0.9300 .
C83 C84 1.378(5) .
C84 H84 0.9300 .
C84 C85 1.402(5) .
C85 C86 1.401(5) .
C85 C103 1.548(5) .
C86 H86 0.9300 .
C86 C87 1.383(5) .
C87 C88 1.530(5) .
C88 C89 1.533(5) .
C88 C91 1.521(5) .
C88 C102 1.525(5) .
C89 C90 1.389(5) .
C90 H90 0.9300 .
C91 C92 1.378(5) .
C91 C96 1.390(5) .
C92 H92 0.9300 .
C92 C93 1.399(6) .
C93 H93 0.9300 .
C93 C94 1.367(6) .
C94 H94 0.9300 .
C94 C95 1.385(6) .
C95 H95 0.9300 .
C95 C96 1.393(5) .
C96 C97 1.472(5) .
C97 C98 1.384(5) .
C97 C102 1.402(5) .
C98 H98 0.9300 .
C98 C99 1.382(7) .
C99 H99 0.9300 .
C99 C100 1.383(7) .
C100 H100 0.9300 .
C100 C101 1.381(6) .
C101 H101 0.9300 .
C101 C102 1.383(5) .
C103 C104 1.531(5) .
C103 C115 1.532(5) .
C103 C116 1.622(5) .
C104 C105 1.387(5) .
C104 C109 1.403(5) .
C105 H105 0.9300 .
C105 C106 1.388(5) .
C106 H106 0.9300 .
C106 C107 1.378(6) .
C107 H107 0.9300 .
C107 C108 1.388(6) .
C108 H108 0.9300 .
C108 C109 1.378(5) .
C109 C110 1.464(5) .
C110 C111 1.384(5) .
C110 C115 1.395(5) .
C111 H111 0.9300 .
C111 C112 1.382(6) .
C112 H112 0.9300 .
C112 C113 1.382(6) .
C113 H113 0.9300 .
C113 C114 1.393(5) .
C114 H114 0.9300 .
C114 C115 1.393(5) .
C116 C117 1.541(5) .
C116 C128 1.533(5) .
C116 C129 1.535(5) .
C117 C118 1.391(5) .
C117 C122 1.394(5) .
C118 H118 0.9300 .
C118 C119 1.389(5) .
C119 H119 0.9300 .
C119 C120 1.366(6) .
C120 H120 0.9300 .
C120 C121 1.386(6) .
C121 H121 0.9300 .
C121 C122 1.390(5) .
C122 C123 1.467(5) .
C123 C124 1.375(5) .
C123 C128 1.404(5) .
C124 H124 0.9300 .
C124 C125 1.390(6) .
C125 H125 0.9300 .
C125 C126 1.386(6) .
C126 H126 0.9300 .
C126 C127 1.377(5) .
C127 H127 0.9300 .
C127 C128 1.381(5) .
C129 C130 1.393(5) .
C129 C141 1.405(5) .
C130 H130 0.9300 .
C130 C131 1.385(5) .
C131 H131 0.9300 .
C131 C132 1.379(5) .
C132 C133 1.462(5) .
C132 C140 1.398(5) .
C133 C134 1.386(5) .
C133 C138 1.404(5) .
C134 H134 0.9300 .
C134 C135 1.386(5) .
C135 H135 0.9300 .
C135 C136 1.404(5) .
C136 C13 1.545(5) 2_676
C136 C137 1.394(5) .
C137 H137 0.9300 .
C137 C138 1.379(5) .
C138 C139 1.525(5) .
C139 C140 1.533(5) .
C139 C142 1.529(5) .
C139 C153 1.521(5) .
C140 C141 1.376(5) .
C141 H141 0.9300 .
C142 C143 1.376(5) .
C142 C147 1.401(5) .
C143 H143 0.9300 .
C143 C144 1.378(6) .
C144 H144 0.9300 .
C144 C145 1.375(6) .
C145 H145 0.9300 .
C145 C146 1.382(6) .
C146 H146 0.9300 .
C146 C147 1.392(5) .
C147 C148 1.468(5) .
C148 C149 1.393(5) .
C148 C153 1.397(5) .
C149 H149 0.9300 .
C149 C150 1.376(6) .
C150 H150 0.9300 .
C150 C151 1.381(6) .
C151 H151 0.9300 .
C151 C152 1.394(5) .
C152 H152 0.9300 .
C152 C153 1.382(5) .
C154 C155 1.392(8) .
C154 C159 1.396(7) .
C154 C166 1.538(7) .
C155 H155 0.9300 .
C155 C156 1.403(8) .
C156 H156 0.9300 .
C156 C157 1.373(11) .
C157 H157 0.9300 .
C157 C158 1.366(12) .
C158 H158 0.9300 .
C158 C159 1.406(10) .
C159 C160 1.450(10) .
C160 C161 1.400(9) .
C160 C165 1.397(8) .
C161 H161 0.9300 .
C161 C162 1.378(12) .
C162 H162 0.9300 .
C162 C163 1.384(11) .
C163 H163 0.9300 .
C163 C164 1.409(7) .
C164 H164 0.9300 .
C164 C165 1.376(8) .
C165 C166 1.524(7) .
C166 C167 1.546(6) .
C166 C294 1.619(6) 2_765
C167 C168 1.388(7) .
C167 C179 1.399(6) .
C168 H168 0.9300 .
C168 C169 1.388(6) .
C169 H169 0.9300 .
C169 C170 1.376(5) .
C170 C171 1.457(5) .
C170 C178 1.388(6) .
C171 C172 1.386(6) .
C171 C176 1.392(5) .
C172 H172 0.9300 .
C172 C173 1.382(6) .
C173 H173 0.9300 .
C173 C174 1.395(5) .
C174 C175 1.411(5) .
C174 C192 1.533(5) .
C175 H175 0.9300 .
C175 C176 1.378(5) .
C176 C177 1.539(5) .
C177 C178 1.531(5) .
C177 C180 1.522(6) .
C177 C191 1.522(5) .
C178 C179 1.384(5) .
C179 H179 0.9300 .
C180 C181 1.381(6) .
C180 C185 1.391(6) .
C181 H181 0.9300 .
C181 C182 1.373(7) .
C182 H182 0.9300 .
C182 C183 1.380(9) .
C183 H183 0.9300 .
C183 C184 1.377(8) .
C184 H184 0.9300 .
C184 C185 1.396(6) .
C185 C186 1.463(6) .
C186 C187 1.386(6) .
C186 C191 1.400(6) .
C187 H187 0.9300 .
C187 C188 1.357(7) .
C188 H188 0.9300 .
C188 C189 1.397(7) .
C189 H189 0.9300 .
C189 C190 1.388(6) .
C190 H190 0.9300 .
C190 C191 1.374(6) .
C192 C193 1.534(5) .
C192 C204 1.535(5) .
C192 C205 1.625(5) .
C193 C194 1.374(5) .
C193 C198 1.419(6) .
C194 H194 0.9300 .
C194 C195 1.395(6) .
C195 H195 0.9300 .
C195 C196 1.381(6) .
C196 H196 0.9300 .
C196 C197 1.369(6) .
C197 H197 0.9300 .
C197 C198 1.386(6) .
C198 C199 1.468(6) .
C199 C200 1.388(6) .
C199 C204 1.397(6) .
C200 H200 0.9300 .
C200 C201 1.380(6) .
C201 H201 0.9300 .
C201 C202 1.373(6) .
C202 H202 0.9300 .
C202 C203 1.394(6) .
C203 H203 0.9300 .
C203 C204 1.396(5) .
C205 C206 1.540(5) .
C205 C217 1.531(5) .
C205 C218 1.552(5) .
C206 C207 1.384(5) .
C206 C211 1.386(5) .
C207 H207 0.9300 .
C207 C208 1.389(5) .
C208 H208 0.9300 .
C208 C209 1.391(6) .
C209 H209 0.9300 .
C209 C210 1.369(6) .
C210 H210 0.9300 .
C210 C211 1.401(5) .
C211 C212 1.461(6) .
C212 C213 1.381(6) .
C212 C217 1.400(5) .
C213 H213 0.9300 .
C213 C214 1.366(6) .
C214 H214 0.9300 .
C214 C215 1.383(6) .
C215 H215 0.9300 .
C215 C216 1.388(6) .
C216 H216 0.9300 .
C216 C217 1.392(5) .
C218 C219 1.400(6) .
C218 C230 1.400(5) .
C219 H219 0.9300 .
C219 C220 1.386(5) .
C220 H220 0.9300 .
C220 C221 1.388(6) .
C221 C222 1.459(5) .
C221 C229 1.397(6) .
C222 C223 1.396(6) .
C222 C227 1.393(6) .
C223 H223 0.9300 .
C223 C224 1.384(6) .
C224 H224 0.9300 .
C224 C225 1.390(6) .
C225 C226 1.402(6) .
C225 C243 1.534(5) .
C226 H226 0.9300 .
C226 C227 1.383(5) .
C227 C228 1.532(5) .
C228 C229 1.514(5) .
C228 C231 1.539(5) .
C228 C242 1.525(6) .
C229 C230 1.384(5) .
C230 H230 0.9300 .
C231 C232 1.372(6) .
C231 C236 1.398(6) .
C232 H232 0.9300 .
C232 C233 1.418(7) .
C233 H233 0.9300 .
C233 C234 1.396(9) .
C234 H234 0.9300 .
C234 C235 1.360(8) .
C235 H235 0.9300 .
C235 C236 1.385(6) .
C236 C237 1.464(6) .
C237 C238 1.408(7) .
C237 C242 1.404(6) .
C238 H238 0.9300 .
C238 C239 1.372(7) .
C239 H239 0.9300 .
C239 C240 1.370(7) .
C240 H240 0.9300 .
C240 C241 1.386(6) .
C241 H241 0.9300 .
C241 C242 1.376(6) .
C243 C244 1.541(6) .
C243 C255 1.530(6) .
C243 C256 1.645(6) .
C244 C245 1.379(6) .
C244 C249 1.395(6) .
C245 H245 0.9300 .
C245 C246 1.394(7) .
C246 H246 0.9300 .
C246 C247 1.364(7) .
C247 H247 0.9300 .
C247 C248 1.381(7) .
C248 H248 0.9300 .
C248 C249 1.401(7) .
C249 C250 1.457(6) .
C250 C251 1.389(6) .
C250 C255 1.395(6) .
C251 H251 0.9300 .
C251 C252 1.368(7) .
C252 H252 0.9300 .
C252 C253 1.390(7) .
C253 H253 0.9300 .
C253 C254 1.397(6) .
C254 H254 0.9300 .
C254 C255 1.385(6) .
C256 C257 1.532(6) .
C256 C268 1.536(5) .
C256 C269 1.546(6) .
C257 C258 1.388(6) .
C257 C262 1.390(6) .
C258 H258 0.9300 .
C258 C259 1.380(6) .
C259 H259 0.9300 .
C259 C260 1.379(7) .
C260 H260 0.9300 .
C260 C261 1.379(7) .
C261 H261 0.9300 .
C261 C262 1.395(6) .
C262 C263 1.459(6) .
C263 C264 1.395(6) .
C263 C268 1.389(6) .
C264 H264 0.9300 .
C264 C265 1.375(7) .
C265 H265 0.9300 .
C265 C266 1.377(7) .
C266 H266 0.9300 .
C266 C267 1.389(6) .
C267 H267 0.9300 .
C267 C268 1.389(6) .
C269 C270 1.392(5) .
C269 C281 1.409(6) .
C270 H270 0.9300 .
C270 C271 1.378(6) .
C271 H271 0.9300 .
C271 C272 1.382(6) .
C272 C273 1.464(6) .
C272 C280 1.395(5) .
C273 C274 1.382(6) .
C273 C278 1.405(5) .
C274 H274 0.9300 .
C274 C275 1.388(6) .
C275 H275 0.9300 .
C275 C276 1.398(5) .
C276 C277 1.407(6) .
C276 C294 1.530(6) .
C277 H277 0.9300 .
C277 C278 1.380(6) .
C278 C279 1.537(6) .
C279 C280 1.522(6) .
C279 C282 1.522(5) .
C279 C293 1.526(5) .
C280 C281 1.377(6) .
C281 H281 0.9300 .
C282 C283 1.383(6) .
C282 C287 1.400(5) .
C283 H283 0.9300 .
C283 C284 1.380(6) .
C284 H284 0.9300 .
C284 C285 1.400(6) .
C285 H285 0.9300 .
C285 C286 1.374(7) .
C286 H286 0.9300 .
C286 C287 1.401(6) .
C287 C288 1.464(6) .
C288 C289 1.390(6) .
C288 C293 1.388(6) .
C289 H289 0.9300 .
C289 C290 1.373(7) .
C290 H290 0.9300 .
C290 C291 1.384(7) .
C291 H291 0.9300 .
C291 C292 1.388(6) .
C292 H292 0.9300 .
C292 C293 1.386(6) .
C294 C166 1.619(6) 2_765
C294 C295 1.526(6) .
C294 C306 1.554(6) .
C295 C296 1.390(6) .
C295 C300 1.402(6) .
C296 H296 0.9300 .
C296 C297 1.384(7) .
C297 H297 0.9300 .
C297 C298 1.390(8) .
C298 H298 0.9300 .
C298 C299 1.388(8) .
C299 H299 0.9300 .
C299 C300 1.371(8) .
C300 C301 1.465(7) .
C301 C302 1.399(7) .
C301 C306 1.388(7) .
C302 H302 0.9300 .
C302 C303 1.377(9) .
C303 H303 0.9300 .
C303 C304 1.363(10) .
C304 H304 0.9300 .
C304 C305 1.401(8) .
C305 H305 0.9300 .
C305 C306 1.379(7) .
C400 C401 1.387(8) .
C400 C405 1.360(7) .
C400 C406 1.511(8) .
C401 H401 0.9300 .
C401 C402 1.367(8) .
C402 C403 1.406(7) .
C402 C407 1.503(8) .
C403 H403 0.9300 .
C403 C404 1.384(8) .
C404 C405 1.374(8) .
C404 C408 1.493(7) .
C405 H405 0.9300 .
C406 H40A 0.9600 .
C406 H40B 0.9600 .
C406 H40C 0.9600 .
C407 H40D 0.9600 .
C407 H40E 0.9600 .
C407 H40F 0.9600 .
C408 H40G 0.9600 .
C408 H40H 0.9600 .
C408 H40I 0.9600 .
C409 C410 1.3900 .
C409 C414 1.3900 .
C409 C415 1.553(9) .
C410 H410 0.9300 .
C410 C411 1.3900 .
C411 C412 1.3900 .
C411 C416 1.510(7) .
C412 H412 0.9300 .
C412 C413 1.3900 .
C413 C414 1.3900 .
C413 C417 1.500(7) .
C414 H414 0.9300 .
C415 H41A 0.9600 .
C415 H41B 0.9600 .
C415 H41C 0.9600 .
C416 H41D 0.9600 .
C416 H41E 0.9600 .
C416 H41F 0.9600 .
C417 H41G 0.9600 .
C417 H41H 0.9600 .
C417 H41I 0.9600 .
C418 C419 1.413(8) .
C418 C423 1.391(8) .
C418 C424 1.491(8) .
C419 H419 0.9300 .
C419 C420 1.386(8) .
C420 C421 1.413(9) .
C420 C425 1.506(9) .
C421 H421 0.9300 .
C421 C422 1.364(8) .
C422 C423 1.371(8) .
C422 C426 1.537(9) .
C423 H423 0.9300 .
C424 H42A 0.9600 .
C424 H42B 0.9600 .
C424 H42C 0.9600 .
C425 H42D 0.9600 .
C425 H42E 0.9600 .
C425 H42F 0.9600 .
C426 H42G 0.9600 .
C426 H42H 0.9600 .
C426 H42I 0.9600 .
C427 C428 1.380(8) .
C427 C432 1.394(8) .
C427 C433 1.493(8) .
C428 H428 0.9300 .
C428 C429 1.360(8) .
C429 C430 1.398(8) .
C429 C434 1.512(8) .
C430 H430 0.9300 .
C430 C431 1.387(8) .
C431 C432 1.386(8) .
C431 C435 1.519(8) .
C432 H432 0.9300 .
C433 H43A 0.9600 .
C433 H43B 0.9600 .
C433 H43C 0.9600 .
C434 H43D 0.9600 .
C434 H43E 0.9600 .
C434 H43F 0.9600 .
C435 H43G 0.9600 .
C435 H43H 0.9600 .
C435 H43I 0.9600 .
C436 C437 1.377(8) .
C436 C441 1.399(8) .
C436 C442 1.495(8) .
C437 H437 0.9300 .
C437 C438 1.388(8) .
C438 C439 1.388(8) .
C438 C443 1.500(8) .
C439 H439 0.9300 .
C439 C440 1.372(8) .
C440 C441 1.377(8) .
C440 C444 1.499(8) .
C441 H441 0.9300 .
C442 H44A 0.9600 .
C442 H44B 0.9600 .
C442 H44C 0.9600 .
C443 H44D 0.9600 .
C443 H44E 0.9600 .
C443 H44F 0.9600 .
C444 H44G 0.9600 .
C444 H44H 0.9600 .
C444 H44I 0.9600 .
C445 C446 1.3900 .
C445 C450 1.3900 .
C445 C451 1.5099 .
C446 H446 0.9300 .
C446 C447 1.3900 .
C447 C448 1.3900 .
C447 C452 1.5100 .
C448 H448 0.9300 .
C448 C449 1.3900 .
C449 C450 1.3900 .
C449 C453 1.5103 .
C450 H450 0.9300 .
C451 H45A 0.9600 .
C451 H45B 0.9600 .
C451 H45C 0.9600 .
C452 H45D 0.9600 .
C452 H45E 0.9600 .
C452 H45F 0.9600 .
C453 H45G 0.9600 .
C453 H45H 0.9600 .
C453 H45I 0.9600 .
C44A C44B 1.3900 .
C44A C44F 1.3900 .
C44A C44G 1.5494 .
C44B H44J 0.9300 .
C44B C44C 1.3900 .
C44C C44D 1.3900 .
C44C C44H 1.5492 .
C44D H44K 0.9300 .
C44D C44E 1.3900 .
C44E C44F 1.3900 .
C44E C44I 1.5510 .
C44F H44L 0.9300 .
C44G H44M 0.9600 .
C44G H44N 0.9600 .
C44G H44O 0.9600 .
C44H H44P 0.9600 .
C44H H44Q 0.9600 .
C44H H44R 0.9600 .
C44I H44S 0.9600 .
C44I H44T 0.9600 .
C44I H44U 0.9600 .
C454 C455 1.3900 .
C454 C459 1.3900 .
C454 C460 1.5095 .
C455 H455 0.9300 .
C455 C456 1.3900 .
C456 C457 1.3900 .
C456 C461 1.5097 .
C457 H457 0.9300 .
C457 C458 1.3900 .
C458 C459 1.3900 .
C458 C462 1.5104 .
C459 H459 0.9300 .
C460 H46A 0.9600 .
C460 H46B 0.9600 .
C460 H46C 0.9600 .
C461 H46D 0.9600 .
C461 H46E 0.9600 .
C461 H46F 0.9600 .
C462 H46G 0.9600 .
C462 H46H 0.9600 .
C462 H46I 0.9600 .
C45A C45B 1.3900 .
C45A C45F 1.3900 .
C45A C45H 1.5100(10) .
C45B H45J 0.9300 .
C45B C45C 1.3900 .
C45C C45D 1.3900 .
C45C C45G 1.5101(10) .
C45D H45K 0.9300 .
C45D C45E 1.3900 .
C45E C45F 1.3900 .
C45E C45I 1.5100(10) .
C45F H45L 0.9300 .
C45G H45M 0.9600 .
C45G H45N 0.9600 .
C45G H45O 0.9600 .
C45H H45P 0.9600 .
C45H H45Q 0.9600 .
C45H H45R 0.9600 .
C45I H45S 0.9600 .
C45I H45T 0.9600 .
C45I H45U 0.9600 .
C463 C464 1.3900 .
C463 C468 1.3900 .
C463 C469 1.5097 .
C464 H464 0.9300 .
C464 C465 1.3900 .
C465 C466 1.3900 .
C465 C470 1.5106 .
C466 H466 0.9300 .
C466 C467 1.3900 .
C467 C468 1.3900 .
C467 C471 1.5093 .
C468 H468 0.9300 .
C469 H46J 0.9600 .
C469 H46K 0.9600 .
C469 H46L 0.9600 .
C470 H47A 0.9600 .
C470 H47B 0.9600 .
C470 H47C 0.9600 .
C471 H47D 0.9600 .
C471 H47E 0.9600 .
C471 H47F 0.9600 .
C46A H46M 0.9300 .
C46A C46B 1.3900 .
C46A C46F 1.3900 .
C46B C46C 1.3900 .
C46B C46G 1.5110 .
C46C H46N 0.9300 .
C46C C46D 1.3900 .
C46D C46E 1.3900 .
C46D C46I 1.5089(11) .
C46E H46O 0.9300 .
C46E C46F 1.3900 .
C46F C46H 1.5091 .
C46G H46P 0.9600 .
C46G H46Q 0.9600 .
C46G H46R 0.9600 .
C46H H46S 0.9600 .
C46H H46T 0.9600 .
C46H H46U 0.9600 .
C46I H46V 0.9600 .
C46I H46W 0.9600 .
C46I H46X 0.9600 .
C472 C473 1.3900 .
C472 C477 1.3900 .
C472 C478 1.5098(10) .
C473 H473 0.9300 .
C473 C474 1.3900 .
C474 C475 1.3900 .
C474 C479 1.5099(10) .
C475 H475 0.9300 .
C475 C476 1.3900 .
C476 C477 1.3900 .
C476 C480 1.5105(10) .
C477 H477 0.9300 .
C478 H47G 0.9600 .
C478 H47H 0.9600 .
C478 H47I 0.9600 .
C479 H47J 0.9600 .
C479 H47K 0.9600 .
C479 H47L 0.9600 .
C480 H48A 0.9600 .
C480 H48B 0.9600 .
C480 H48C 0.9600 .
C481 C482 1.3900 .
C481 C486 1.3900 .
C481 C487 1.5100 .
C482 H482 0.9300 .
C482 C483 1.3900 .
C483 C484 1.3900 .
C483 C488 1.5099 .
C484 H484 0.9300 .
C484 C485 1.3900 .
C485 C486 1.3900 .
C485 C489 1.5102 .
C486 H486 0.9300 .
C487 H48D 0.9600 .
C487 H48E 0.9600 .
C487 H48F 0.9600 .
C488 H48G 0.9600 .
C488 H48H 0.9600 .
C488 H48I 0.9600 .
C489 H48J 0.9600 .
C489 H48K 0.9600 .
C489 H48L 0.9600 .
C48A C48B 1.3900 .
C48A C48F 1.3900 .
C48A C48G 1.5059 .
C48B H48M 0.9300 .
C48B C48C 1.3900 .
C48C C48D 1.3900 .
C48C C48H 1.5001(11) .
C48D H48N 0.9300 .
C48D C48E 1.3900 .
C48E C48F 1.3900 .
C48E C48I 1.5057 .
C48F H48O 0.9300 .
C48G H48P 0.9600 .
C48G H48Q 0.9600 .
C48G H48R 0.9600 .
C48H H48S 0.9600 .
C48H H48T 0.9600 .
C48H H48U 0.9600 .
C48I H48V 0.9600 .
C48I H48W 0.9600 .
C48I H48X 0.9600 .
C490 C491 1.3900 .
C490 C495 1.3900 .
C490 C496 1.5095(10) .
C491 H491 0.9300 .
C491 C492 1.3900 .
C492 C493 1.3900 .
C492 C497 1.5102(10) .
C493 H493 0.9300 .
C493 C494 1.3900 .
C494 C495 1.3900 .
C494 C498 1.5097(10) .
C495 H495 0.9300 .
C496 H49A 0.9600 .
C496 H49B 0.9600 .
C496 H49C 0.9600 .
C497 H49D 0.9600 .
C497 H49E 0.9600 .
C497 H49F 0.9600 .
C498 H49G 0.9600 .
C498 H49H 0.9600 .
C498 H49I 0.9600 .
C499 H499 0.9300 .
C499 C500 1.3900 .
C499 C504 1.3900 .
C500 C501 1.3900 .
C500 C505 1.540(9) .
C501 H501 0.9300 .
C501 C502 1.3900 .
C502 C503 1.3900 .
C502 C506 1.538(8) .
C503 H503 0.9300 .
C503 C504 1.3900 .
C504 C507 1.539(8) .
C505 H50A 0.9600 .
C505 H50B 0.9600 .
C505 H50C 0.9600 .
C506 H50D 0.9600 .
C506 H50E 0.9600 .
C506 H50F 0.9600 .
C507 H50G 0.9600 .
C507 H50H 0.9600 .
C507 H50I 0.9600 .
C50A H50J 0.9300 .
C50A C50B 1.3900 .
C50A C50F 1.3900 .
C50B C50C 1.3900 .
C50B C50G 1.5105 .
C50C H50K 0.9300 .
C50C C50D 1.3900 .
C50D C50E 1.3900 .
C50D C50I 1.5093 .
C50E H50L 0.9300 .
C50E C50F 1.3900 .
C50F C50H 1.5103 .
C50G H50M 0.9600 .
C50G H50N 0.9600 .
C50G H50O 0.9600 .
C50H H50P 0.9600 .
C50H H50Q 0.9600 .
C50H H50R 0.9600 .
C50I H50S 0.9600 .
C50I H50T 0.9600 .
C50I H50U 0.9600 .

loop_
_geom_torsion_atom_site_label_1
_geom_torsion_atom_site_label_2
_geom_torsion_atom_site_label_3
_geom_torsion_atom_site_label_4
_geom_torsion
_geom_torsion_site_symmetry_1
_geom_torsion_site_symmetry_2
_geom_torsion_site_symmetry_3
_geom_torsion_site_symmetry_4
C1 C2 C3 C4 0.1(7) . . . .
C1 C6 C7 C8 178.2(5) . . . .
C1 C6 C7 C12 -0.6(5) . . . .
C1 C13 C14 C15 -59.1(4) . . . .
C1 C13 C14 C26 50.2(4) . . . .
C1 C13 C14 C27 175.5(3) . . . .
C2 C1 C6 C5 0.3(6) . . . .
C2 C1 C6 C7 -179.5(4) . . . .
C2 C1 C13 C12 179.4(4) . . . .
C2 C1 C13 C14 64.8(5) . . . .
C2 C1 C13 C136 -64.3(5) . . . 2_676
C2 C3 C4 C5 -0.2(9) . . . .
C3 C4 C5 C6 0.4(9) . . . .
C4 C5 C6 C1 -0.4(8) . . . .
C4 C5 C6 C7 179.4(5) . . . .
C5 C6 C7 C8 -1.6(8) . . . .
C5 C6 C7 C12 179.5(5) . . . .
C6 C1 C2 C3 -0.2(6) . . . .
C6 C1 C13 C12 -2.1(4) . . . .
C6 C1 C13 C14 -116.7(3) . . . .
C6 C1 C13 C136 114.2(4) . . . 2_676
C6 C7 C8 C9 179.6(5) . . . .
C6 C7 C12 C11 179.5(4) . . . .
C6 C7 C12 C13 -0.8(5) . . . .
C7 C8 C9 C10 1.9(8) . . . .
C7 C12 C13 C1 1.7(4) . . . .
C7 C12 C13 C14 117.2(4) . . . .
C7 C12 C13 C136 -112.8(4) . . . 2_676
C8 C7 C12 C11 0.5(6) . . . .
C8 C7 C12 C13 -179.7(4) . . . .
C8 C9 C10 C11 -0.9(8) . . . .
C9 C10 C11 C12 -0.3(7) . . . .
C10 C11 C12 C7 0.5(6) . . . .
C10 C11 C12 C13 -179.2(4) . . . .
C11 C12 C13 C1 -178.6(4) . . . .
C11 C12 C13 C14 -63.0(5) . . . .
C11 C12 C13 C136 66.9(5) . . . 2_676
C12 C7 C8 C9 -1.7(7) . . . .
C12 C13 C14 C15 -168.3(3) . . . .
C12 C13 C14 C26 -59.0(4) . . . .
C12 C13 C14 C27 66.3(4) . . . .
C13 C1 C2 C3 178.2(4) . . . .
C13 C1 C6 C5 -178.4(4) . . . .
C13 C1 C6 C7 1.8(5) . . . .
C13 C14 C15 C16 -81.6(5) . . . .
C13 C14 C15 C20 104.6(4) . . . .
C13 C14 C26 C21 -111.1(3) . . . .
C13 C14 C26 C25 67.6(5) . . . .
C13 C14 C27 C28 -135.5(3) . . . .
C13 C14 C27 C39 48.9(5) . . . .
C13 C136 C137 C138 -174.4(3) 2_676 . . .
C14 C15 C16 C17 -179.1(4) . . . .
C14 C15 C20 C19 -179.6(4) . . . .
C14 C15 C20 C21 4.6(4) . . . .
C14 C27 C28 C29 -178.9(3) . . . .
C14 C27 C39 C38 -179.8(3) . . . .
C15 C14 C26 C21 8.1(4) . . . .
C15 C14 C26 C25 -173.2(4) . . . .
C15 C14 C27 C28 96.2(4) . . . .
C15 C14 C27 C39 -79.4(4) . . . .
C15 C16 C17 C18 2.1(6) . . . .
C15 C20 C21 C22 177.5(4) . . . .
C15 C20 C21 C26 0.9(5) . . . .
C16 C15 C20 C19 5.9(6) . . . .
C16 C15 C20 C21 -169.9(4) . . . .
C16 C17 C18 C19 1.8(7) . . . .
C17 C18 C19 C20 -1.7(7) . . . .
C18 C19 C20 C15 -2.2(6) . . . .
C18 C19 C20 C21 172.7(4) . . . .
C19 C20 C21 C22 2.2(8) . . . .
C19 C20 C21 C26 -174.5(4) . . . .
C20 C15 C16 C17 -5.8(6) . . . .
C20 C21 C22 C23 -175.5(5) . . . .
C20 C21 C26 C14 -5.9(4) . . . .
C20 C21 C26 C25 175.2(4) . . . .
C21 C22 C23 C24 0.7(8) . . . .
C22 C21 C26 C14 177.1(4) . . . .
C22 C21 C26 C25 -1.8(6) . . . .
C22 C23 C24 C25 -1.3(8) . . . .
C23 C24 C25 C26 0.3(7) . . . .
C24 C25 C26 C14 -177.4(4) . . . .
C24 C25 C26 C21 1.3(6) . . . .
C26 C14 C15 C16 166.2(4) . . . .
C26 C14 C15 C20 -7.5(4) . . . .
C26 C14 C27 C28 -15.3(5) . . . .
C26 C14 C27 C39 169.1(3) . . . .
C26 C21 C22 C23 0.8(7) . . . .
C27 C14 C15 C16 45.7(5) . . . .
C27 C14 C15 C20 -128.1(3) . . . .
C27 C14 C26 C21 124.7(4) . . . .
C27 C14 C26 C25 -56.6(5) . . . .
C27 C28 C29 C30 -0.3(5) . . . .
C28 C27 C39 C38 4.5(5) . . . .
C28 C29 C30 C31 -174.5(3) . . . .
C28 C29 C30 C38 2.2(5) . . . .
C29 C30 C31 C32 -0.8(6) . . . .
C29 C30 C31 C36 176.5(4) . . . .
C29 C30 C38 C37 -176.2(3) . . . .
C29 C30 C38 C39 -0.8(5) . . . .
C30 C31 C32 C33 179.2(3) . . . .
C30 C31 C36 C35 -178.9(3) . . . .
C30 C31 C36 C37 -0.3(4) . . . .
C30 C38 C39 C27 -2.7(5) . . . .
C31 C30 C38 C37 1.2(4) . . . .
C31 C30 C38 C39 176.6(3) . . . .
C31 C32 C33 C34 -0.1(5) . . . .
C31 C36 C37 C38 1.0(3) . . . .
C31 C36 C37 C40 -119.0(3) . . . .
C31 C36 C37 C51 126.9(3) . . . .
C32 C31 C36 C35 -1.2(5) . . . .
C32 C31 C36 C37 177.3(3) . . . .
C32 C33 C34 C35 -2.8(5) . . . .
C32 C33 C34 C52 180.0(3) . . . .
C33 C34 C35 C36 3.7(5) . . . .
C33 C34 C52 C53 7.9(4) . . . .
C33 C34 C52 C64 117.2(3) . . . .
C33 C34 C52 C65 -117.6(3) . . . .
C34 C35 C36 C31 -1.8(5) . . . .
C34 C35 C36 C37 179.9(3) . . . .
C34 C52 C53 C54 -68.5(5) . . . .
C34 C52 C53 C58 110.2(3) . . . .
C34 C52 C64 C59 -112.4(3) . . . .
C34 C52 C64 C63 65.4(5) . . . .
C34 C52 C65 C66 -176.6(3) . . . .
C34 C52 C65 C77 -66.9(4) . . . .
C34 C52 C65 C78 58.8(4) . . . .
C35 C34 C52 C53 -169.2(3) . . . .
C35 C34 C52 C64 -59.9(4) . . . .
C35 C34 C52 C65 65.3(4) . . . .
C35 C36 C37 C38 179.4(3) . . . .
C35 C36 C37 C40 59.4(4) . . . .
C35 C36 C37 C51 -54.7(5) . . . .
C36 C31 C32 C33 2.2(5) . . . .
C36 C37 C38 C30 -1.3(4) . . . .
C36 C37 C38 C39 -176.2(3) . . . .
C36 C37 C40 C41 56.1(5) . . . .
C36 C37 C40 C45 -122.0(3) . . . .
C36 C37 C51 C46 122.5(3) . . . .
C36 C37 C51 C50 -53.4(5) . . . .
C37 C38 C39 C27 171.8(3) . . . .
C37 C40 C41 C42 -176.5(4) . . . .
C37 C40 C45 C44 176.6(3) . . . .
C37 C40 C45 C46 -0.5(4) . . . .
C38 C30 C31 C32 -177.8(4) . . . .
C38 C30 C31 C36 -0.6(4) . . . .
C38 C37 C40 C41 -57.4(5) . . . .
C38 C37 C40 C45 124.5(3) . . . .
C38 C37 C51 C46 -120.3(3) . . . .
C38 C37 C51 C50 63.8(5) . . . .
C39 C27 C28 C29 -3.1(5) . . . .
C40 C37 C38 C30 119.0(3) . . . .
C40 C37 C38 C39 -55.9(5) . . . .
C40 C37 C51 C46 1.6(4) . . . .
C40 C37 C51 C50 -174.2(4) . . . .
C40 C41 C42 C43 -0.3(6) . . . .
C40 C45 C46 C47 179.1(4) . . . .
C40 C45 C46 C51 1.5(4) . . . .
C41 C40 C45 C44 -1.7(6) . . . .
C41 C40 C45 C46 -178.7(3) . . . .
C41 C42 C43 C44 -0.5(7) . . . .
C42 C43 C44 C45 0.3(6) . . . .
C43 C44 C45 C40 0.8(6) . . . .
C43 C44 C45 C46 177.1(4) . . . .
C44 C45 C46 C47 2.4(7) . . . .
C44 C45 C46 C51 -175.1(4) . . . .
C45 C40 C41 C42 1.4(6) . . . .
C45 C46 C47 C48 -175.2(4) . . . .
C45 C46 C51 C37 -2.0(4) . . . .
C45 C46 C51 C50 174.3(3) . . . .
C46 C47 C48 C49 0.8(6) . . . .
C47 C46 C51 C37 -179.8(3) . . . .
C47 C46 C51 C50 -3.5(5) . . . .
C47 C48 C49 C50 -2.3(6) . . . .
C48 C49 C50 C51 0.8(6) . . . .
C49 C50 C51 C37 177.6(3) . . . .
C49 C50 C51 C46 2.1(5) . . . .
C51 C37 C38 C30 -124.9(3) . . . .
C51 C37 C38 C39 60.1(5) . . . .
C51 C37 C40 C41 177.4(4) . . . .
C51 C37 C40 C45 -0.7(4) . . . .
C51 C46 C47 C48 2.1(5) . . . .
C52 C34 C35 C36 -179.1(3) . . . .
C52 C53 C54 C55 176.4(4) . . . .
C52 C53 C58 C57 -176.0(3) . . . .
C52 C53 C58 C59 3.8(4) . . . .
C52 C65 C66 C67 -68.8(4) . . . .
C52 C65 C66 C71 113.1(3) . . . .
C52 C65 C77 C72 -106.6(3) . . . .
C52 C65 C77 C76 77.9(4) . . . .
C52 C65 C78 C79 137.1(3) . . . .
C52 C65 C78 C90 -46.6(4) . . . .
C53 C52 C64 C59 2.6(4) . . . .
C53 C52 C64 C63 -179.6(4) . . . .
C53 C52 C65 C66 57.6(3) . . . .
C53 C52 C65 C77 167.4(3) . . . .
C53 C52 C65 C78 -67.0(3) . . . .
C53 C54 C55 C56 -0.2(6) . . . .
C53 C58 C59 C60 178.0(4) . . . .
C53 C58 C59 C64 -2.0(4) . . . .
C54 C53 C58 C57 2.9(6) . . . .
C54 C53 C58 C59 -177.3(3) . . . .
C54 C55 C56 C57 2.0(6) . . . .
C55 C56 C57 C58 -1.4(6) . . . .
C56 C57 C58 C53 -1.1(6) . . . .
C56 C57 C58 C59 179.2(4) . . . .
C57 C58 C59 C60 -2.2(7) . . . .
C57 C58 C59 C64 177.8(4) . . . .
C58 C53 C54 C55 -2.2(5) . . . .
C58 C59 C60 C61 179.7(4) . . . .
C58 C59 C64 C52 -0.6(4) . . . .
C58 C59 C64 C63 -178.6(3) . . . .
C59 C60 C61 C62 -1.3(7) . . . .
C60 C59 C64 C52 179.4(4) . . . .
C60 C59 C64 C63 1.4(6) . . . .
C60 C61 C62 C63 1.8(7) . . . .
C61 C62 C63 C64 -0.6(6) . . . .
C62 C63 C64 C52 -178.5(4) . . . .
C62 C63 C64 C59 -0.9(6) . . . .
C64 C52 C53 C54 177.4(4) . . . .
C64 C52 C53 C58 -3.9(4) . . . .
C64 C52 C65 C66 -52.2(3) . . . .
C64 C52 C65 C77 57.6(4) . . . .
C64 C52 C65 C78 -176.8(3) . . . .
C64 C59 C60 C61 -0.2(7) . . . .
C65 C52 C53 C54 61.9(5) . . . .
C65 C52 C53 C58 -119.4(3) . . . .
C65 C52 C64 C59 117.7(3) . . . .
C65 C52 C64 C63 -64.5(5) . . . .
C65 C66 C67 C68 -179.4(3) . . . .
C65 C66 C71 C70 179.9(3) . . . .
C65 C66 C71 C72 3.6(4) . . . .
C65 C78 C79 C80 179.1(3) . . . .
C65 C78 C90 C89 179.9(3) . . . .
C66 C65 C77 C72 6.7(3) . . . .
C66 C65 C77 C76 -168.8(3) . . . .
C66 C65 C78 C79 16.0(5) . . . .
C66 C65 C78 C90 -167.7(3) . . . .
C66 C67 C68 C69 1.1(6) . . . .
C66 C71 C72 C73 177.1(4) . . . .
C66 C71 C72 C77 0.9(4) . . . .
C67 C66 C71 C70 1.6(5) . . . .
C67 C66 C71 C72 -174.7(3) . . . .
C67 C68 C69 C70 -0.6(6) . . . .
C68 C69 C70 C71 0.6(6) . . . .
C69 C70 C71 C66 -1.1(6) . . . .
C69 C70 C71 C72 174.3(4) . . . .
C70 C71 C72 C73 1.2(7) . . . .
C70 C71 C72 C77 -175.0(4) . . . .
C71 C66 C67 C68 -1.5(5) . . . .
C71 C72 C73 C74 -173.7(4) . . . .
C71 C72 C77 C65 -5.1(4) . . . .
C71 C72 C77 C76 170.9(3) . . . .
C72 C73 C74 C75 1.9(6) . . . .
C73 C72 C77 C65 178.4(3) . . . .
C73 C72 C77 C76 -5.6(5) . . . .
C73 C74 C75 C76 -2.1(6) . . . .
C74 C75 C76 C77 -1.5(6) . . . .
C75 C76 C77 C65 -179.6(3) . . . .
C75 C76 C77 C72 5.3(5) . . . .
C77 C65 C66 C67 171.9(3) . . . .
C77 C65 C66 C71 -6.1(4) . . . .
C77 C65 C78 C79 -94.3(4) . . . .
C77 C65 C78 C90 82.0(4) . . . .
C77 C72 C73 C74 2.0(6) . . . .
C78 C65 C66 C67 56.4(5) . . . .
C78 C65 C66 C71 -121.6(3) . . . .
C78 C65 C77 C72 125.1(3) . . . .
C78 C65 C77 C76 -50.4(5) . . . .
C78 C79 C80 C81 0.1(6) . . . .
C79 C78 C90 C89 -3.8(5) . . . .
C79 C80 C81 C82 177.6(4) . . . .
C79 C80 C81 C89 -1.8(5) . . . .
C80 C81 C82 C83 0.3(7) . . . .
C80 C81 C82 C87 -179.1(4) . . . .
C80 C81 C89 C88 177.6(3) . . . .
C80 C81 C89 C90 0.6(5) . . . .
C81 C82 C83 C84 177.3(4) . . . .
C81 C82 C87 C86 -179.0(3) . . . .
C81 C82 C87 C88 1.3(4) . . . .
C81 C89 C90 C78 2.2(5) . . . .
C82 C81 C89 C88 -1.9(4) . . . .
C82 C81 C89 C90 -178.9(3) . . . .
C82 C83 C84 C85 1.9(5) . . . .
C82 C87 C88 C89 -2.3(4) . . . .
C82 C87 C88 C91 -127.0(3) . . . .
C82 C87 C88 C102 117.7(3) . . . .
C83 C82 C87 C86 1.6(5) . . . .
C83 C82 C87 C88 -178.1(3) . . . .
C83 C84 C85 C86 1.5(5) . . . .
C83 C84 C85 C103 178.5(3) . . . .
C84 C85 C86 C87 -3.4(5) . . . .
C84 C85 C103 C104 -113.6(3) . . . .
C84 C85 C103 C115 -4.5(4) . . . .
C84 C85 C103 C116 120.5(3) . . . .
C85 C86 C87 C82 1.9(5) . . . .
C85 C86 C87 C88 -178.4(3) . . . .
C85 C103 C104 C105 -63.5(5) . . . .
C85 C103 C104 C109 113.3(3) . . . .
C85 C103 C115 C110 -111.6(3) . . . .
C85 C103 C115 C114 68.8(4) . . . .
C85 C103 C116 C117 172.0(3) . . . .
C85 C103 C116 C128 61.6(4) . . . .
C85 C103 C116 C129 -63.9(4) . . . .
C86 C85 C103 C104 63.3(4) . . . .
C86 C85 C103 C115 172.4(3) . . . .
C86 C85 C103 C116 -62.6(4) . . . .
C86 C87 C88 C89 178.0(3) . . . .
C86 C87 C88 C91 53.3(5) . . . .
C86 C87 C88 C102 -62.0(4) . . . .
C87 C82 C83 C84 -3.4(5) . . . .
C87 C88 C89 C81 2.5(4) . . . .
C87 C88 C89 C90 179.2(3) . . . .
C87 C88 C91 C92 53.9(5) . . . .
C87 C88 C91 C96 -125.7(3) . . . .
C87 C88 C102 C97 126.2(3) . . . .
C87 C88 C102 C101 -54.7(5) . . . .
C88 C89 C90 C78 -174.2(3) . . . .
C88 C91 C92 C93 -179.5(3) . . . .
C88 C91 C96 C95 -179.4(3) . . . .
C88 C91 C96 C97 3.0(4) . . . .
C89 C81 C82 C83 179.7(4) . . . .
C89 C81 C82 C87 0.4(4) . . . .
C89 C88 C91 C92 -62.7(4) . . . .
C89 C88 C91 C96 117.7(3) . . . .
C89 C88 C102 C97 -120.5(3) . . . .
C89 C88 C102 C101 58.7(5) . . . .
C90 C78 C79 C80 2.6(5) . . . .
C91 C88 C89 C81 126.7(3) . . . .
C91 C88 C89 C90 -56.6(5) . . . .
C91 C88 C102 C97 3.1(3) . . . .
C91 C88 C102 C101 -177.7(3) . . . .
C91 C92 C93 C94 -0.8(5) . . . .
C91 C96 C97 C98 177.0(4) . . . .
C91 C96 C97 C102 -0.9(4) . . . .
C92 C91 C96 C95 0.9(5) . . . .
C92 C91 C96 C97 -176.6(3) . . . .
C92 C93 C94 C95 0.7(6) . . . .
C93 C94 C95 C96 0.3(6) . . . .
C94 C95 C96 C91 -1.1(5) . . . .
C94 C95 C96 C97 175.9(4) . . . .
C95 C96 C97 C98 -0.2(6) . . . .
C95 C96 C97 C102 -178.1(3) . . . .
C96 C91 C92 C93 0.0(5) . . . .
C96 C97 C98 C99 -177.9(4) . . . .
C96 C97 C102 C88 -1.6(4) . . . .
C96 C97 C102 C101 179.2(3) . . . .
C97 C98 C99 C100 -0.6(6) . . . .
C98 C97 C102 C88 -179.7(3) . . . .
C98 C97 C102 C101 1.0(5) . . . .
C98 C99 C100 C101 0.6(7) . . . .
C99 C100 C101 C102 0.3(6) . . . .
C100 C101 C102 C88 179.9(4) . . . .
C100 C101 C102 C97 -1.0(5) . . . .
C102 C88 C89 C81 -118.1(3) . . . .
C102 C88 C89 C90 58.6(5) . . . .
C102 C88 C91 C92 175.9(3) . . . .
C102 C88 C91 C96 -3.7(3) . . . .
C102 C97 C98 C99 -0.2(6) . . . .
C103 C85 C86 C87 179.6(3) . . . .
C103 C104 C105 C106 176.4(3) . . . .
C103 C104 C109 C108 -176.6(3) . . . .
C103 C104 C109 C110 2.3(4) . . . .
C103 C116 C117 C118 67.0(4) . . . .
C103 C116 C117 C122 -114.5(3) . . . .
C103 C116 C128 C123 107.7(3) . . . .
C103 C116 C128 C127 -78.5(5) . . . .
C103 C116 C129 C130 -136.1(3) . . . .
C103 C116 C129 C141 46.3(4) . . . .
C104 C103 C115 C110 1.5(3) . . . .
C104 C103 C115 C114 -178.1(3) . . . .
C104 C103 C116 C117 48.2(3) . . . .
C104 C103 C116 C128 -62.2(4) . . . .
C104 C103 C116 C129 172.3(3) . . . .
C104 C105 C106 C107 -0.1(5) . . . .
C104 C109 C110 C111 176.9(4) . . . .
C104 C109 C110 C115 -1.3(4) . . . .
C105 C104 C109 C108 0.7(5) . . . .
C105 C104 C109 C110 179.6(3) . . . .
C105 C106 C107 C108 0.0(6) . . . .
C106 C107 C108 C109 0.3(6) . . . .
C107 C108 C109 C104 -0.7(5) . . . .
C107 C108 C109 C110 -179.4(4) . . . .
C108 C109 C110 C111 -4.3(6) . . . .
C108 C109 C110 C115 177.5(4) . . . .
C109 C104 C105 C106 -0.3(5) . . . .
C109 C110 C111 C112 -178.1(4) . . . .
C109 C110 C115 C103 -0.3(4) . . . .
C109 C110 C115 C114 179.4(3) . . . .
C110 C111 C112 C113 -0.9(6) . . . .
C111 C110 C115 C103 -178.7(3) . . . .
C111 C110 C115 C114 1.0(5) . . . .
C111 C112 C113 C114 0.8(6) . . . .
C112 C113 C114 C115 0.1(6) . . . .
C113 C114 C115 C103 178.6(3) . . . .
C113 C114 C115 C110 -1.0(5) . . . .
C115 C103 C104 C105 -179.2(3) . . . .
C115 C103 C104 C109 -2.3(3) . . . .
C115 C103 C116 C117 -62.0(3) . . . .
C115 C103 C116 C128 -172.4(3) . . . .
C115 C103 C116 C129 62.1(3) . . . .
C115 C110 C111 C112 -0.1(6) . . . .
C116 C103 C104 C105 65.9(4) . . . .
C116 C103 C104 C109 -117.2(3) . . . .
C116 C103 C115 C110 118.5(3) . . . .
C116 C103 C115 C114 -61.2(4) . . . .
C116 C117 C118 C119 -179.6(4) . . . .
C116 C117 C122 C121 -179.4(3) . . . .
C116 C117 C122 C123 -3.9(4) . . . .
C116 C129 C130 C131 179.9(3) . . . .
C116 C129 C141 C140 -177.9(3) . . . .
C117 C116 C128 C123 -5.8(4) . . . .
C117 C116 C128 C127 167.9(4) . . . .
C117 C116 C129 C130 -15.7(5) . . . .
C117 C116 C129 C141 166.7(3) . . . .
C117 C118 C119 C120 -1.5(6) . . . .
C117 C122 C123 C124 -174.7(4) . . . .
C117 C122 C123 C128 0.0(4) . . . .
C118 C117 C122 C121 -0.8(5) . . . .
C118 C117 C122 C123 174.8(3) . . . .
C118 C119 C120 C121 -0.3(6) . . . .
C119 C120 C121 C122 1.5(6) . . . .
C120 C121 C122 C117 -1.0(6) . . . .
C120 C121 C122 C123 -175.5(4) . . . .
C121 C122 C123 C124 0.5(7) . . . .
C121 C122 C123 C128 175.1(4) . . . .
C122 C117 C118 C119 2.0(5) . . . .
C122 C123 C124 C125 172.9(4) . . . .
C122 C123 C128 C116 3.9(4) . . . .
C122 C123 C128 C127 -170.6(3) . . . .
C123 C124 C125 C126 -2.4(7) . . . .
C124 C123 C128 C116 179.1(3) . . . .
C124 C123 C128 C127 4.6(5) . . . .
C124 C125 C126 C127 2.4(7) . . . .
C125 C126 C127 C128 1.2(6) . . . .
C126 C127 C128 C116 -177.9(4) . . . .
C126 C127 C128 C123 -4.6(5) . . . .
C128 C116 C117 C118 -172.6(4) . . . .
C128 C116 C117 C122 5.8(4) . . . .
C128 C116 C129 C130 94.8(4) . . . .
C128 C116 C129 C141 -82.8(4) . . . .
C128 C123 C124 C125 -1.1(6) . . . .
C129 C116 C117 C118 -57.4(5) . . . .
C129 C116 C117 C122 121.0(3) . . . .
C129 C116 C128 C123 -124.2(3) . . . .
C129 C116 C128 C127 49.5(5) . . . .
C129 C130 C131 C132 -0.5(6) . . . .
C130 C129 C141 C140 4.4(5) . . . .
C130 C131 C132 C133 -176.7(4) . . . .
C130 C131 C132 C140 1.3(5) . . . .
C131 C132 C133 C134 -1.7(7) . . . .
C131 C132 C133 C138 176.5(4) . . . .
C131 C132 C140 C139 -174.4(3) . . . .
C131 C132 C140 C141 0.8(5) . . . .
C132 C133 C134 C135 -178.2(4) . . . .
C132 C133 C138 C137 179.8(3) . . . .
C132 C133 C138 C139 -1.3(4) . . . .
C132 C140 C141 C129 -3.7(5) . . . .
C133 C132 C140 C139 4.1(4) . . . .
C133 C132 C140 C141 179.3(3) . . . .
C133 C134 C135 C136 -0.6(6) . . . .
C133 C138 C139 C140 3.5(4) . . . .
C133 C138 C139 C142 -114.8(3) . . . .
C133 C138 C139 C153 128.7(3) . . . .
C134 C133 C138 C137 -1.7(5) . . . .
C134 C133 C138 C139 177.2(3) . . . .
C134 C135 C136 C13 176.4(3) . . . 2_676
C134 C135 C136 C137 -4.5(6) . . . .
C135 C136 C137 C138 6.5(5) . . . .
C136 C13 C14 C15 65.2(4) 2_676 . . .
C136 C13 C14 C26 174.5(3) 2_676 . . .
C136 C13 C14 C27 -60.2(4) 2_676 . . .
C136 C137 C138 C133 -3.6(6) . . . .
C136 C137 C138 C139 177.8(3) . . . .
C137 C138 C139 C140 -177.8(4) . . . .
C137 C138 C139 C142 64.0(5) . . . .
C137 C138 C139 C153 -52.6(5) . . . .
C138 C133 C134 C135 3.7(5) . . . .
C138 C139 C140 C132 -4.6(4) . . . .
C138 C139 C140 C141 -179.4(4) . . . .
C138 C139 C142 C143 55.0(5) . . . .
C138 C139 C142 C147 -125.6(3) . . . .
C138 C139 C153 C148 124.7(3) . . . .
C138 C139 C153 C152 -55.7(5) . . . .
C139 C140 C141 C129 170.6(3) . . . .
C139 C142 C143 C144 -179.2(4) . . . .
C139 C142 C147 C146 178.2(3) . . . .
C139 C142 C147 C148 -0.9(4) . . . .
C140 C132 C133 C134 -180.0(4) . . . .
C140 C132 C133 C138 -1.7(4) . . . .
C140 C139 C142 C143 -57.6(5) . . . .
C140 C139 C142 C147 121.8(3) . . . .
C140 C139 C153 C148 -117.3(3) . . . .
C140 C139 C153 C152 62.2(5) . . . .
C141 C129 C130 C131 -2.3(5) . . . .
C142 C139 C140 C132 115.2(3) . . . .
C142 C139 C140 C141 -59.6(5) . . . .
C142 C139 C153 C148 2.1(4) . . . .
C142 C139 C153 C152 -178.4(4) . . . .
C142 C143 C144 C145 0.5(6) . . . .
C142 C147 C148 C149 -177.3(4) . . . .
C142 C147 C148 C153 2.3(4) . . . .
C143 C142 C147 C146 -2.3(6) . . . .
C143 C142 C147 C148 178.5(3) . . . .
C143 C144 C145 C146 -1.7(7) . . . .
C144 C145 C146 C147 0.8(6) . . . .
C145 C146 C147 C142 1.1(6) . . . .
C145 C146 C147 C148 -180.0(4) . . . .
C146 C147 C148 C149 3.7(7) . . . .
C146 C147 C148 C153 -176.7(4) . . . .
C147 C142 C143 C144 1.5(6) . . . .
C147 C148 C149 C150 -178.6(4) . . . .
C147 C148 C153 C139 -2.8(4) . . . .
C147 C148 C153 C152 177.7(3) . . . .
C148 C149 C150 C151 -0.2(6) . . . .
C149 C148 C153 C139 176.9(3) . . . .
C149 C148 C153 C152 -2.7(5) . . . .
C149 C150 C151 C152 -0.6(6) . . . .
C150 C151 C152 C153 -0.2(6) . . . .
C151 C152 C153 C139 -177.6(3) . . . .
C151 C152 C153 C148 1.8(5) . . . .
C153 C139 C140 C132 -130.7(3) . . . .
C153 C139 C140 C141 54.5(5) . . . .
C153 C139 C142 C143 180.0(4) . . . .
C153 C139 C142 C147 -0.6(4) . . . .
C153 C148 C149 C150 1.9(6) . . . .
C154 C155 C156 C157 -0.2(9) . . . .
C154 C159 C160 C161 179.5(6) . . . .
C154 C159 C160 C165 0.3(6) . . . .
C154 C166 C167 C168 -114.6(5) . . . .
C154 C166 C167 C179 62.7(5) . . . .
C155 C154 C159 C158 -0.9(8) . . . .
C155 C154 C159 C160 179.5(5) . . . .
C155 C154 C166 C165 -179.8(5) . . . .
C155 C154 C166 C167 -64.1(6) . . . .
C155 C154 C166 C294 65.1(6) . . . 2_765
C155 C156 C157 C158 -1.1(11) . . . .
C156 C157 C158 C159 1.5(12) . . . .
C157 C158 C159 C154 -0.4(10) . . . .
C157 C158 C159 C160 179.1(7) . . . .
C158 C159 C160 C161 0.0(11) . . . .
C158 C159 C160 C165 -179.2(6) . . . .
C159 C154 C155 C156 1.3(8) . . . .
C159 C154 C166 C165 -0.7(5) . . . .
C159 C154 C166 C167 115.0(4) . . . .
C159 C154 C166 C294 -115.8(4) . . . 2_765
C159 C160 C161 C162 -179.4(7) . . . .
C159 C160 C165 C164 178.8(5) . . . .
C159 C160 C165 C166 -0.8(6) . . . .
C160 C161 C162 C163 0.4(12) . . . .
C160 C165 C166 C154 0.9(5) . . . .
C160 C165 C166 C167 -112.7(5) . . . .
C160 C165 C166 C294 117.7(4) . . . 2_765
C161 C160 C165 C164 -0.5(8) . . . .
C161 C160 C165 C166 179.9(5) . . . .
C161 C162 C163 C164 0.3(11) . . . .
C162 C163 C164 C165 -1.0(8) . . . .
C163 C164 C165 C160 1.1(7) . . . .
C163 C164 C165 C166 -179.3(5) . . . .
C164 C165 C166 C154 -178.7(5) . . . .
C164 C165 C166 C167 67.7(6) . . . .
C164 C165 C166 C294 -61.9(6) . . . 2_765
C165 C160 C161 C162 -0.3(10) . . . .
C165 C166 C167 C168 -5.5(6) . . . .
C165 C166 C167 C179 171.7(4) . . . .
C166 C154 C155 C156 -179.7(5) . . . .
C166 C154 C159 C158 179.9(5) . . . .
C166 C154 C159 C160 0.3(6) . . . .
C166 C167 C168 C169 179.7(4) . . . .
C166 C167 C179 C178 178.7(4) . . . .
C166 C294 C295 C296 83.1(5) 2_765 . . .
C166 C294 C295 C300 -100.5(4) 2_765 . . .
C166 C294 C306 C301 106.8(4) 2_765 . . .
C166 C294 C306 C305 -69.9(5) 2_765 . . .
C167 C168 C169 C170 1.0(7) . . . .
C168 C167 C179 C178 -3.9(6) . . . .
C168 C169 C170 C171 178.7(4) . . . .
C168 C169 C170 C178 -2.6(7) . . . .
C169 C170 C171 C172 -0.5(8) . . . .
C169 C170 C171 C176 179.8(4) . . . .
C169 C170 C178 C177 -177.6(4) . . . .
C169 C170 C178 C179 1.0(6) . . . .
C170 C171 C172 C173 179.1(4) . . . .
C170 C171 C176 C175 178.9(4) . . . .
C170 C171 C176 C177 -2.9(5) . . . .
C170 C178 C179 C167 2.4(6) . . . .
C171 C170 C178 C177 1.4(5) . . . .
C171 C170 C178 C179 180.0(4) . . . .
C171 C172 C173 C174 1.2(6) . . . .
C171 C176 C177 C178 3.4(4) . . . .
C171 C176 C177 C180 -117.2(4) . . . .
C171 C176 C177 C191 127.5(4) . . . .
C172 C171 C176 C175 -0.9(6) . . . .
C172 C171 C176 C177 177.3(4) . . . .
C172 C173 C174 C175 0.9(6) . . . .
C172 C173 C174 C192 179.8(4) . . . .
C173 C174 C175 C176 -3.0(6) . . . .
C173 C174 C192 C193 -100.9(4) . . . .
C173 C174 C192 C204 10.1(5) . . . .
C173 C174 C192 C205 131.3(4) . . . .
C174 C175 C176 C171 3.0(6) . . . .
C174 C175 C176 C177 -174.9(4) . . . .
C174 C192 C193 C194 -51.8(5) . . . .
C174 C192 C193 C198 123.8(3) . . . .
C174 C192 C204 C199 -119.7(4) . . . .
C174 C192 C204 C203 58.9(5) . . . .
C174 C192 C205 C206 -173.6(3) . . . .
C174 C192 C205 C217 -63.8(4) . . . .
C174 C192 C205 C218 62.0(4) . . . .
C175 C174 C192 C193 78.0(4) . . . .
C175 C174 C192 C204 -171.1(3) . . . .
C175 C174 C192 C205 -49.8(5) . . . .
C175 C176 C177 C178 -178.5(4) . . . .
C175 C176 C177 C180 60.9(5) . . . .
C175 C176 C177 C191 -54.5(5) . . . .
C176 C171 C172 C173 -1.2(6) . . . .
C176 C177 C178 C170 -2.8(4) . . . .
C176 C177 C178 C179 178.7(4) . . . .
C176 C177 C180 C181 58.1(5) . . . .
C176 C177 C180 C185 -123.7(4) . . . .
C176 C177 C191 C186 121.0(4) . . . .
C176 C177 C191 C190 -59.0(5) . . . .
C177 C178 C179 C167 -179.3(4) . . . .
C177 C180 C181 C182 176.4(4) . . . .
C177 C180 C185 C184 -175.8(4) . . . .
C177 C180 C185 C186 2.0(5) . . . .
C178 C170 C171 C172 -179.3(4) . . . .
C178 C170 C171 C176 1.0(5) . . . .
C178 C177 C180 C181 -55.1(5) . . . .
C178 C177 C180 C185 123.2(4) . . . .
C178 C177 C191 C186 -123.3(4) . . . .
C178 C177 C191 C190 56.7(5) . . . .
C179 C167 C168 C169 2.3(7) . . . .
C180 C177 C178 C170 118.0(4) . . . .
C180 C177 C178 C179 -60.4(5) . . . .
C180 C177 C191 C186 -1.2(4) . . . .
C180 C177 C191 C190 178.8(4) . . . .
C180 C181 C182 C183 -0.2(8) . . . .
C180 C185 C186 C187 177.2(4) . . . .
C180 C185 C186 C191 -2.8(5) . . . .
C181 C180 C185 C184 2.6(6) . . . .
C181 C180 C185 C186 -179.6(4) . . . .
C181 C182 C183 C184 1.3(9) . . . .
C182 C183 C184 C185 -0.3(8) . . . .
C183 C184 C185 C180 -1.6(7) . . . .
C183 C184 C185 C186 -178.9(5) . . . .
C184 C185 C186 C187 -5.3(8) . . . .
C184 C185 C186 C191 174.7(4) . . . .
C185 C180 C181 C182 -1.7(7) . . . .
C185 C186 C187 C188 177.9(4) . . . .
C185 C186 C191 C177 2.5(4) . . . .
C185 C186 C191 C190 -177.6(4) . . . .
C186 C187 C188 C189 0.4(7) . . . .
C187 C186 C191 C177 -177.5(4) . . . .
C187 C186 C191 C190 2.4(6) . . . .
C187 C188 C189 C190 0.9(7) . . . .
C188 C189 C190 C191 -0.5(6) . . . .
C189 C190 C191 C177 178.8(4) . . . .
C189 C190 C191 C186 -1.1(6) . . . .
C191 C177 C178 C170 -126.4(4) . . . .
C191 C177 C178 C179 55.1(6) . . . .
C191 C177 C180 C181 -178.8(4) . . . .
C191 C177 C180 C185 -0.5(4) . . . .
C191 C186 C187 C188 -2.1(6) . . . .
C192 C174 C175 C176 178.2(4) . . . .
C192 C193 C194 C195 178.1(4) . . . .
C192 C193 C198 C197 -179.8(3) . . . .
C192 C193 C198 C199 -4.2(4) . . . .
C192 C205 C206 C207 -64.3(5) . . . .
C192 C205 C206 C211 117.1(3) . . . .
C192 C205 C217 C212 -118.4(3) . . . .
C192 C205 C217 C216 59.6(5) . . . .
C192 C205 C218 C219 -114.5(4) . . . .
C192 C205 C218 C230 68.6(4) . . . .
C193 C192 C204 C199 -4.7(4) . . . .
C193 C192 C204 C203 173.9(4) . . . .
C193 C192 C205 C206 62.3(4) . . . .
C193 C192 C205 C217 172.1(3) . . . .
C193 C192 C205 C218 -62.0(4) . . . .
C193 C194 C195 C196 -0.1(6) . . . .
C193 C198 C199 C200 -174.7(4) . . . .
C193 C198 C199 C204 1.0(4) . . . .
C194 C193 C198 C197 -3.6(5) . . . .
C194 C193 C198 C199 172.0(3) . . . .
C194 C195 C196 C197 -1.9(7) . . . .
C195 C196 C197 C198 1.1(6) . . . .
C196 C197 C198 C193 1.7(6) . . . .
C196 C197 C198 C199 -172.9(4) . . . .
C197 C198 C199 C200 0.4(7) . . . .
C197 C198 C199 C204 176.1(4) . . . .
C198 C193 C194 C195 2.8(5) . . . .
C198 C199 C200 C201 176.2(4) . . . .
C198 C199 C204 C192 2.5(4) . . . .
C198 C199 C204 C203 -176.2(3) . . . .
C199 C200 C201 C202 -1.3(6) . . . .
C200 C199 C204 C192 178.6(3) . . . .
C200 C199 C204 C203 -0.1(6) . . . .
C200 C201 C202 C203 0.9(6) . . . .
C201 C202 C203 C204 0.0(6) . . . .
C202 C203 C204 C192 -178.8(4) . . . .
C202 C203 C204 C199 -0.3(5) . . . .
C204 C192 C193 C194 -170.3(4) . . . .
C204 C192 C193 C198 5.3(4) . . . .
C204 C192 C205 C206 -49.2(4) . . . .
C204 C192 C205 C217 60.6(4) . . . .
C204 C192 C205 C218 -173.6(3) . . . .
C204 C199 C200 C201 1.0(6) . . . .
C205 C192 C193 C194 74.8(5) . . . .
C205 C192 C193 C198 -109.6(3) . . . .
C205 C192 C204 C199 115.8(3) . . . .
C205 C192 C204 C203 -65.6(5) . . . .
C205 C206 C207 C208 -177.8(4) . . . .
C205 C206 C211 C210 179.0(3) . . . .
C205 C206 C211 C212 -2.3(4) . . . .
C205 C218 C219 C220 -179.1(3) . . . .
C205 C218 C230 C229 -179.7(3) . . . .
C206 C205 C217 C212 -2.4(4) . . . .
C206 C205 C217 C216 175.6(4) . . . .
C206 C205 C218 C219 120.0(4) . . . .
C206 C205 C218 C230 -56.9(4) . . . .
C206 C207 C208 C209 -0.4(6) . . . .
C206 C211 C212 C213 -176.8(4) . . . .
C206 C211 C212 C217 0.8(4) . . . .
C207 C206 C211 C210 0.2(6) . . . .
C207 C206 C211 C212 178.9(3) . . . .
C207 C208 C209 C210 -0.7(6) . . . .
C208 C209 C210 C211 1.5(6) . . . .
C209 C210 C211 C206 -1.3(6) . . . .
C209 C210 C211 C212 -179.7(4) . . . .
C210 C211 C212 C213 1.7(7) . . . .
C210 C211 C212 C217 179.3(4) . . . .
C211 C206 C207 C208 0.7(6) . . . .
C211 C212 C213 C214 175.8(4) . . . .
C211 C212 C217 C205 1.2(4) . . . .
C211 C212 C217 C216 -177.1(3) . . . .
C212 C213 C214 C215 1.4(7) . . . .
C213 C212 C217 C205 179.0(4) . . . .
C213 C212 C217 C216 0.7(6) . . . .
C213 C214 C215 C216 -0.4(7) . . . .
C214 C215 C216 C217 -0.4(6) . . . .
C215 C216 C217 C205 -177.6(4) . . . .
C215 C216 C217 C212 0.3(6) . . . .
C217 C205 C206 C207 -178.5(4) . . . .
C217 C205 C206 C211 2.8(4) . . . .
C217 C205 C218 C219 10.0(5) . . . .
C217 C205 C218 C230 -166.8(3) . . . .
C217 C212 C213 C214 -1.5(6) . . . .
C218 C205 C206 C207 65.1(5) . . . .
C218 C205 C206 C211 -113.6(3) . . . .
C218 C205 C217 C212 112.1(3) . . . .
C218 C205 C217 C216 -69.9(5) . . . .
C218 C219 C220 C221 0.0(6) . . . .
C219 C218 C230 C229 3.4(5) . . . .
C219 C220 C221 C222 179.2(4) . . . .
C219 C220 C221 C229 1.1(6) . . . .
C220 C221 C222 C223 -1.0(8) . . . .
C220 C221 C222 C227 -180.0(4) . . . .
C220 C221 C229 C228 178.4(3) . . . .
C220 C221 C229 C230 0.2(6) . . . .
C221 C222 C223 C224 -176.3(4) . . . .
C221 C222 C227 C226 178.4(3) . . . .
C221 C222 C227 C228 2.9(4) . . . .
C221 C229 C230 C218 -2.4(6) . . . .
C222 C221 C229 C228 -0.1(4) . . . .
C222 C221 C229 C230 -178.4(3) . . . .
C222 C223 C224 C225 -1.4(7) . . . .
C222 C227 C228 C229 -2.8(4) . . . .
C222 C227 C228 C231 119.1(4) . . . .
C222 C227 C228 C242 -126.9(4) . . . .
C223 C222 C227 C226 -0.8(6) . . . .
C223 C222 C227 C228 -176.2(4) . . . .
C223 C224 C225 C226 -1.5(6) . . . .
C223 C224 C225 C243 -179.1(4) . . . .
C224 C225 C226 C227 3.3(6) . . . .
C224 C225 C243 C244 -17.7(5) . . . .
C224 C225 C243 C255 93.4(5) . . . .
C224 C225 C243 C256 -138.6(4) . . . .
C225 C226 C227 C222 -2.3(6) . . . .
C225 C226 C227 C228 172.3(4) . . . .
C225 C243 C244 C245 -55.5(6) . . . .
C225 C243 C244 C249 124.6(4) . . . .
C225 C243 C255 C250 -127.7(4) . . . .
C225 C243 C255 C254 46.9(6) . . . .
C225 C243 C256 C257 64.8(4) . . . .
C225 C243 C256 C268 173.9(4) . . . .
C225 C243 C256 C269 -61.0(5) . . . .
C226 C225 C243 C244 164.8(4) . . . .
C226 C225 C243 C255 -84.1(5) . . . .
C226 C225 C243 C256 43.9(5) . . . .
C226 C227 C228 C229 -177.9(4) . . . .
C226 C227 C228 C231 -56.0(5) . . . .
C226 C227 C228 C242 58.0(5) . . . .
C227 C222 C223 C224 2.6(6) . . . .
C227 C228 C229 C221 1.7(4) . . . .
C227 C228 C229 C230 179.8(4) . . . .
C227 C228 C231 C232 -58.4(5) . . . .
C227 C228 C231 C236 120.3(4) . . . .
C227 C228 C242 C237 -118.2(4) . . . .
C227 C228 C242 C241 63.0(5) . . . .
C228 C229 C230 C218 179.6(3) . . . .
C228 C231 C232 C233 179.5(4) . . . .
C228 C231 C236 C235 -178.9(4) . . . .
C228 C231 C236 C237 1.3(4) . . . .
C229 C221 C222 C223 177.2(4) . . . .
C229 C221 C222 C227 -1.7(4) . . . .
C229 C228 C231 C232 55.7(5) . . . .
C229 C228 C231 C236 -125.6(4) . . . .
C229 C228 C242 C237 125.2(3) . . . .
C229 C228 C242 C241 -53.6(5) . . . .
C230 C218 C219 C220 -2.2(6) . . . .
C231 C228 C229 C221 -118.3(4) . . . .
C231 C228 C229 C230 59.8(5) . . . .
C231 C228 C242 C237 1.8(4) . . . .
C231 C228 C242 C241 -177.0(4) . . . .
C231 C232 C233 C234 -1.1(7) . . . .
C231 C236 C237 C238 178.4(4) . . . .
C231 C236 C237 C242 -0.1(4) . . . .
C232 C231 C236 C235 -0.1(6) . . . .
C232 C231 C236 C237 -179.9(4) . . . .
C232 C233 C234 C235 0.4(8) . . . .
C233 C234 C235 C236 0.6(8) . . . .
C234 C235 C236 C231 -0.7(7) . . . .
C234 C235 C236 C237 179.1(4) . . . .
C235 C236 C237 C238 -1.4(8) . . . .
C235 C236 C237 C242 -179.9(4) . . . .
C236 C231 C232 C233 1.0(6) . . . .
C236 C237 C238 C239 -177.8(4) . . . .
C236 C237 C242 C228 -1.2(4) . . . .
C236 C237 C242 C241 177.7(3) . . . .
C237 C238 C239 C240 0.5(7) . . . .
C238 C237 C242 C228 -179.9(3) . . . .
C238 C237 C242 C241 -1.0(6) . . . .
C238 C239 C240 C241 -1.2(7) . . . .
C239 C240 C241 C242 0.7(6) . . . .
C240 C241 C242 C228 179.1(4) . . . .
C240 C241 C242 C237 0.4(6) . . . .
C242 C228 C229 C221 125.6(4) . . . .
C242 C228 C229 C230 -56.3(5) . . . .
C242 C228 C231 C232 179.5(4) . . . .
C242 C228 C231 C236 -1.8(4) . . . .
C242 C237 C238 C239 0.6(6) . . . .
C243 C225 C226 C227 -179.1(3) . . . .
C243 C244 C245 C246 -177.7(4) . . . .
C243 C244 C249 C248 178.2(4) . . . .
C243 C244 C249 C250 -5.9(5) . . . .
C243 C256 C257 C258 -61.5(6) . . . .
C243 C256 C257 C262 115.8(4) . . . .
C243 C256 C268 C263 -114.1(4) . . . .
C243 C256 C268 C267 68.0(6) . . . .
C243 C256 C269 C270 122.5(4) . . . .
C243 C256 C269 C281 -62.0(5) . . . .
C244 C243 C255 C250 -8.0(4) . . . .
C244 C243 C255 C254 166.5(4) . . . .
C244 C243 C256 C257 -60.5(4) . . . .
C244 C243 C256 C268 48.6(4) . . . .
C244 C243 C256 C269 173.7(3) . . . .
C244 C245 C246 C247 -1.3(8) . . . .
C244 C249 C250 C251 -173.9(5) . . . .
C244 C249 C250 C255 0.5(5) . . . .
C245 C244 C249 C248 -1.8(7) . . . .
C245 C244 C249 C250 174.2(4) . . . .
C245 C246 C247 C248 -0.2(9) . . . .
C246 C247 C248 C249 0.6(9) . . . .
C247 C248 C249 C244 0.3(8) . . . .
C247 C248 C249 C250 -174.7(5) . . . .
C248 C249 C250 C251 1.5(9) . . . .
C248 C249 C250 C255 176.0(5) . . . .
C249 C244 C245 C246 2.2(7) . . . .
C249 C250 C251 C252 172.6(5) . . . .
C249 C250 C255 C243 5.1(5) . . . .
C249 C250 C255 C254 -170.1(4) . . . .
C250 C251 C252 C253 -2.2(9) . . . .
C251 C250 C255 C243 -179.8(4) . . . .
C251 C250 C255 C254 5.0(7) . . . .
C251 C252 C253 C254 2.1(9) . . . .
C252 C253 C254 C255 1.6(7) . . . .
C253 C254 C255 C243 -179.2(4) . . . .
C253 C254 C255 C250 -5.0(7) . . . .
C255 C243 C244 C245 -171.8(4) . . . .
C255 C243 C244 C249 8.3(4) . . . .
C255 C243 C256 C257 -169.7(3) . . . .
C255 C243 C256 C268 -60.5(4) . . . .
C255 C243 C256 C269 64.5(4) . . . .
C255 C250 C251 C252 -1.3(8) . . . .
C256 C243 C244 C245 69.9(5) . . . .
C256 C243 C244 C249 -110.1(4) . . . .
C256 C243 C255 C250 104.3(4) . . . .
C256 C243 C255 C254 -81.1(5) . . . .
C256 C257 C258 C259 175.4(4) . . . .
C256 C257 C262 C261 -176.5(4) . . . .
C256 C257 C262 C263 0.7(5) . . . .
C256 C269 C270 C271 179.9(4) . . . .
C256 C269 C281 C280 178.9(3) . . . .
C257 C256 C268 C263 -1.1(5) . . . .
C257 C256 C268 C267 -179.0(5) . . . .
C257 C256 C269 C270 -1.3(5) . . . .
C257 C256 C269 C281 174.3(3) . . . .
C257 C258 C259 C260 1.5(7) . . . .
C257 C262 C263 C264 178.4(5) . . . .
C257 C262 C263 C268 -1.5(5) . . . .
C258 C257 C262 C261 1.1(7) . . . .
C258 C257 C262 C263 178.4(4) . . . .
C258 C259 C260 C261 -0.6(7) . . . .
C259 C260 C261 C262 0.0(8) . . . .
C260 C261 C262 C257 -0.2(7) . . . .
C260 C261 C262 C263 -176.9(5) . . . .
C261 C262 C263 C264 -4.6(9) . . . .
C261 C262 C263 C268 175.5(5) . . . .
C262 C257 C258 C259 -1.7(7) . . . .
C262 C263 C264 C265 -179.5(5) . . . .
C262 C263 C268 C256 1.6(5) . . . .
C262 C263 C268 C267 179.8(4) . . . .
C263 C264 C265 C266 0.4(8) . . . .
C264 C263 C268 C256 -178.3(4) . . . .
C264 C263 C268 C267 -0.1(7) . . . .
C264 C265 C266 C267 -1.5(9) . . . .
C265 C266 C267 C268 1.7(8) . . . .
C266 C267 C268 C256 176.8(5) . . . .
C266 C267 C268 C263 -0.9(7) . . . .
C268 C256 C257 C258 -177.1(5) . . . .
C268 C256 C257 C262 0.2(5) . . . .
C268 C256 C269 C270 -111.4(4) . . . .
C268 C256 C269 C281 64.2(4) . . . .
C268 C263 C264 C265 0.4(8) . . . .
C269 C256 C257 C258 68.3(6) . . . .
C269 C256 C257 C262 -114.5(4) . . . .
C269 C256 C268 C263 115.6(4) . . . .
C269 C256 C268 C267 -62.3(6) . . . .
C269 C270 C271 C272 0.1(6) . . . .
C270 C269 C281 C280 -5.4(5) . . . .
C270 C271 C272 C273 176.4(4) . . . .
C270 C271 C272 C280 -3.0(6) . . . .
C271 C272 C273 C274 1.0(7) . . . .
C271 C272 C273 C278 -178.0(4) . . . .
C271 C272 C280 C279 -178.6(3) . . . .
C271 C272 C280 C281 1.7(5) . . . .
C272 C273 C274 C275 178.8(4) . . . .
C272 C273 C278 C277 179.7(3) . . . .
C272 C273 C278 C279 -4.2(4) . . . .
C272 C280 C281 C269 2.7(5) . . . .
C273 C272 C280 C279 1.9(4) . . . .
C273 C272 C280 C281 -177.8(3) . . . .
C273 C274 C275 C276 0.9(6) . . . .
C273 C278 C279 C280 5.0(4) . . . .
C273 C278 C279 C282 129.8(3) . . . .
C273 C278 C279 C293 -116.4(4) . . . .
C274 C273 C278 C277 0.5(5) . . . .
C274 C273 C278 C279 176.6(3) . . . .
C274 C275 C276 C277 2.1(6) . . . .
C274 C275 C276 C294 178.5(4) . . . .
C275 C276 C277 C278 -3.8(5) . . . .
C275 C276 C294 C166 138.1(4) . . . 2_765
C275 C276 C294 C295 -93.6(4) . . . .
C275 C276 C294 C306 17.3(5) . . . .
C276 C277 C278 C273 2.6(5) . . . .
C276 C277 C278 C279 -172.7(3) . . . .
C276 C294 C295 C296 -45.7(6) . . . .
C276 C294 C295 C300 130.7(4) . . . .
C276 C294 C306 C301 -127.2(4) . . . .
C276 C294 C306 C305 56.2(6) . . . .
C277 C276 C294 C166 -45.7(5) . . . 2_765
C277 C276 C294 C295 82.6(4) . . . .
C277 C276 C294 C306 -166.5(4) . . . .
C277 C278 C279 C280 -179.3(4) . . . .
C277 C278 C279 C282 -54.5(5) . . . .
C277 C278 C279 C293 59.3(5) . . . .
C278 C273 C274 C275 -2.3(5) . . . .
C278 C279 C280 C272 -4.1(4) . . . .
C278 C279 C280 C281 175.6(4) . . . .
C278 C279 C282 C283 -63.9(6) . . . .
C278 C279 C282 C287 117.5(4) . . . .
C278 C279 C293 C288 -122.5(4) . . . .
C278 C279 C293 C292 57.1(6) . . . .
C279 C280 C281 C269 -177.1(3) . . . .
C279 C282 C283 C284 -179.5(4) . . . .
C279 C282 C287 C286 -179.6(4) . . . .
C279 C282 C287 C288 2.1(5) . . . .
C280 C272 C273 C274 -179.5(4) . . . .
C280 C272 C273 C278 1.4(4) . . . .
C280 C279 C282 C283 53.3(6) . . . .
C280 C279 C282 C287 -125.3(4) . . . .
C280 C279 C293 C288 124.5(4) . . . .
C280 C279 C293 C292 -56.0(6) . . . .
C281 C269 C270 C271 4.1(6) . . . .
C282 C279 C280 C272 -129.5(3) . . . .
C282 C279 C280 C281 50.2(5) . . . .
C282 C279 C293 C288 0.5(5) . . . .
C282 C279 C293 C292 -179.9(5) . . . .
C282 C283 C284 C285 -0.5(7) . . . .
C282 C287 C288 C289 178.4(5) . . . .
C282 C287 C288 C293 -1.8(5) . . . .
C283 C282 C287 C286 1.6(7) . . . .
C283 C282 C287 C288 -176.6(4) . . . .
C283 C284 C285 C286 1.5(7) . . . .
C284 C285 C286 C287 -0.9(7) . . . .
C285 C286 C287 C282 -0.7(7) . . . .
C285 C286 C287 C288 177.1(5) . . . .
C286 C287 C288 C289 0.5(9) . . . .
C286 C287 C288 C293 -179.7(5) . . . .
C287 C282 C283 C284 -1.0(6) . . . .
C287 C288 C289 C290 179.6(5) . . . .
C287 C288 C293 C279 0.7(5) . . . .
C287 C288 C293 C292 -178.9(4) . . . .
C288 C289 C290 C291 -1.1(9) . . . .
C289 C288 C293 C279 -179.4(4) . . . .
C289 C288 C293 C292 1.0(7) . . . .
C289 C290 C291 C292 1.8(9) . . . .
C290 C291 C292 C293 -1.0(8) . . . .
C291 C292 C293 C279 -179.9(5) . . . .
C291 C292 C293 C288 -0.3(7) . . . .
C293 C279 C280 C272 114.4(4) . . . .
C293 C279 C280 C281 -65.9(5) . . . .
C293 C279 C282 C283 177.0(4) . . . .
C293 C279 C282 C287 -1.6(5) . . . .
C293 C288 C289 C290 -0.2(8) . . . .
C294 C166 C167 C168 119.6(5) 2_765 . . .
C294 C166 C167 C179 -63.1(6) 2_765 . . .
C294 C276 C277 C278 179.9(3) . . . .
C294 C295 C296 C297 -179.6(4) . . . .
C294 C295 C300 C299 177.6(5) . . . .
C294 C295 C300 C301 -6.7(5) . . . .
C295 C294 C306 C301 -11.1(4) . . . .
C295 C294 C306 C305 172.3(4) . . . .
C295 C296 C297 C298 -0.3(8) . . . .
C295 C300 C301 C302 -177.7(5) . . . .
C295 C300 C301 C306 -0.9(5) . . . .
C296 C295 C300 C299 -5.7(7) . . . .
C296 C295 C300 C301 170.1(4) . . . .
C296 C297 C298 C299 -2.3(9) . . . .
C297 C298 C299 C300 0.9(9) . . . .
C298 C299 C300 C295 3.1(8) . . . .
C298 C299 C300 C301 -171.7(6) . . . .
C299 C300 C301 C302 -2.5(9) . . . .
C299 C300 C301 C306 174.3(6) . . . .
C300 C295 C296 C297 4.2(7) . . . .
C300 C301 C302 C303 176.3(5) . . . .
C300 C301 C306 C294 8.0(5) . . . .
C300 C301 C306 C305 -175.0(4) . . . .
C301 C302 C303 C304 -1.9(9) . . . .
C302 C301 C306 C294 -175.0(4) . . . .
C302 C301 C306 C305 2.0(7) . . . .
C302 C303 C304 C305 1.9(9) . . . .
C303 C304 C305 C306 0.0(8) . . . .
C304 C305 C306 C294 174.4(4) . . . .
C304 C305 C306 C301 -2.0(7) . . . .
C306 C294 C295 C296 -165.8(4) . . . .
C306 C294 C295 C300 10.5(4) . . . .
C306 C301 C302 C303 -0.1(8) . . . .
C400 C401 C402 C403 2.3(8) . . . .
C400 C401 C402 C407 -176.3(5) . . . .
C401 C400 C405 C404 1.7(8) . . . .
C401 C402 C403 C404 -0.4(8) . . . .
C402 C403 C404 C405 -0.9(8) . . . .
C402 C403 C404 C408 -179.1(5) . . . .
C403 C404 C405 C400 0.2(8) . . . .
C405 C400 C401 C402 -3.0(8) . . . .
C406 C400 C401 C402 173.8(5) . . . .
C406 C400 C405 C404 -175.0(5) . . . .
C407 C402 C403 C404 178.2(5) . . . .
C408 C404 C405 C400 178.4(5) . . . .
C409 C410 C411 C412 0.0 . . . .
C409 C410 C411 C416 175.7(4) . . . .
C410 C409 C414 C413 0.0 . . . .
C410 C411 C412 C413 0.0 . . . .
C411 C412 C413 C414 0.0 . . . .
C411 C412 C413 C417 -177.0(4) . . . .
C412 C413 C414 C409 0.0 . . . .
C414 C409 C410 C411 0.0 . . . .
C415 C409 C410 C411 -179.5(4) . . . .
C415 C409 C414 C413 179.5(4) . . . .
C416 C411 C412 C413 -175.5(4) . . . .
C417 C413 C414 C409 177.2(4) . . . .
C418 C419 C420 C421 -6.1(8) . . . .
C418 C419 C420 C425 178.3(5) . . . .
C419 C418 C423 C422 -1.7(9) . . . .
C419 C420 C421 C422 4.8(9) . . . .
C420 C421 C422 C423 -1.8(9) . . . .
C420 C421 C422 C426 178.2(5) . . . .
C421 C422 C423 C418 0.2(9) . . . .
C423 C418 C419 C420 4.6(8) . . . .
C424 C418 C419 C420 178.4(5) . . . .
C424 C418 C423 C422 -175.5(5) . . . .
C425 C420 C421 C422 -179.8(6) . . . .
C426 C422 C423 C418 -179.8(5) . . . .
C427 C428 C429 C430 0.3(9) . . . .
C427 C428 C429 C434 -178.4(6) . . . .
C428 C427 C432 C431 -4.0(8) . . . .
C428 C429 C430 C431 -1.5(9) . . . .
C429 C430 C431 C432 -0.1(8) . . . .
C429 C430 C431 C435 -178.8(5) . . . .
C430 C431 C432 C427 2.9(8) . . . .
C432 C427 C428 C429 2.4(9) . . . .
C433 C427 C428 C429 -178.4(6) . . . .
C433 C427 C432 C431 176.8(5) . . . .
C434 C429 C430 C431 177.3(5) . . . .
C435 C431 C432 C427 -178.4(5) . . . .
C436 C437 C438 C439 2.6(7) . . . .
C436 C437 C438 C443 -175.6(5) . . . .
C437 C436 C441 C440 0.7(7) . . . .
C437 C438 C439 C440 -1.2(7) . . . .
C438 C439 C440 C441 -0.3(7) . . . .
C438 C439 C440 C444 179.1(5) . . . .
C439 C440 C441 C436 0.6(8) . . . .
C441 C436 C437 C438 -2.3(7) . . . .
C442 C436 C437 C438 179.4(5) . . . .
C442 C436 C441 C440 179.0(5) . . . .
C443 C438 C439 C440 176.9(5) . . . .
C444 C440 C441 C436 -178.8(5) . . . .
C445 C446 C447 C448 0.0 . . . .
C445 C446 C447 C452 -175.0(18) . . . .
C446 C445 C450 C449 0.0 . . . .
C446 C447 C448 C449 0.0 . . . .
C447 C448 C449 C450 0.0 . . . .
C447 C448 C449 C453 174.2(16) . . . .
C448 C449 C450 C445 0.0 . . . .
C450 C445 C446 C447 0.0 . . . .
C451 C445 C446 C447 -175.2(16) . . . .
C451 C445 C450 C449 175.2(16) . . . .
C452 C447 C448 C449 175.0(18) . . . .
C453 C449 C450 C445 -174.2(16) . . . .
C44A C44B C44C C44D 0.0 . . . .
C44A C44B C44C C44H -179.5(8) . . . .
C44B C44A C44F C44E 0.0 . . . .
C44B C44C C44D C44E 0.0 . . . .
C44C C44D C44E C44F 0.0 . . . .
C44C C44D C44E C44I -173.7(7) . . . .
C44D C44E C44F C44A 0.0 . . . .
C44F C44A C44B C44C 0.0 . . . .
C44G C44A C44B C44C -177.5(7) . . . .
C44G C44A C44F C44E 177.5(7) . . . .
C44H C44C C44D C44E 179.5(8) . . . .
C44I C44E C44F C44A 173.7(7) . . . .
C454 C455 C456 C457 0.0 . . . .
C454 C455 C456 C461 177.6(8) . . . .
C455 C454 C459 C458 0.0 . . . .
C455 C456 C457 C458 0.0 . . . .
C456 C457 C458 C459 0.0 . . . .
C456 C457 C458 C462 -175.5(8) . . . .
C457 C458 C459 C454 0.0 . . . .
C459 C454 C455 C456 0.0 . . . .
C460 C454 C455 C456 179.0(7) . . . .
C460 C454 C459 C458 -179.0(7) . . . .
C461 C456 C457 C458 -177.6(8) . . . .
C462 C458 C459 C454 175.5(8) . . . .
C45A C45B C45C C45D 0.0 . . . .
C45A C45B C45C C45G -176.8(11) . . . .
C45B C45A C45F C45E 0.0 . . . .
C45B C45C C45D C45E 0.0 . . . .
C45C C45D C45E C45F 0.0 . . . .
C45C C45D C45E C45I 178.9(12) . . . .
C45D C45E C45F C45A 0.0 . . . .
C45F C45A C45B C45C 0.0 . . . .
C45G C45C C45D C45E 176.9(11) . . . .
C45H C45A C45B C45C 172.3(10) . . . .
C45H C45A C45F C45E -172.0(10) . . . .
C45I C45E C45F C45A -179.0(11) . . . .
C463 C464 C465 C466 0.0 . . . .
C463 C464 C465 C470 174.3(6) . . . .
C464 C463 C468 C467 0.0 . . . .
C464 C465 C466 C467 0.0 . . . .
C465 C466 C467 C468 0.0 . . . .
C465 C466 C467 C471 -178.5(6) . . . .
C466 C467 C468 C463 0.0 . . . .
C468 C463 C464 C465 0.0 . . . .
C469 C463 C464 C465 -176.7(6) . . . .
C469 C463 C468 C467 176.7(6) . . . .
C470 C465 C466 C467 -174.3(6) . . . .
C471 C467 C468 C463 178.5(6) . . . .
C46A C46B C46C C46D 0.0 . . . .
C46B C46A C46F C46E 0.0 . . . .
C46B C46A C46F C46H 179.4(13) . . . .
C46B C46C C46D C46E 0.0 . . . .
C46B C46C C46D C46I -179.2(14) . . . .
C46C C46D C46E C46F 0.0 . . . .
C46D C46E C46F C46A 0.0 . . . .
C46D C46E C46F C46H -179.4(13) . . . .
C46F C46A C46B C46C 0.0 . . . .
C46F C46A C46B C46G 173.4(12) . . . .
C46G C46B C46C C46D -173.4(12) . . . .
C46I C46D C46E C46F 179.2(14) . . . .
C472 C473 C474 C475 0.0 . . . .
C472 C473 C474 C479 178.4(5) . . . .
C473 C472 C477 C476 0.0 . . . .
C473 C474 C475 C476 0.0 . . . .
C474 C475 C476 C477 0.0 . . . .
C474 C475 C476 C480 -177.8(5) . . . .
C475 C476 C477 C472 0.0 . . . .
C477 C472 C473 C474 0.0 . . . .
C478 C472 C473 C474 177.5(5) . . . .
C478 C472 C477 C476 -177.3(6) . . . .
C479 C474 C475 C476 -178.4(5) . . . .
C480 C476 C477 C472 177.8(5) . . . .
C481 C482 C483 C484 0.0 . . . .
C481 C482 C483 C488 -179.1(7) . . . .
C482 C481 C486 C485 0.0 . . . .
C482 C483 C484 C485 0.0 . . . .
C483 C484 C485 C486 0.0 . . . .
C483 C484 C485 C489 -177.6(6) . . . .
C484 C485 C486 C481 0.0 . . . .
C486 C481 C482 C483 0.0 . . . .
C487 C481 C482 C483 -178.2(6) . . . .
C487 C481 C486 C485 178.2(6) . . . .
C488 C483 C484 C485 179.1(7) . . . .
C489 C485 C486 C481 177.6(6) . . . .
C48A C48B C48C C48D 0.0 . . . .
C48A C48B C48C C48H -179.0(8) . . . .
C48B C48A C48F C48E 0.0 . . . .
C48B C48C C48D C48E 0.0 . . . .
C48C C48D C48E C48F 0.0 . . . .
C48C C48D C48E C48I 174.9(9) . . . .
C48D C48E C48F C48A 0.0 . . . .
C48F C48A C48B C48C 0.0 . . . .
C48G C48A C48B C48C -174.5(8) . . . .
C48G C48A C48F C48E 174.5(8) . . . .
C48H C48C C48D C48E 179.0(8) . . . .
C48I C48E C48F C48A -174.9(9) . . . .
C490 C491 C492 C493 0.0 . . . .
C490 C491 C492 C497 -176.8(6) . . . .
C491 C490 C495 C494 0.0 . . . .
C491 C492 C493 C494 0.0 . . . .
C492 C493 C494 C495 0.0 . . . .
C492 C493 C494 C498 176.8(5) . . . .
C493 C494 C495 C490 0.0 . . . .
C495 C490 C491 C492 0.0 . . . .
C496 C490 C491 C492 179.2(6) . . . .
C496 C490 C495 C494 -179.2(5) . . . .
C497 C492 C493 C494 176.8(6) . . . .
C498 C494 C495 C490 -176.8(5) . . . .
C499 C500 C501 C502 0.0 . . . .
C500 C499 C504 C503 0.0 . . . .
C500 C499 C504 C507 -177.0(11) . . . .
C500 C501 C502 C503 0.0 . . . .
C500 C501 C502 C506 178.4(11) . . . .
C501 C502 C503 C504 0.0 . . . .
C502 C503 C504 C499 0.0 . . . .
C502 C503 C504 C507 177.0(11) . . . .
C504 C499 C500 C501 0.0 . . . .
C504 C499 C500 C505 -174.0(11) . . . .
C505 C500 C501 C502 174.0(11) . . . .
C506 C502 C503 C504 -178.4(11) . . . .
C50A C50B C50C C50D 0.0 . . . .
C50B C50A C50F C50E 0.0 . . . .
C50B C50A C50F C50H 173.8(11) . . . .
C50B C50C C50D C50E 0.0 . . . .
C50B C50C C50D C50I -176.5(12) . . . .
C50C C50D C50E C50F 0.0 . . . .
C50D C50E C50F C50A 0.0 . . . .
C50D C50E C50F C50H -173.8(11) . . . .
C50F C50A C50B C50C 0.0 . . . .
C50F C50A C50B C50G 173.2(11) . . . .
C50G C50B C50C C50D -173.2(11) . . . .
C50I C50D C50E C50F 176.5(12) . . . .

_cod_database_fobs_code 1542338
